data_7212140
loop_
_publ_author_name
'Enright, Gary D.'
'Udachin, Konstantin A.'
'Ripmeester, John A.'

_publ_section_title
;
 Complex packing motifs templated by a pseudo-spherical guest: the
 structure of \b-cyclodextrin--adamantane inclusion compounds
;
_journal_issue 5
_journal_name_full CrystEngComm
_journal_page_first 1450
_journal_paper_doi 10.1039/b920581k
_journal_volume 12
_journal_year 2010
_chemical_formula_moiety '4(C42H70O35), 4(C10H16), 31.7(H2O)'
_chemical_formula_sum 'C208 H403.4 O171.7'
_chemical_formula_weight 5651.91
_chemical_name_systematic
;
?
;
_space_group_IT_number 18
_symmetry_cell_setting orthorhombic
_symmetry_space_group_name_Hall 'P 2 2ab'
_symmetry_space_group_name_H-M 'P 21 21 2'
_atom_sites_solution_hydrogens geom
_atom_sites_solution_primary direct
_atom_sites_solution_secondary difmap
_audit_creation_method SHELXL-97
_cell_angle_alpha 90.00
_cell_angle_beta 90.00
_cell_angle_gamma 90.00
_cell_formula_units_Z 4
_cell_length_a 29.42010(10)
_cell_length_b 29.8907(2)
_cell_length_c 30.6856(3)
_cell_measurement_reflns_used 7421
_cell_measurement_temperature 173(2)
_cell_measurement_theta_max 24.45
_cell_measurement_theta_min 2.70
_cell_volume 26984.5(3)
_computing_cell_refinement 'SAINT (Bruker 2001)'
_computing_data_collection SMART
_computing_data_reduction 'SAINT (Bruker 2001)'
_computing_structure_refinement 'SHELXL-97 (Sheldrick, 1997)'
_computing_structure_solution 'SHELXS-97 (Sheldrick, 1990)'
_diffrn_ambient_temperature 173(2)
_diffrn_measured_fraction_theta_full 0.998
_diffrn_measured_fraction_theta_max 0.998
_diffrn_measurement_device_type 'Bruker SMART 1000 CCD'
_diffrn_measurement_method '/w scans'
_diffrn_radiation_monochromator graphite
_diffrn_radiation_source 'fine-focus sealed tube'
_diffrn_radiation_type MoK\a
_diffrn_radiation_wavelength 0.71073
_diffrn_reflns_av_R_equivalents 0.1278
_diffrn_reflns_av_sigmaI/netI 0.0678
_diffrn_reflns_limit_h_max 36
_diffrn_reflns_limit_h_min -36
_diffrn_reflns_limit_k_max 37
_diffrn_reflns_limit_k_min -37
_diffrn_reflns_limit_l_max 38
_diffrn_reflns_limit_l_min -38
_diffrn_reflns_number 263809
_diffrn_reflns_theta_full 26.37
_diffrn_reflns_theta_max 26.37
_diffrn_reflns_theta_min 2.56
_diffrn_standards_number 0
_exptl_absorpt_coefficient_mu 0.122
_exptl_absorpt_correction_T_max 0.9760
_exptl_absorpt_correction_T_min 0.9643
_exptl_absorpt_correction_type multi-scan
_exptl_absorpt_process_details SADABS
_exptl_crystal_colour colorless
_exptl_crystal_density_diffrn 1.391
_exptl_crystal_density_method 'not measured'
_exptl_crystal_description block
_exptl_crystal_F_000 12100
_exptl_crystal_size_max 0.30
_exptl_crystal_size_mid 0.20
_exptl_crystal_size_min 0.20
_refine_diff_density_max 0.757
_refine_diff_density_min -0.571
_refine_diff_density_rms 0.076
_refine_ls_abs_structure_details 'Flack H D (1983), Acta Cryst. A39, 876-881'
_refine_ls_abs_structure_Flack 0(10)
_refine_ls_extinction_method none
_refine_ls_goodness_of_fit_ref 1.066
_refine_ls_hydrogen_treatment mixed
_refine_ls_matrix_type fullcycle
_refine_ls_number_parameters 4383
_refine_ls_number_reflns 29178
_refine_ls_number_restraints 6761
_refine_ls_restrained_S_all 0.984
_refine_ls_R_factor_all 0.1130
_refine_ls_R_factor_gt 0.0777
_refine_ls_shift/su_max 0.118
_refine_ls_shift/su_mean 0.003
_refine_ls_structure_factor_coef Fsqd
_refine_ls_weighting_details 'calc w=1/[\s^2^(Fo^2^)+(0.0689P)^2^+60.9424P] where P=(Fo^2^+2Fc^2^)/3'
_refine_ls_weighting_scheme calc
_refine_ls_wR_factor_gt 0.1654
_refine_ls_wR_factor_ref 0.1859
_reflns_number_gt 21367
_reflns_number_total 29178
_reflns_threshold_expression >2sigma(I)
_cod_data_source_file b920581k.txt
_cod_data_source_block compound1
_cod_original_formula_sum 'C208 H403.40 O171.70'
_cod_database_code 7212140

loop_
_symmetry_equiv_pos_as_xyz
'x, y, z'
'-x, -y, z'
'-x+1/2, y+1/2, -z'
'x+1/2, -y+1/2, -z'

loop_
_atom_site_label
_atom_site_type_symbol
_atom_site_fract_x
_atom_site_fract_y
_atom_site_fract_z
_atom_site_U_iso_or_equiv
_atom_site_adp_type
_atom_site_occupancy
_atom_site_symmetry_multiplicity
_atom_site_calc_flag
_atom_site_refinement_flags
_atom_site_disorder_assembly
_atom_site_disorder_group
O05A_5 O 0.50049(8) 0.24344(7) 0.87190(7) 0.0214(5) Uani 1 1 d U . .
O04A_5 O 0.41709(7) 0.32263(7) 0.91730(7) 0.0207(5) Uani 1 1 d U . .
O03A_5 O 0.47528(8) 0.30907(8) 0.98798(7) 0.0269(6) Uani 1 1 d U . .
H03A_5 H 0.4894 0.2978 1.0082 0.040 Uiso 1 1 calc R . .
O02A_5 O 0.51854(8) 0.22254(8) 0.98857(7) 0.0254(5) Uani 1 1 d U . .
H02A_5 H 0.5131 0.1962 0.9833 0.038 Uiso 1 1 calc R . .
O06A_5 O 0.48364(9) 0.32266(8) 0.82345(8) 0.0338(6) Uani 1 1 d U . .
H06A_5 H 0.4833 0.3306 0.7979 0.051 Uiso 1 1 calc R . .
O15A_5 O 0.38815(7) 0.37603(7) 0.86986(7) 0.0214(5) Uani 1 1 d U . .
O14A_5 O 0.27417(7) 0.36277(7) 0.91703(7) 0.0181(5) Uani 1 1 d U A .
O13A_5 O 0.32230(8) 0.40341(8) 0.98606(7) 0.0284(6) Uani 1 1 d U . .
H13A_5 H 0.2994 0.3903 0.9944 0.043 Uiso 1 1 calc R . .
O12A_5 O 0.41830(8) 0.38354(8) 0.98545(7) 0.0305(6) Uani 1 1 d U . .
H12A_5 H 0.4381 0.4027 0.9884 0.046 Uiso 1 1 calc R . .
O16A_5 O 0.31375(10) 0.41022(8) 0.82059(7) 0.0397(7) Uani 1 1 d U . .
H16A_5 H 0.3173 0.4143 0.7944 0.060 Uiso 1 1 calc R . .
O25A_5 O 0.21339(8) 0.37331(7) 0.86943(7) 0.0252(5) Uani 1 1 d U A .
O24A_5 O 0.15814(7) 0.27423(7) 0.91663(7) 0.0177(5) Uani 1 1 d U . .
O23A_5 O 0.14983(15) 0.34018(16) 0.98489(13) 0.0318(11) Uani 0.523(10) 1 d PDU A -1
H23A_5 H 0.1395 0.3149 0.9881 0.048 Uiso 0.523(10) 1 calc PR A -1
O23E_5 O 0.15474(15) 0.33526(15) 0.98729(13) 0.0222(11) Uani 0.477(10) 1 d PDU A -2
H23E_5 H 0.1457 0.3094 0.9890 0.033 Uiso 0.477(10) 1 calc PR A -2
O22A_5 O 0.22751(8) 0.39928(8) 0.98596(7) 0.0287(6) Uani 1 1 d U . .
H22A_5 H 0.2548 0.3945 0.9830 0.043 Uiso 1 1 calc R . .
O26A_5 O 0.14039(10) 0.32984(9) 0.82137(9) 0.0500(8) Uani 1 1 d DU . .
H26A_5 H 0.1224(3) 0.3469(4) 0.8333(5) 0.075 Uiso 1 1 d D . .
O35A_5 O 0.11297(7) 0.23137(7) 0.87055(7) 0.0196(5) Uani 1 1 d U . .
O34A_5 O 0.15285(7) 0.12578(7) 0.91891(7) 0.0201(5) Uani 1 1 d U . .
O33A_5 O 0.10461(8) 0.16437(7) 0.98824(7) 0.0253(6) Uani 1 1 d U . .
H33A_5 H 0.1163 0.1395 0.9887 0.038 Uiso 1 1 calc R . .
O32A_5 O 0.10199(8) 0.26066(8) 0.98601(7) 0.0260(6) Uani 1 1 d U . .
H32A_5 H 0.0767 0.2659 0.9961 0.039 Uiso 1 1 calc R . .
O36A_5 O 0.09741(9) 0.15109(8) 0.82173(7) 0.0326(6) Uani 1 1 d U . .
H36A_5 H 0.0978 0.1383 0.7981 0.049 Uiso 1 1 calc R . .
O45A_5 O 0.15594(8) 0.06532(7) 0.87165(7) 0.0226(5) Uani 1 1 d U . .
O44A_5 O 0.26452(7) 0.03031(7) 0.91872(7) 0.0199(5) Uani 1 1 d U B .
O43A_5 O 0.20400(8) 0.01367(8) 0.98764(7) 0.0307(6) Uani 1 1 d U . .
H43A_5 H 0.2311 0.0072 0.9875 0.046 Uiso 1 1 calc R . .
O42A_5 O 0.12623(8) 0.07205(8) 0.98756(7) 0.0280(6) Uani 1 1 d U . .
H42A_5 H 0.1009 0.0616 0.9920 0.042 Uiso 1 1 calc R . .
O46A_5 O 0.20326(11) 0.00450(8) 0.82054(8) 0.0461(8) Uani 1 1 d U . .
H46A_5 H 0.2152 -0.0050 0.7982 0.069 Uiso 1 1 calc R . .
O55A_5 O 0.31481(8) -0.00684(7) 0.87213(7) 0.0257(5) Uani 1 1 d U B .
O54A_5 O 0.41168(8) 0.05574(7) 0.91690(7) 0.0221(5) Uani 1 1 d U . .
O53A_5 O 0.38810(8) -0.00160(8) 0.98661(7) 0.0292(6) Uani 1 1 d U B .
H53A_5 H 0.4116 0.0129 0.9844 0.044 Uiso 1 1 calc R . .
O52A_5 O 0.29125(8) -0.01971(9) 0.98847(8) 0.0337(6) Uani 1 1 d U . .
H52A_5 H 0.3071 -0.0126 1.0094 0.051 Uiso 1 1 calc R . .
C56A_5 C 0.37072(12) 0.03238(12) 0.83083(11) 0.0324(13) Uani 0.606(4) 1 d PDU B -1
H56A_5 H 0.3477 0.0309 0.8083 0.039 Uiso 0.606(4) 1 calc PR B -1
H56B_5 H 0.3855 0.0613 0.8286 0.039 Uiso 0.606(4) 1 calc PR B -1
O56A_5 O 0.40327(14) -0.00125(15) 0.82291(13) 0.0380(9) Uani 0.606(4) 1 d PDU B -1
H56A_5 H 0.4113 -0.0002 0.7974 0.057 Uiso 0.606(4) 1 calc PR B -1
C56F_5 C 0.37072(12) 0.03238(12) 0.83083(11) 0.0324(10) Uani 0.394(4) 1 d PDU B -2
H56C_5 H 0.3501 0.0446 0.8092 0.039 Uiso 0.394(4) 1 calc PR B -2
H56D_5 H 0.3974 0.0514 0.8325 0.039 Uiso 0.394(4) 1 calc PR B -2
O56F_5 O 0.3837(2) -0.01448(19) 0.8195(2) 0.0380(9) Uani 0.394(4) 1 d PDU B -2
H56F_5 H 0.3643 -0.0254 0.8035 0.057 Uiso 0.394(4) 1 calc PR B -2
O65A_5 O 0.46933(8) 0.07394(7) 0.86788(7) 0.0277(5) Uani 1 1 d U . .
O64A_5 O 0.47635(7) 0.18514(7) 0.91754(7) 0.0205(5) Uani 1 1 d U . .
O63A_5 O 0.50860(8) 0.13064(8) 0.98544(7) 0.0314(6) Uani 1 1 d U . .
H63A_5 H 0.5121 0.1113 1.0041 0.047 Uiso 1 1 calc R . .
O62A_5 O 0.47531(8) 0.03915(8) 0.98249(8) 0.0310(6) Uani 1 1 d U . .
H62A_5 H 0.4479 0.0406 0.9869 0.047 Uiso 1 1 calc R . .
O66A_5 O 0.51959(11) 0.13818(11) 0.82128(10) 0.0604(9) Uani 1 1 d U . .
H66A_5 H 0.5254 0.1448 0.7959 0.091 Uiso 1 1 calc R . .
C05A_5 C 0.45774(11) 0.26696(11) 0.87396(10) 0.0215(7) Uani 1 1 d U . .
H05A_5 H 0.4331 0.2456 0.8795 0.026 Uiso 1 1 calc R . .
C04A_5 C 0.46031(10) 0.30077(10) 0.91151(9) 0.0170(7) Uani 1 1 d U . .
H04A_5 H 0.4841 0.3230 0.9058 0.020 Uiso 1 1 calc R . .
C03A_5 C 0.46961(11) 0.27690(11) 0.95408(9) 0.0193(7) Uani 1 1 d U . .
H03A_5 H 0.4437 0.2576 0.9611 0.023 Uiso 1 1 calc R . .
C02A_5 C 0.51182(11) 0.24850(11) 0.95019(10) 0.0200(7) Uani 1 1 d U . .
H02A_5 H 0.5379 0.2686 0.9470 0.024 Uiso 1 1 calc R . .
C01A_5 C 0.50986(10) 0.21856(10) 0.90991(10) 0.0196(7) Uani 1 1 d U . .
H01A_5 H 0.5394 0.2039 0.9064 0.024 Uiso 1 1 calc R . .
C06A_5 C 0.45052(12) 0.28926(11) 0.83008(10) 0.0255(8) Uani 1 1 d U . .
H06A_5 H 0.4526 0.2671 0.8071 0.031 Uiso 1 1 calc R . .
H06B_5 H 0.4204 0.3025 0.8290 0.031 Uiso 1 1 calc R . .
C15A_5 C 0.34220(11) 0.35861(10) 0.87373(10) 0.0193(7) Uani 1 1 d U . .
H15A_5 H 0.3438 0.3266 0.8803 0.023 Uiso 1 1 calc R . .
C14A_5 C 0.31832(10) 0.38223(10) 0.91102(9) 0.0162(6) Uani 1 1 d U . .
H14A_5 H 0.3150 0.4140 0.9040 0.019 Uiso 1 1 calc R . .
C13A_5 C 0.34453(11) 0.37735(10) 0.95401(9) 0.0184(7) Uani 1 1 d U . .
H13A_5 H 0.3444 0.3459 0.9630 0.022 Uiso 1 1 calc R . .
C12A_5 C 0.39275(11) 0.39259(11) 0.94731(10) 0.0223(7) Uani 1 1 d U . .
H12A_5 H 0.3928 0.4249 0.9421 0.027 Uiso 1 1 calc R . .
C11A_5 C 0.41420(11) 0.36891(10) 0.90780(10) 0.0203(7) Uani 1 1 d U . .
H11B_5 H 0.4449 0.3807 0.9032 0.024 Uiso 1 1 calc R . .
C16A_5 C 0.32017(12) 0.36451(11) 0.83019(10) 0.0237(7) Uani 1 1 d U . .
H16A_5 H 0.3391 0.3510 0.8079 0.028 Uiso 1 1 calc R . .
H16B_5 H 0.2910 0.3494 0.8300 0.028 Uiso 1 1 calc R . .
C25A_5 C 0.20072(12) 0.32722(10) 0.87298(10) 0.0234(7) Uani 1 1 d U . .
H25A_5 H 0.2281 0.3098 0.8798 0.028 Uiso 1 1 calc R . .
C24A_5 C 0.16698(11) 0.32127(10) 0.91028(9) 0.0166(7) Uani 1 1 d DU A .
H24A_5 H 0.1386 0.3369 0.9035 0.020 Uiso 1 1 calc R . .
C23A_5 C 0.18653(11) 0.33898(10) 0.95262(10) 0.0190(7) Uani 1 1 d DU . .
H23A_5 H 0.2109 0.3192 0.9628 0.023 Uiso 1 1 calc R A .
C22A_5 C 0.20424(11) 0.38595(11) 0.94767(10) 0.0217(7) Uani 1 1 d DU A .
H22A_5 H 0.1784 0.4061 0.9432 0.026 Uiso 1 1 calc R . .
C21A_5 C 0.23529(11) 0.38897(10) 0.90806(10) 0.0202(7) Uani 1 1 d U . .
H21B_5 H 0.2445 0.4202 0.9039 0.024 Uiso 1 1 calc R A .
C26A_5 C 0.18287(14) 0.31196(13) 0.82909(11) 0.0371(9) Uani 1 1 d U . .
H26A_5 H 0.2036 0.3214 0.8063 0.044 Uiso 1 1 calc R . .
H26B_5 H 0.1811 0.2796 0.8285 0.044 Uiso 1 1 calc R . .
C35A_5 C 0.14140(11) 0.19227(10) 0.87390(10) 0.0173(7) Uani 1 1 d U . .
H35A_5 H 0.1726 0.2017 0.8805 0.021 Uiso 1 1 calc R . .
C34A_5 C 0.12360(10) 0.16356(10) 0.91153(9) 0.0170(7) Uani 1 1 d U . .
H34A_5 H 0.0926 0.1534 0.9053 0.020 Uiso 1 1 calc R . .
C33A_5 C 0.12449(11) 0.19048(10) 0.95395(9) 0.0183(7) Uani 1 1 d U . .
H33A_5 H 0.1560 0.1978 0.9615 0.022 Uiso 1 1 calc R . .
C32A_5 C 0.09760(11) 0.23316(10) 0.94816(10) 0.0194(7) Uani 1 1 d U . .
H32A_5 H 0.0655 0.2255 0.9443 0.023 Uiso 1 1 calc R . .
C31A_5 C 0.11377(10) 0.25891(10) 0.90786(9) 0.0173(7) Uani 1 1 d U . .
H31B_5 H 0.0938 0.2847 0.9031 0.021 Uiso 1 1 calc R . .
C36A_5 C 0.14094(12) 0.16883(11) 0.83062(10) 0.0249(8) Uani 1 1 d U . .
H36A_5 H 0.1493 0.1898 0.8079 0.030 Uiso 1 1 calc R . .
H36B_5 H 0.1631 0.1448 0.8308 0.030 Uiso 1 1 calc R . .
C45A_5 C 0.20434(11) 0.06208(10) 0.87474(10) 0.0206(7) Uani 1 1 d U . .
H45A_5 H 0.2167 0.0918 0.8813 0.025 Uiso 1 1 calc R . .
C44A_5 C 0.21610(11) 0.03032(10) 0.91236(10) 0.0186(7) Uani 1 1 d U . .
H44A_5 H 0.2056 0.0000 0.9055 0.022 Uiso 1 1 calc R . .
C43A_5 C 0.19520(11) 0.04587(10) 0.95456(10) 0.0200(7) Uani 1 1 d U . .
H43A_5 H 0.2091 0.0744 0.9630 0.024 Uiso 1 1 calc R . .
C42A_5 C 0.14492(11) 0.05272(10) 0.94887(10) 0.0207(7) Uani 1 1 d U . .
H42A_5 H 0.1305 0.0237 0.9437 0.025 Uiso 1 1 calc R . .
C41A_5 C 0.13572(11) 0.08304(10) 0.91001(10) 0.0209(7) Uani 1 1 d U . .
H41B_5 H 0.1028 0.0852 0.9056 0.025 Uiso 1 1 calc R . .
C46A_5 C 0.22160(13) 0.04743(11) 0.83081(10) 0.0268(8) Uani 1 1 d U . .
H46A_5 H 0.2126 0.0689 0.8088 0.032 Uiso 1 1 calc R . .
H46B_5 H 0.2545 0.0459 0.8312 0.032 Uiso 1 1 calc R . .
C55A_5 C 0.34789(11) 0.02913(11) 0.87449(10) 0.0230(7) Uani 1 1 d DU . .
H55A_5 H 0.3321 0.0573 0.8807 0.028 Uiso 1 1 calc R B .
C54A_5 C 0.38133(11) 0.01914(10) 0.91139(10) 0.0199(7) Uani 1 1 d U B .
H54A_5 H 0.3985 -0.0081 0.9048 0.024 Uiso 1 1 calc R . .
C53A_5 C 0.35566(11) 0.01358(11) 0.95415(10) 0.0224(7) Uani 1 1 d U . .
H53A_5 H 0.3430 0.0425 0.9631 0.027 Uiso 1 1 calc R B .
C52A_5 C 0.31807(12) -0.02024(11) 0.95033(10) 0.0241(7) Uani 1 1 d U B .
H52A_5 H 0.3315 -0.0500 0.9469 0.029 Uiso 1 1 calc R . .
C51A_5 C 0.28847(12) -0.01017(10) 0.91045(10) 0.0232(7) Uani 1 1 d U . .
H51B_5 H 0.2664 -0.0344 0.9068 0.028 Uiso 1 1 calc R B .
C65A_5 C 0.46106(12) 0.12101(11) 0.87168(10) 0.0251(8) Uani 1 1 d U . .
H65A_5 H 0.4287 0.1259 0.8775 0.030 Uiso 1 1 calc R . .
C64A_5 C 0.48905(11) 0.13961(10) 0.91007(10) 0.0205(7) Uani 1 1 d U . .
H64A_5 H 0.5216 0.1378 0.9033 0.025 Uiso 1 1 calc R . .
C63A_5 C 0.47906(12) 0.11418(11) 0.95203(10) 0.0229(7) Uani 1 1 d U . .
H63A_5 H 0.4474 0.1195 0.9606 0.028 Uiso 1 1 calc R . .
C62A_5 C 0.48632(11) 0.06403(11) 0.94475(11) 0.0237(7) Uani 1 1 d U . .
H62A_5 H 0.5185 0.0590 0.9379 0.028 Uiso 1 1 calc R . .
C61A_5 C 0.45789(11) 0.04960(10) 0.90559(10) 0.0217(7) Uani 1 1 d U . .
H61B_5 H 0.4632 0.0177 0.9001 0.026 Uiso 1 1 calc R . .
C66A_5 C 0.47313(15) 0.14215(14) 0.82838(12) 0.0409(10) Uani 1 1 d U . .
H66A_5 H 0.4566 0.1274 0.8051 0.049 Uiso 1 1 calc R . .
H66B_5 H 0.4646 0.1735 0.8285 0.049 Uiso 1 1 calc R . .
O05B_6 O 0.48523(7) 0.28271(8) 0.62174(7) 0.0231(5) Uani 1 1 d U C .
O04B_6 O 0.38707(7) 0.34136(7) 0.66806(6) 0.0174(5) Uani 1 1 d U . .
O03B_6 O 0.45200(8) 0.34420(7) 0.73736(7) 0.0230(5) Uani 1 1 d U C .
H03B_6 H 0.4277 0.3576 0.7377 0.034 Uiso 1 1 calc R . .
O02B_6 O 0.51046(7) 0.26719(7) 0.73738(7) 0.0191(5) Uani 1 1 d U . .
H02B_6 H 0.5331 0.2786 0.7483 0.029 Uiso 1 1 calc R . .
C06B_6 C 0.42726(14) 0.31750(14) 0.58076(11) 0.0451(11) Uani 0.853(4) 1 d PDU C -1
H06A_6 H 0.4299 0.2945 0.5586 0.054 Uiso 0.853(4) 1 calc PR C -1
H06B_6 H 0.3959 0.3274 0.5812 0.054 Uiso 0.853(4) 1 calc PR C -1
O06B_6 O 0.45430(13) 0.35268(12) 0.56965(11) 0.0601(9) Uani 0.853(4) 1 d PDU C -1
H06B_6 H 0.4652 0.3637 0.5917 0.090 Uiso 0.853(4) 1 calc PR C -1
C06F_6 C 0.42726(14) 0.31750(14) 0.58076(11) 0.0451(10) Uani 0.147(4) 1 d PDU C -2
H06C_6 H 0.3944 0.3205 0.5798 0.054 Uiso 0.147(4) 1 calc PR C -2
H06D_6 H 0.4396 0.3476 0.5804 0.054 Uiso 0.147(4) 1 calc PR C -2
O06F_6 O 0.4405(7) 0.2971(6) 0.5415(3) 0.0601(9) Uani 0.147(4) 1 d PDU C -2
H06F_6 H 0.4543 0.3152 0.5265 0.090 Uiso 0.147(4) 1 calc PR C -2
O15B_6 O 0.34518(7) 0.38679(7) 0.62132(6) 0.0170(5) Uani 1 1 d U . .
O14B_6 O 0.23684(7) 0.35057(7) 0.66933(6) 0.0172(5) Uani 1 1 d U . .
O13B_6 O 0.27460(7) 0.39944(7) 0.73746(7) 0.0187(5) Uani 1 1 d U . .
H13B_6 H 0.2862 0.3952 0.7614 0.028 Uiso 1 1 calc R . .
O12B_6 O 0.37448(8) 0.39678(8) 0.73690(7) 0.0263(6) Uani 1 1 d U . .
H12B_6 H 0.3802 0.4211 0.7480 0.039 Uiso 1 1 calc R . .
O16B_6 O 0.27402(8) 0.40357(7) 0.56622(7) 0.0244(5) Uani 1 1 d U . .
H16B_6 H 0.2602 0.4028 0.5430 0.037 Uiso 1 1 calc R . .
O25B_6 O 0.17638(7) 0.34671(7) 0.61990(6) 0.0190(5) Uani 1 1 d U . .
O24B_6 O 0.14555(7) 0.23783(7) 0.66680(7) 0.0180(5) Uani 1 1 d U D .
O23B_6 O 0.12465(7) 0.29710(7) 0.73637(6) 0.0187(5) Uani 1 1 d U . .
H23B_6 H 0.1362 0.3018 0.7603 0.028 Uiso 1 1 calc R . .
O22B_6 O 0.17836(8) 0.37823(7) 0.73585(7) 0.0250(5) Uani 1 1 d U . .
H22B_6 H 0.2011 0.3929 0.7301 0.038 Uiso 1 1 calc R . .
O26B_6 O 0.11669(8) 0.30263(8) 0.56582(7) 0.0307(6) Uani 1 1 d U . .
H26B_6 H 0.1075 0.2907 0.5434 0.046 Uiso 1 1 calc R . .
O35B_6 O 0.10813(8) 0.18650(7) 0.62200(7) 0.0242(5) Uani 1 1 d U D .
O34B_6 O 0.17799(8) 0.09486(7) 0.66571(7) 0.0211(5) Uani 1 1 d U . .
O33B_6 O 0.11688(12) 0.11667(11) 0.73730(10) 0.0257(8) Uani 0.657(6) 1 d PDU D -1
H33B_6 H 0.1356 0.0967 0.7410 0.039 Uiso 0.657(6) 1 calc PR D -1
O33F_6 O 0.1288(2) 0.12128(19) 0.74099(16) 0.0257(7) Uani 0.343(6) 1 d PDU D -2
H33F_6 H 0.1495 0.1029 0.7418 0.039 Uiso 0.343(6) 1 calc PR D -2
O32B_6 O 0.09555(8) 0.21026(7) 0.73842(7) 0.0230(5) Uani 1 1 d U . .
H32B_6 H 0.0698 0.2100 0.7487 0.034 Uiso 1 1 calc R . .
C36B_6 C 0.14157(16) 0.12849(15) 0.58002(13) 0.0595(13) Uani 0.858(5) 1 d PDU E -1
H36A_6 H 0.1461 0.1492 0.5561 0.071 Uiso 0.858(5) 1 calc PR E -1
H36B_6 H 0.1658 0.1066 0.5790 0.071 Uiso 0.858(5) 1 calc PR E -1
O36B_6 O 0.10086(14) 0.10726(13) 0.57483(12) 0.0793(10) Uani 0.858(5) 1 d PDU E -1
H36B_6 H 0.0907 0.1003 0.5988 0.119 Uiso 0.858(5) 1 calc PR E -1
C36F_6 C 0.14157(16) 0.12849(15) 0.58002(13) 0.0595(11) Uani 0.142(5) 1 d PDU E -2
H36C_6 H 0.1708 0.1142 0.5753 0.071 Uiso 0.142(5) 1 calc PR E -2
H36D_6 H 0.1193 0.1048 0.5835 0.071 Uiso 0.142(5) 1 calc PR E -2
O36F_6 O 0.1305(8) 0.1522(6) 0.5419(4) 0.0793(9) Uani 0.142(5) 1 d PDU E -2
H36F_6 H 0.1051 0.1631 0.5444 0.119 Uiso 0.142(5) 1 calc PR E -2
O45B_6 O 0.19824(8) 0.03635(7) 0.61933(7) 0.0230(5) Uani 1 1 d U . .
O44B_6 O 0.31183(7) 0.02156(7) 0.66746(7) 0.0204(5) Uani 1 1 d U F .
O43B_6 O 0.25369(7) -0.00384(7) 0.73730(7) 0.0202(5) Uani 1 1 d U . .
H43B_6 H 0.2336 -0.0051 0.7558 0.030 Uiso 1 1 calc R . .
O42B_6 O 0.16627(8) 0.03807(7) 0.73466(7) 0.0239(5) Uani 1 1 d U . .
H42B_6 H 0.1555 0.0171 0.7485 0.036 Uiso 1 1 calc R . .
O46B_6 O 0.25343(9) -0.01049(8) 0.56303(7) 0.0327(6) Uani 1 1 d U . .
H46B_6 H 0.2695 -0.0300 0.5737 0.049 Uiso 1 1 calc R . .
O55B_6 O 0.36964(8) -0.01042(7) 0.62505(7) 0.0229(5) Uani 1 1 d U F .
O54B_6 O 0.44613(8) 0.07794(7) 0.66699(7) 0.0258(5) Uani 1 1 d U . .
O53B_6 O 0.43012(11) 0.02652(11) 0.74261(10) 0.0288(8) Uani 0.704(6) 1 d PDU F -1
H53B_6 H 0.4448 0.0499 0.7428 0.043 Uiso 0.704(6) 1 calc PR F -1
O53F_6 O 0.4367(2) 0.0143(3) 0.73907(19) 0.0288(7) Uani 0.296(6) 1 d PDU F -2
H53F_6 H 0.4537 0.0357 0.7427 0.043 Uiso 0.296(6) 1 calc PR F -2
O52B_6 O 0.34431(8) -0.02159(9) 0.74056(8) 0.0337(6) Uani 1 1 d U . .
H52B_6 H 0.3603 -0.0260 0.7620 0.051 Uiso 1 1 calc R . .
O56B_6 O 0.45475(8) -0.01080(8) 0.58290(8) 0.0336(6) Uani 1 1 d U . .
H56B_6 H 0.4553 -0.0228 0.5589 0.050 Uiso 1 1 calc R . .
O65B_6 O 0.49572(8) 0.11050(7) 0.61762(7) 0.0230(5) Uani 1 1 d U . .
O64B_6 O 0.47566(7) 0.22085(7) 0.66711(7) 0.0194(5) Uani 1 1 d U C .
O63B_6 O 0.52028(7) 0.17493(7) 0.73550(7) 0.0217(5) Uani 1 1 d U . .
H63B_6 H 0.5117 0.2010 0.7370 0.033 Uiso 1 1 calc R . .
O62B_6 O 0.51117(9) 0.07903(8) 0.73150(8) 0.0322(6) Uani 1 1 d U C .
H62B_6 H 0.5336 0.0629 0.7341 0.048 Uiso 1 1 calc R . .
O66B_6 O 0.52851(8) 0.17695(8) 0.56444(7) 0.0260(6) Uani 1 1 d U C .
H66B_6 H 0.5355 0.2023 0.5566 0.039 Uiso 1 1 calc R . .
C05B_6 C 0.43885(11) 0.29774(11) 0.62405(10) 0.0213(7) Uani 1 1 d DU . .
H05B_6 H 0.4190 0.2720 0.6295 0.026 Uiso 1 1 calc R C .
C04B_6 C 0.43414(10) 0.33088(11) 0.66169(10) 0.0190(7) Uani 1 1 d U C .
H04B_6 H 0.4512 0.3582 0.6552 0.023 Uiso 1 1 calc R . .
C03B_6 C 0.45089(10) 0.31076(10) 0.70429(9) 0.0168(7) Uani 1 1 d U . .
H03B_6 H 0.4301 0.2868 0.7132 0.020 Uiso 1 1 calc R C .
C02B_6 C 0.49793(11) 0.29157(10) 0.69869(9) 0.0175(7) Uani 1 1 d U C .
H02B_6 H 0.5194 0.3163 0.6946 0.021 Uiso 1 1 calc R . .
C01B_6 C 0.50086(11) 0.26047(11) 0.65930(10) 0.0203(7) Uani 1 1 d U . .
H01B_6 H 0.5328 0.2523 0.6548 0.024 Uiso 1 1 calc R C .
C15B_6 C 0.30472(11) 0.35972(10) 0.62545(10) 0.0181(7) Uani 1 1 d U . .
H15B_6 H 0.3137 0.3291 0.6331 0.022 Uiso 1 1 calc R . .
C14B_6 C 0.27523(10) 0.37860(10) 0.66221(9) 0.0168(7) Uani 1 1 d U . .
H14B_6 H 0.2653 0.4090 0.6550 0.020 Uiso 1 1 calc R . .
C13B_6 C 0.30178(11) 0.37870(10) 0.70447(9) 0.0174(7) Uani 1 1 d U . .
H13B_6 H 0.3080 0.3477 0.7130 0.021 Uiso 1 1 calc R . .
C12B_6 C 0.34660(11) 0.40326(10) 0.69890(9) 0.0170(7) Uani 1 1 d U . .
H12B_6 H 0.3407 0.4353 0.6950 0.020 Uiso 1 1 calc R . .
C11B_6 C 0.37274(11) 0.38538(10) 0.65908(10) 0.0184(7) Uani 1 1 d U . .
H11A_6 H 0.3996 0.4041 0.6543 0.022 Uiso 1 1 calc R . .
C16B_6 C 0.28250(11) 0.35920(10) 0.58066(10) 0.0172(7) Uani 1 1 d U . .
H16A_6 H 0.3023 0.3442 0.5601 0.021 Uiso 1 1 calc R . .
H16B_6 H 0.2541 0.3428 0.5821 0.021 Uiso 1 1 calc R . .
C25B_6 C 0.17383(11) 0.29892(10) 0.62260(9) 0.0183(7) Uani 1 1 d U . .
H25B_6 H 0.2043 0.2872 0.6285 0.022 Uiso 1 1 calc R . .
C24B_6 C 0.14217(11) 0.28521(10) 0.66044(10) 0.0199(7) Uani 1 1 d U . .
H24B_6 H 0.1107 0.2935 0.6537 0.024 Uiso 1 1 calc R . .
C23B_6 C 0.15705(10) 0.30710(10) 0.70267(9) 0.0172(7) Uani 1 1 d U . .
H23B_6 H 0.1867 0.2950 0.7111 0.021 Uiso 1 1 calc R . .
C22B_6 C 0.16132(11) 0.35779(10) 0.69668(10) 0.0199(7) Uani 1 1 d U . .
H22B_6 H 0.1313 0.3702 0.6900 0.024 Uiso 1 1 calc R . .
C21B_6 C 0.19313(10) 0.36697(10) 0.65881(10) 0.0181(7) Uani 1 1 d U . .
H21A_6 H 0.1951 0.3994 0.6543 0.022 Uiso 1 1 calc R . .
C26B_6 C 0.15892(11) 0.28268(11) 0.57858(10) 0.0208(7) Uani 1 1 d U . .
H26A_6 H 0.1821 0.2899 0.5572 0.025 Uiso 1 1 calc R . .
H26B_6 H 0.1555 0.2504 0.5793 0.025 Uiso 1 1 calc R . .
C35B_6 C 0.14421(13) 0.15376(12) 0.62252(11) 0.0309(8) Uani 1 1 d DU . .
H35B_6 H 0.1736 0.1690 0.6246 0.037 Uiso 1 1 calc R E .
C34B_6 C 0.13855(11) 0.12202(10) 0.66146(10) 0.0195(7) Uani 1 1 d DU D .
H34B_6 H 0.1118 0.1031 0.6571 0.023 Uiso 1 1 calc R . .
C33B_6 C 0.13379(12) 0.14826(10) 0.70425(10) 0.0220(7) Uani 1 1 d DU . .
H33B_6 H 0.1627 0.1617 0.7131 0.026 Uiso 1 1 calc R D .
C32B_6 C 0.09663(11) 0.18332(10) 0.70008(10) 0.0209(7) Uani 1 1 d DU D .
H32B_6 H 0.0673 0.1682 0.6968 0.025 Uiso 1 1 calc R . .
C31B_6 C 0.10492(11) 0.21271(10) 0.66046(10) 0.0183(7) Uani 1 1 d U . .
H31A_6 H 0.0794 0.2335 0.6574 0.022 Uiso 1 1 calc R D .
C45B_6 C 0.24642(11) 0.04219(10) 0.62365(10) 0.0202(7) Uani 1 1 d U . .
H45B_6 H 0.2524 0.0737 0.6305 0.024 Uiso 1 1 calc R . .
C44B_6 C 0.26448(11) 0.01339(10) 0.66110(9) 0.0173(7) Uani 1 1 d U . .
H44B_6 H 0.2597 -0.0183 0.6543 0.021 Uiso 1 1 calc R . .
C43B_6 C 0.23961(11) 0.02522(10) 0.70249(10) 0.0180(7) Uani 1 1 d U . .
H43B_6 H 0.2470 0.0561 0.7104 0.022 Uiso 1 1 calc R . .
C42B_6 C 0.18881(11) 0.02124(10) 0.69648(10) 0.0214(7) Uani 1 1 d U . .
H42B_6 H 0.1807 -0.0103 0.6923 0.026 Uiso 1 1 calc R . .
C41B_6 C 0.17334(12) 0.04827(10) 0.65698(10) 0.0216(7) Uani 1 1 d U . .
H41A_6 H 0.1411 0.0418 0.6517 0.026 Uiso 1 1 calc R . .
C46B_6 C 0.26693(13) 0.03194(11) 0.57943(11) 0.0278(8) Uani 1 1 d U . .
H46A_6 H 0.2578 0.0550 0.5589 0.033 Uiso 1 1 calc R . .
H46B_6 H 0.2998 0.0327 0.5817 0.033 Uiso 1 1 calc R . .
C55B_6 C 0.39731(11) 0.02956(11) 0.62365(10) 0.0230(7) Uani 1 1 d U . .
H55B_6 H 0.3774 0.0558 0.6222 0.028 Uiso 1 1 calc R . .
C54B_6 C 0.42747(11) 0.03323(11) 0.66399(10) 0.0212(7) Uani 1 1 d DU F .
H54B_6 H 0.4523 0.0115 0.6620 0.025 Uiso 1 1 calc R . .
C53B_6 C 0.40144(12) 0.02609(13) 0.70654(11) 0.0296(8) Uani 1 1 d DU . .
H53B_6 H 0.3805 0.0514 0.7098 0.035 Uiso 1 1 calc R F .
C52B_6 C 0.37266(12) -0.01584(12) 0.70294(11) 0.0295(8) Uani 1 1 d DU F .
H52B_6 H 0.3929 -0.0417 0.7006 0.035 Uiso 1 1 calc R . .
C51B_6 C 0.34249(11) -0.01462(11) 0.66320(10) 0.0235(7) Uani 1 1 d U . .
H51A_6 H 0.3252 -0.0426 0.6616 0.028 Uiso 1 1 calc R F .
C56B_6 C 0.42439(12) 0.02633(12) 0.58185(11) 0.0276(8) Uani 1 1 d U . .
H56A_6 H 0.4037 0.0231 0.5574 0.033 Uiso 1 1 calc R . .
H56B_6 H 0.4416 0.0537 0.5777 0.033 Uiso 1 1 calc R . .
C65B_6 C 0.47580(11) 0.15458(10) 0.62195(10) 0.0215(7) Uani 1 1 d U C .
H65B_6 H 0.4433 0.1516 0.6282 0.026 Uiso 1 1 calc R . .
C64B_6 C 0.49887(11) 0.17938(10) 0.65960(10) 0.0192(7) Uani 1 1 d U . .
H64B_6 H 0.5308 0.1852 0.6524 0.023 Uiso 1 1 calc R C .
C63B_6 C 0.49599(11) 0.15234(10) 0.70141(10) 0.0201(7) Uani 1 1 d U C .
H63B_6 H 0.4640 0.1491 0.7099 0.024 Uiso 1 1 calc R . .
C62B_6 C 0.51635(12) 0.10678(11) 0.69416(11) 0.0247(8) Uani 1 1 d U . .
H62B_6 H 0.5488 0.1100 0.6875 0.030 Uiso 1 1 calc R C .
C61B_6 C 0.49216(11) 0.08398(11) 0.65546(10) 0.0219(7) Uani 1 1 d U C .
H61A_6 H 0.5061 0.0547 0.6500 0.026 Uiso 1 1 calc R . .
C66B_6 C 0.48183(11) 0.17631(11) 0.57752(10) 0.0218(7) Uani 1 1 d U . .
H66A_6 H 0.4642 0.1600 0.5561 0.026 Uiso 1 1 calc R C .
H66B_6 H 0.4704 0.2067 0.5786 0.026 Uiso 1 1 calc R . .
O05C_7 O 0.47093(7) 0.29400(7) 0.44021(7) 0.0209(5) Uani 1 1 d U . .
O04C_7 O 0.47998(7) 0.18212(7) 0.39104(7) 0.0220(5) Uani 1 1 d U . .
O03C_7 O 0.50696(7) 0.23694(7) 0.32119(7) 0.0206(5) Uani 1 1 d U . .
H03C_7 H 0.5148 0.2578 0.3056 0.031 Uiso 1 1 calc R . .
O02C_7 O 0.48193(8) 0.32980(7) 0.32556(7) 0.0233(5) Uani 1 1 d U . .
H02C_7 H 0.4546 0.3320 0.3209 0.035 Uiso 1 1 calc R . .
O06C_7 O 0.51835(9) 0.22953(9) 0.48843(8) 0.0380(6) Uani 1 1 d U . .
H06C_7 H 0.5239 0.2154 0.5107 0.057 Uiso 1 1 calc R . .
O15C_7 O 0.50396(8) 0.12567(7) 0.43888(7) 0.0246(5) Uani 1 1 d U . .
O14C_7 O 0.42034(7) 0.05023(7) 0.38780(7) 0.0213(5) Uani 1 1 d U . .
O13C_7 O 0.48417(11) 0.06180(9) 0.32065(8) 0.0519(8) Uani 1 1 d U . .
H13C_7 H 0.4810 0.0737 0.2968 0.078 Uiso 1 1 calc R . .
O12C_7 O 0.53429(9) 0.14698(8) 0.32599(8) 0.0386(7) Uani 1 1 d U . .
H12C_7 H 0.5353 0.1309 0.3043 0.058 Uiso 1 1 calc R . .
O16C_7 O 0.50234(10) 0.04605(8) 0.48269(8) 0.0418(7) Uani 1 1 d U . .
H16C_7 H 0.4961 0.0232 0.4962 0.063 Uiso 1 1 calc R . .
O25C_7 O 0.38484(7) 0.00279(7) 0.43718(6) 0.0209(5) Uani 1 1 d U . .
O24C_7 O 0.27307(7) 0.02851(7) 0.38903(7) 0.0180(5) Uani 1 1 d U . .
O23C_7 O 0.31445(8) -0.01984(7) 0.32277(7) 0.0238(5) Uani 1 1 d U . .
H23C_7 H 0.3252 -0.0162 0.2984 0.036 Uiso 1 1 calc R . .
O22C_7 O 0.41417(8) -0.01552(8) 0.32247(7) 0.0309(6) Uani 1 1 d U . .
H22C_7 H 0.4268 0.0089 0.3207 0.046 Uiso 1 1 calc R . .
O26C_7 O 0.30928(9) -0.02362(9) 0.48654(8) 0.0401(7) Uani 1 1 d U . .
H26C_7 H 0.2857 -0.0253 0.5007 0.060 Uiso 1 1 calc R . .
O35C_7 O 0.21327(8) 0.02761(7) 0.43906(7) 0.0223(5) Uani 1 1 d U . .
O34C_7 O 0.15703(7) 0.12483(7) 0.38933(7) 0.0183(5) Uani 1 1 d U . .
O33C_7 O 0.14831(7) 0.06120(7) 0.32394(7) 0.0221(5) Uani 1 1 d U . .
H33C_7 H 0.1587 0.0564 0.2996 0.033 Uiso 1 1 calc R . .
O32C_7 O 0.21729(7) -0.00923(7) 0.32471(7) 0.0201(5) Uani 1 1 d U . .
H32C_7 H 0.2449 -0.0054 0.3241 0.030 Uiso 1 1 calc R . .
O36C_7 O 0.14352(10) 0.07062(10) 0.48965(8) 0.0451(7) Uani 1 1 d U . .
H36C_7 H 0.1467 0.0434 0.4903 0.068 Uiso 1 1 calc R . .
O45C_7 O 0.11792(7) 0.16813(7) 0.43998(7) 0.0199(5) Uani 1 1 d U . .
O44C_7 O 0.15649(7) 0.27411(7) 0.39095(7) 0.0183(5) Uani 1 1 d U . .
O43C_7 O 0.10759(7) 0.23891(7) 0.32393(7) 0.0199(5) Uani 1 1 d U . .
H43C_7 H 0.1095 0.2267 0.3001 0.030 Uiso 1 1 calc R . .
O42C_7 O 0.09002(8) 0.14307(7) 0.32597(7) 0.0227(5) Uani 1 1 d U . .
H42C_7 H 0.1097 0.1237 0.3255 0.034 Uiso 1 1 calc R . .
O46C_7 O 0.10633(8) 0.24565(8) 0.49180(8) 0.0355(6) Uani 1 1 d U . .
H46C_7 H 0.1094 0.2656 0.5099 0.053 Uiso 1 1 calc R . .
O55C_7 O 0.16471(7) 0.33058(7) 0.44248(7) 0.0187(5) Uani 1 1 d U . .
O54C_7 O 0.27300(7) 0.36096(7) 0.39044(6) 0.0168(5) Uani 1 1 d U . .
O53C_7 O 0.21059(7) 0.38610(7) 0.32657(7) 0.0210(5) Uani 1 1 d U . .
H53C_7 H 0.2054 0.3767 0.3020 0.031 Uiso 1 1 calc R . .
O52C_7 O 0.12420(7) 0.33616(7) 0.32974(7) 0.0231(5) Uani 1 1 d U . .
H52C_7 H 0.1252 0.3089 0.3271 0.035 Uiso 1 1 calc R . .
O56C_7 O 0.22220(8) 0.38676(7) 0.49424(7) 0.0231(5) Uani 1 1 d U . .
H56C_7 H 0.1960 0.3868 0.5034 0.035 Uiso 1 1 calc R . .
O65C_7 O 0.32633(7) 0.38805(7) 0.44039(7) 0.0223(5) Uani 1 1 d U . .
O64C_7 O 0.41575(7) 0.31877(7) 0.39114(7) 0.0186(5) Uani 1 1 d U . .
O63C_7 O 0.39772(7) 0.37925(8) 0.32460(7) 0.0251(6) Uani 1 1 d U . .
H63C_7 H 0.3854 0.3830 0.3009 0.038 Uiso 1 1 calc R . .
O62C_7 O 0.30526(7) 0.41601(7) 0.32568(7) 0.0211(5) Uani 1 1 d U . .
H62C_7 H 0.3219 0.4249 0.3061 0.032 Uiso 1 1 calc R . .
O66C_7 O 0.40754(9) 0.37817(10) 0.49153(8) 0.0415(7) Uani 1 1 d U . .
H66C_7 H 0.3967 0.4018 0.4827 0.062 Uiso 1 1 calc R . .
C05C_7 C 0.46217(11) 0.24742(11) 0.43493(10) 0.0206(7) Uani 1 1 d U . .
H05C_7 H 0.4299 0.2435 0.4281 0.025 Uiso 1 1 calc R . .
C04C_7 C 0.49027(10) 0.22880(10) 0.39728(10) 0.0165(7) Uani 1 1 d U . .
H04C_7 H 0.5227 0.2321 0.4040 0.020 Uiso 1 1 calc R . .
C03C_7 C 0.47956(11) 0.25338(10) 0.35569(9) 0.0182(7) Uani 1 1 d U . .
H03C_7 H 0.4474 0.2493 0.3484 0.022 Uiso 1 1 calc R . .
C02C_7 C 0.48914(11) 0.30355(10) 0.36370(10) 0.0196(7) Uani 1 1 d U . .
H02C_7 H 0.5214 0.3062 0.3712 0.023 Uiso 1 1 calc R . .
C01C_7 C 0.46259(10) 0.32040(10) 0.40232(10) 0.0178(7) Uani 1 1 d U . .
H01C_7 H 0.4712 0.3515 0.4082 0.021 Uiso 1 1 calc R . .
C06C_7 C 0.47180(11) 0.22529(11) 0.47817(11) 0.0251(8) Uani 1 1 d U . .
H06A_7 H 0.4536 0.2392 0.5008 0.030 Uiso 1 1 calc R . .
H06B_7 H 0.4636 0.1939 0.4767 0.030 Uiso 1 1 calc R . .
C15C_7 C 0.46367(11) 0.09845(10) 0.43506(10) 0.0202(7) Uani 1 1 d U . .
H15C_7 H 0.4371 0.1181 0.4335 0.024 Uiso 1 1 calc R . .
C14C_7 C 0.46435(11) 0.06879(10) 0.39518(10) 0.0202(7) Uani 1 1 d U . .
H14C_7 H 0.4860 0.0444 0.3999 0.024 Uiso 1 1 calc R . .
C13C_7 C 0.47797(13) 0.09437(11) 0.35424(10) 0.0267(8) Uani 1 1 d U . .
H13C_7 H 0.4534 0.1148 0.3460 0.032 Uiso 1 1 calc R . .
C12C_7 C 0.52100(12) 0.12113(11) 0.36265(11) 0.0264(8) Uani 1 1 d U . .
H12C_7 H 0.5456 0.1000 0.3692 0.032 Uiso 1 1 calc R . .
C11C_7 C 0.51517(12) 0.15096(10) 0.40091(11) 0.0234(7) Uani 1 1 d U . .
H11A_7 H 0.5436 0.1673 0.4061 0.028 Uiso 1 1 calc R . .
C16C_7 C 0.46192(13) 0.07268(11) 0.47736(11) 0.0275(8) Uani 1 1 d U . .
H16A_7 H 0.4592 0.0934 0.5015 0.033 Uiso 1 1 calc R . .
H16B_7 H 0.4354 0.0534 0.4775 0.033 Uiso 1 1 calc R . .
C25C_7 C 0.34140(11) 0.02530(11) 0.43346(10) 0.0215(7) Uani 1 1 d U . .
H25C_7 H 0.3467 0.0569 0.4267 0.026 Uiso 1 1 calc R . .
C24C_7 C 0.31445(10) 0.00395(10) 0.39590(9) 0.0172(6) Uani 1 1 d U . .
H24C_7 H 0.3070 -0.0270 0.4036 0.021 Uiso 1 1 calc R . .
C23C_7 C 0.34124(11) 0.00429(10) 0.35424(9) 0.0181(7) Uani 1 1 d U . .
H23C_7 H 0.3452 0.0352 0.3444 0.022 Uiso 1 1 calc R . .
C22C_7 C 0.38745(11) -0.01700(11) 0.36116(10) 0.0218(7) Uani 1 1 d U . .
H22C_7 H 0.3827 -0.0485 0.3688 0.026 Uiso 1 1 calc R . .
C21C_7 C 0.41137(11) 0.00548(10) 0.39914(10) 0.0196(7) Uani 1 1 d U . .
H21A_7 H 0.4403 -0.0098 0.4043 0.023 Uiso 1 1 calc R . .
C26C_7 C 0.31858(13) 0.02190(12) 0.47684(10) 0.0305(8) Uani 1 1 d U . .
H26A_7 H 0.3381 0.0345 0.4992 0.037 Uiso 1 1 calc R . .
H26B_7 H 0.2904 0.0388 0.4765 0.037 Uiso 1 1 calc R . .
C35C_7 C 0.20189(12) 0.07381(11) 0.43415(10) 0.0221(7) Uani 1 1 d U . .
H35C_7 H 0.2292 0.0907 0.4262 0.027 Uiso 1 1 calc R . .
C34C_7 C 0.16619(11) 0.07818(10) 0.39743(10) 0.0195(7) Uani 1 1 d U . .
H34C_7 H 0.1381 0.0629 0.4059 0.023 Uiso 1 1 calc R . .
C33C_7 C 0.18407(11) 0.05874(10) 0.35537(9) 0.0172(7) Uani 1 1 d U . .
H33C_7 H 0.2101 0.0764 0.3453 0.021 Uiso 1 1 calc R . .
C32C_7 C 0.19915(11) 0.01027(10) 0.36325(9) 0.0177(7) Uani 1 1 d U . .
H32C_7 H 0.1720 -0.0069 0.3711 0.021 Uiso 1 1 calc R . .
C31C_7 C 0.23178(11) 0.00720(10) 0.40107(10) 0.0183(7) Uani 1 1 d U . .
H31A_7 H 0.2379 -0.0244 0.4072 0.022 Uiso 1 1 calc R . .
C36C_7 C 0.18423(13) 0.09042(13) 0.47774(11) 0.0350(9) Uani 1 1 d U . .
H36A_7 H 0.2068 0.0844 0.5000 0.042 Uiso 1 1 calc R . .
H36B_7 H 0.1800 0.1226 0.4762 0.042 Uiso 1 1 calc R . .
C45C_7 C 0.14676(10) 0.20733(10) 0.43513(9) 0.0160(7) Uani 1 1 d U . .
H45C_7 H 0.1773 0.1975 0.4268 0.019 Uiso 1 1 calc R . .
C44C_7 C 0.12742(11) 0.23618(10) 0.39848(10) 0.0171(7) Uani 1 1 d U . .
H44C_7 H 0.0969 0.2465 0.4063 0.021 Uiso 1 1 calc R . .
C43C_7 C 0.12542(11) 0.20986(10) 0.35665(9) 0.0153(6) Uani 1 1 d U . .
H43C_7 H 0.1560 0.2000 0.3484 0.018 Uiso 1 1 calc R . .
C42C_7 C 0.09483(11) 0.16917(10) 0.36447(9) 0.0180(7) Uani 1 1 d U . .
H42C_7 H 0.0647 0.1800 0.3729 0.022 Uiso 1 1 calc R . .
C41C_7 C 0.11396(11) 0.14174(10) 0.40209(10) 0.0189(7) Uani 1 1 d U . .
H41A_7 H 0.0935 0.1166 0.4080 0.023 Uiso 1 1 calc R . .
C46C_7 C 0.14942(11) 0.22954(11) 0.47926(10) 0.0214(7) Uani 1 1 d U . .
H46A_7 H 0.1602 0.2082 0.5007 0.026 Uiso 1 1 calc R . .
H46B_7 H 0.1709 0.2542 0.4781 0.026 Uiso 1 1 calc R . .
C55C_7 C 0.21373(10) 0.33152(10) 0.43619(10) 0.0180(7) Uani 1 1 d U . .
H55C_7 H 0.2240 0.3015 0.4278 0.022 Uiso 1 1 calc R . .
C54C_7 C 0.22536(10) 0.36410(10) 0.39976(10) 0.0164(7) Uani 1 1 d U . .
H54C_7 H 0.2177 0.3947 0.4087 0.020 Uiso 1 1 calc R . .
C53C_7 C 0.20006(10) 0.35227(10) 0.35772(9) 0.0157(6) Uani 1 1 d U . .
H53C_7 H 0.2109 0.3233 0.3470 0.019 Uiso 1 1 calc R . .
C52C_7 C 0.14880(11) 0.34904(10) 0.36736(10) 0.0188(7) Uani 1 1 d U . .
H52C_7 H 0.1381 0.3787 0.3764 0.023 Uiso 1 1 calc R . .
C51C_7 C 0.14114(10) 0.31641(10) 0.40515(10) 0.0174(7) Uani 1 1 d U . .
H51A_7 H 0.1086 0.3148 0.4117 0.021 Uiso 1 1 calc R . .
C56C_7 C 0.23381(11) 0.34296(10) 0.47998(10) 0.0203(7) Uani 1 1 d U . .
H56A_7 H 0.2232 0.3214 0.5013 0.024 Uiso 1 1 calc R . .
H56B_7 H 0.2666 0.3405 0.4783 0.024 Uiso 1 1 calc R . .
C65C_7 C 0.35596(11) 0.35031(11) 0.43581(10) 0.0215(7) Uani 1 1 d U . .
H65C_7 H 0.3375 0.3239 0.4289 0.026 Uiso 1 1 calc R . .
C64C_7 C 0.38917(10) 0.35845(10) 0.39813(10) 0.0181(7) Uani 1 1 d U . .
H64C_7 H 0.4093 0.3835 0.4054 0.022 Uiso 1 1 calc R . .
C63C_7 C 0.36434(11) 0.36840(11) 0.35631(10) 0.0202(7) Uani 1 1 d U . .
H63C_7 H 0.3473 0.3419 0.3470 0.024 Uiso 1 1 calc R . .
C62C_7 C 0.33148(11) 0.40748(10) 0.36361(10) 0.0200(7) Uani 1 1 d U . .
H62C_7 H 0.3494 0.4343 0.3701 0.024 Uiso 1 1 calc R . .
C61C_7 C 0.30069(11) 0.39765(10) 0.40295(10) 0.0197(7) Uani 1 1 d U . .
H61A_7 H 0.2814 0.4237 0.4086 0.024 Uiso 1 1 calc R . .
C66C_7 C 0.37925(12) 0.34267(13) 0.47942(11) 0.0306(8) Uani 1 1 d U . .
H66A_7 H 0.3563 0.3385 0.5017 0.037 Uiso 1 1 calc R . .
H66B_7 H 0.3972 0.3155 0.4778 0.037 Uiso 1 1 calc R . .
O05D_8 O 0.50757(7) 0.21305(7) 0.12051(7) 0.0212(5) Uani 1 1 d U . .
O04D_8 O 0.44168(7) 0.30178(7) 0.17361(7) 0.0215(5) Uani 1 1 d U . .
O03D_8 O 0.50411(8) 0.27914(7) 0.23956(7) 0.0225(5) Uani 1 1 d U . .
H03D_8 H 0.5018 0.2666 0.2632 0.034 Uiso 1 1 calc R . .
O02D_8 O 0.53462(8) 0.18657(7) 0.23438(7) 0.0223(5) Uani 1 1 d U . .
H02D_8 H 0.5312 0.1603 0.2274 0.033 Uiso 1 1 calc R . .
O06D_8 O 0.49236(8) 0.29728(8) 0.07330(7) 0.0252(6) Uani 1 1 d U . .
H06D_8 H 0.4913 0.3025 0.0471 0.038 Uiso 1 1 calc R . .
O15D_8 O 0.41950(7) 0.35805(7) 0.12483(7) 0.0205(5) Uani 1 1 d U . .
O14D_8 O 0.30466(7) 0.36452(7) 0.17207(7) 0.0174(5) Uani 1 1 d U G .
O13D_8 O 0.36021(7) 0.39374(7) 0.24251(7) 0.0221(5) Uani 1 1 d U . .
H13D_8 H 0.3681 0.4197 0.2382 0.033 Uiso 1 1 calc R . .
O12D_8 O 0.45176(8) 0.36337(8) 0.24015(7) 0.0285(6) Uani 1 1 d U . .
H12D_8 H 0.4623 0.3381 0.2378 0.043 Uiso 1 1 calc R . .
O16D_8 O 0.35162(8) 0.40370(8) 0.07291(7) 0.0270(6) Uani 1 1 d U . .
H16D_8 H 0.3385 0.4076 0.0497 0.041 Uiso 1 1 calc R . .
O25D_8 O 0.24647(7) 0.38664(7) 0.12533(7) 0.0203(5) Uani 1 1 d U G .
O24D_8 O 0.17023(7) 0.30181(7) 0.17205(6) 0.0165(5) Uani 1 1 d U . .
O23D_8 O 0.18110(8) 0.36244(8) 0.24253(7) 0.0260(6) Uani 1 1 d U G .
H23D_8 H 0.1644 0.3405 0.2434 0.039 Uiso 1 1 calc R . .
O22D_8 O 0.26697(7) 0.40772(7) 0.24076(7) 0.0214(5) Uani 1 1 d U . .
H22D_8 H 0.2585 0.4306 0.2531 0.032 Uiso 1 1 calc R . .
C26D_8 C 0.20237(11) 0.33548(11) 0.08387(10) 0.0271(11) Uani 0.68 1 d PDU G -1
H26A_8 H 0.2256 0.3386 0.0616 0.033 Uiso 0.68 1 calc PR G -1
H26B_8 H 0.1910 0.3051 0.0827 0.033 Uiso 0.68 1 calc PR G -1
O26D_8 O 0.16612(13) 0.36573(12) 0.07485(13) 0.0407(8) Uani 0.68 1 d PDU G -1
H26D_8 H 0.1640 0.3694 0.0484 0.061 Uiso 0.68 1 calc PR G -1
C26H_8 C 0.20237(11) 0.33548(11) 0.08387(10) 0.0271(9) Uani 0.32 1 d PDU G -2
H26C_8 H 0.1822 0.3098 0.0852 0.033 Uiso 0.32 1 calc PR G -2
H26E_8 H 0.1849 0.3613 0.0747 0.033 Uiso 0.32 1 calc PR G -2
O26H_8 O 0.2388(2) 0.3272(3) 0.0534(2) 0.0354(17) Uani 0.32 1 d PDU G -2
H26H_8 H 0.2449 0.3504 0.0404 0.053 Uiso 0.32 1 calc PR G -2
O35D_8 O 0.12027(7) 0.26789(7) 0.12313(6) 0.0175(5) Uani 1 1 d U . .
O34D_8 O 0.14215(7) 0.15803(7) 0.17164(7) 0.0175(5) Uani 1 1 d U . .
O33D_8 O 0.09663(7) 0.20263(7) 0.24029(6) 0.0175(5) Uani 1 1 d U . .
H33D_8 H 0.0740 0.2171 0.2469 0.026 Uiso 1 1 calc R . .
O32D_8 O 0.10920(7) 0.29829(7) 0.23820(7) 0.0210(5) Uani 1 1 d U . .
H32D_8 H 0.0857 0.3110 0.2454 0.031 Uiso 1 1 calc R . .
O36D_8 O 0.09862(7) 0.18615(7) 0.07331(7) 0.0204(5) Uani 1 1 d U . .
H36D_8 H 0.0969 0.1829 0.0468 0.031 Uiso 1 1 calc R . .
O45D_8 O 0.13650(7) 0.09763(7) 0.12331(7) 0.0193(5) Uani 1 1 d U . .
O44D_8 O 0.23763(7) 0.04354(7) 0.17016(7) 0.0180(5) Uani 1 1 d U . .
O43D_8 O 0.17482(7) 0.03932(7) 0.24040(6) 0.0197(5) Uani 1 1 d U . .
H43D_8 H 0.1534 0.0219 0.2384 0.029 Uiso 1 1 calc R . .
O42D_8 O 0.10736(8) 0.10783(7) 0.23890(7) 0.0221(5) Uani 1 1 d U . .
H42D_8 H 0.1097 0.1350 0.2362 0.033 Uiso 1 1 calc R . .
O46D_8 O 0.17818(8) 0.02663(7) 0.07228(7) 0.0224(5) Uani 1 1 d U . .
H46D_8 H 0.1512 0.0272 0.0789 0.034 Uiso 1 1 calc R . .
O54D_8 O 0.28093(7) 0.00037(7) 0.12200(6) 0.0215(5) Uani 1 1 d U . .
O53D_8 O 0.34984(8) -0.01146(8) 0.23876(7) 0.0253(6) Uani 1 1 d U . .
H53D_8 H 0.3641 -0.0326 0.2286 0.038 Uiso 1 1 calc R . .
O52D_8 O 0.25129(7) -0.01434(7) 0.23682(7) 0.0208(5) Uani 1 1 d U I .
H52D_8 H 0.2596 0.0074 0.2510 0.031 Uiso 1 1 calc R . .
O56D_8 O 0.36101(9) -0.01337(9) 0.07104(9) 0.0340(7) Uani 0.92 1 d PDU H -1
H56D_8 H 0.3691 -0.0134 0.0455 0.051 Uiso 0.92 1 calc PR H -1
O56H_8 O 0.3161(6) 0.0533(6) 0.0510(5) 0.0340(6) Uani 0.08 1 d PDU H -2
H56H_8 H 0.2941 0.0642 0.0635 0.051 Uiso 0.08 1 calc PR H -2
O54D_8 O 0.38519(10) 0.04258(11) 0.17163(10) 0.0202(7) Uani 0.67 1 d PDU I 10
O65D_8 O 0.44480(12) 0.05153(11) 0.12168(11) 0.0297(8) Uani 0.67 1 d PDU I 10
O64D_8 O 0.47628(10) 0.16108(10) 0.17091(9) 0.0161(6) Uani 0.67 1 d PDU I 10
O63D_8 O 0.49481(15) 0.09966(13) 0.23887(11) 0.0436(6) Uani 0.67 1 d PDU I 10
H63D_8 H 0.5032 0.1258 0.2371 0.065 Uiso 0.67 1 calc PR I 10
O62D_8 O 0.44720(14) 0.01686(12) 0.23524(12) 0.0376(10) Uani 0.67 1 d PDU I 10
H62D_8 H 0.4221 0.0262 0.2427 0.056 Uiso 0.67 1 calc PR I 10
O66D_8 O 0.50453(13) 0.10563(16) 0.07090(13) 0.0468(11) Uani 0.67 1 d PDU I 10
H66D_8 H 0.5113 0.0821 0.0830 0.070 Uiso 0.67 1 calc PR I 10
C65D_8 C 0.44596(16) 0.09933(14) 0.12565(13) 0.0244(10) Uani 0.67 1 d PDU I 10
H65D_8 H 0.4153 0.1095 0.1330 0.029 Uiso 0.67 1 calc PR I 10
C64D_8 C 0.47780(15) 0.11340(14) 0.16257(12) 0.0206(10) Uani 0.67 1 d PDU I 10
H64D_8 H 0.5090 0.1046 0.1553 0.025 Uiso 0.67 1 calc PR I 10
C63D_8 C 0.46334(18) 0.09030(15) 0.20496(14) 0.0302(11) Uani 0.67 1 d PDU I 10
H63D_8 H 0.4331 0.1009 0.2135 0.036 Uiso 0.67 1 calc PR I 10
C62D_8 C 0.46175(18) 0.04011(15) 0.19747(14) 0.0313(11) Uani 0.67 1 d PDU I 10
H62D_8 H 0.4923 0.0298 0.1898 0.038 Uiso 0.67 1 calc PR I 10
C61D_8 C 0.42954(15) 0.02960(16) 0.15950(14) 0.0286(11) Uani 0.67 1 d PDU I 10
H61A_8 H 0.4298 -0.0027 0.1543 0.034 Uiso 0.67 1 calc PR I 10
C66D_8 C 0.45761(16) 0.11737(18) 0.08170(15) 0.0329(12) Uani 0.67 1 d PDU I 10
H66A_8 H 0.4372 0.1049 0.0600 0.039 Uiso 0.67 1 calc PR I 10
H66B_8 H 0.4541 0.1496 0.0816 0.039 Uiso 0.67 1 calc PR I 10
O54H_8 O 0.38745(19) 0.0466(2) 0.1677(2) 0.0185(13) Uani 0.33 1 d PDU I 11
O65H_8 O 0.46412(18) 0.04074(17) 0.14787(17) 0.0180(12) Uani 0.33 1 d PDU I 11
O64H_8 O 0.4801(2) 0.15894(17) 0.16302(18) 0.0161(4) Uani 0.33 1 d PDU I 11
O63H_8 O 0.4646(2) 0.12785(19) 0.25304(16) 0.0145(13) Uani 0.33 1 d PDU I 11
H63H_8 H 0.4527 0.1525 0.2554 0.022 Uiso 0.33 1 calc PR I 11
O62H_8 O 0.4140(2) 0.0482(2) 0.25631(18) 0.0190(13) Uani 0.33 1 d PDU I 11
H62H_8 H 0.4271 0.0401 0.2785 0.029 Uiso 0.33 1 calc PR I 11
O66H_8 O 0.4777(5) 0.1310(4) 0.0729(4) 0.145(3) Uani 0.33 1 d PDU I 11
H66H_8 H 0.4584 0.1449 0.0866 0.218 Uiso 0.33 1 calc PR I 11
C65H_8 C 0.4667(3) 0.0866(2) 0.13718(19) 0.0180(15) Uani 0.33 1 d PDU I 11
H65H_8 H 0.4362 0.0963 0.1284 0.022 Uiso 0.33 1 calc PR I 11
C64H_8 C 0.4806(3) 0.1144(2) 0.17680(18) 0.0208(15) Uani 0.33 1 d PDU I 11
H64H_8 H 0.5115 0.1062 0.1856 0.025 Uiso 0.33 1 calc PR I 11
C63H_8 C 0.4484(3) 0.1065(2) 0.21452(19) 0.0177(16) Uani 0.33 1 d PDU I 11
H63A_8 H 0.4181 0.1178 0.2072 0.021 Uiso 0.33 1 calc PR I 11
C62H_8 C 0.4462(3) 0.0558(2) 0.22315(19) 0.0191(15) Uani 0.33 1 d PDU I 11
H62A_8 H 0.4761 0.0447 0.2322 0.023 Uiso 0.33 1 calc PR I 11
C61H_8 C 0.4311(2) 0.0323(2) 0.1813(2) 0.0136(14) Uani 0.33 1 d PDU I 11
H61B_8 H 0.4300 0.0000 0.1868 0.016 Uiso 0.33 1 calc PR I 11
C66H_8 C 0.4987(3) 0.0982(3) 0.1011(2) 0.047(2) Uani 0.33 1 d PDU I 11
H66C_8 H 0.5267 0.1101 0.1130 0.057 Uiso 0.33 1 calc PR I 11
H66E_8 H 0.5060 0.0715 0.0845 0.057 Uiso 0.33 1 calc PR I 11
C05D_8 C 0.46948(11) 0.24220(11) 0.12696(10) 0.0212(7) Uani 1 1 d U . .
H05D_8 H 0.4433 0.2240 0.1356 0.025 Uiso 1 1 calc R . .
C04D_8 C 0.48063(10) 0.27418(10) 0.16406(10) 0.0178(7) Uani 1 1 d U . .
H04D_8 H 0.5066 0.2930 0.1561 0.021 Uiso 1 1 calc R . .
C03D_8 C 0.49113(11) 0.24854(10) 0.20538(10) 0.0194(7) Uani 1 1 d U . .
H03D_8 H 0.4637 0.2324 0.2145 0.023 Uiso 1 1 calc R . .
C02D_8 C 0.52893(11) 0.21448(10) 0.19676(10) 0.0181(7) Uani 1 1 d U I .
H02D_8 H 0.5574 0.2303 0.1907 0.022 Uiso 1 1 calc R . .
C01D_8 C 0.51615(10) 0.18556(10) 0.15749(10) 0.0181(7) Uani 1 1 d U . .
H01D_8 H 0.5409 0.1646 0.1510 0.022 Uiso 1 1 calc R I 10
C06D_8 C 0.45849(12) 0.26473(11) 0.08437(10) 0.0238(8) Uani 1 1 d U . .
H06A_8 H 0.4567 0.2424 0.0615 0.029 Uiso 1 1 calc R . .
H06B_8 H 0.4291 0.2792 0.0865 0.029 Uiso 1 1 calc R . .
C15D_8 C 0.37126(11) 0.34865(11) 0.12830(10) 0.0207(7) Uani 1 1 d U . .
H15D_8 H 0.3675 0.3169 0.1353 0.025 Uiso 1 1 calc R . .
C14D_8 C 0.35103(10) 0.37619(10) 0.16548(10) 0.0177(7) Uani 1 1 d U . .
H14D_8 H 0.3535 0.4082 0.1588 0.021 Uiso 1 1 calc R . .
C13D_8 C 0.37645(11) 0.36584(11) 0.20759(10) 0.0204(7) Uani 1 1 d U . .
H13D_8 H 0.3716 0.3344 0.2153 0.024 Uiso 1 1 calc R . .
C12D_8 C 0.42710(11) 0.37415(11) 0.20205(10) 0.0202(7) Uani 1 1 d U . .
H12D_8 H 0.4316 0.4060 0.1959 0.024 Uiso 1 1 calc R . .
C11D_8 C 0.44423(11) 0.34758(11) 0.16291(10) 0.0204(7) Uani 1 1 d U . .
H11A_8 H 0.4762 0.3553 0.1580 0.024 Uiso 1 1 calc R . .
C16D_8 C 0.35063(11) 0.35719(11) 0.08387(10) 0.0209(7) Uani 1 1 d U . .
H16A_8 H 0.3673 0.3404 0.0621 0.025 Uiso 1 1 calc R . .
H16B_8 H 0.3194 0.3467 0.0837 0.025 Uiso 1 1 calc R . .
C25D_8 C 0.22333(11) 0.34388(10) 0.12809(10) 0.0183(7) Uani 1 1 d DU . .
H25D_8 H 0.2458 0.3205 0.1340 0.022 Uiso 1 1 calc R G .
C24D_8 C 0.18916(11) 0.34508(9) 0.16546(9) 0.0163(6) Uani 1 1 d U G .
H24D_8 H 0.1651 0.3668 0.1593 0.020 Uiso 1 1 calc R . .
C23D_8 C 0.21349(11) 0.35716(11) 0.20793(10) 0.0186(7) Uani 1 1 d U . .
H23D_8 H 0.2347 0.3331 0.2155 0.022 Uiso 1 1 calc R G .
C22D_8 C 0.23952(11) 0.40012(10) 0.20311(10) 0.0182(7) Uani 1 1 d U G .
H22D_8 H 0.2182 0.4250 0.1994 0.022 Uiso 1 1 calc R . .
C21D_8 C 0.27144(10) 0.39758(10) 0.16333(10) 0.0169(7) Uani 1 1 d U . .
H21A_8 H 0.2864 0.4266 0.1592 0.020 Uiso 1 1 calc R G .
C35D_8 C 0.14263(11) 0.22556(10) 0.12747(10) 0.0188(7) Uani 1 1 d U . .
H35D_8 H 0.1743 0.2308 0.1360 0.023 Uiso 1 1 calc R . .
C34D_8 C 0.11893(10) 0.19957(10) 0.16379(9) 0.0158(6) Uani 1 1 d U . .
H34D_8 H 0.0872 0.1939 0.1559 0.019 Uiso 1 1 calc R . .
C33D_8 C 0.12131(11) 0.22575(10) 0.20613(9) 0.0167(7) Uani 1 1 d U . .
H33D_8 H 0.1532 0.2287 0.2149 0.020 Uiso 1 1 calc R . .
C32D_8 C 0.10111(10) 0.27242(10) 0.19977(9) 0.0153(6) Uani 1 1 d U . .
H32D_8 H 0.0683 0.2700 0.1947 0.018 Uiso 1 1 calc R . .
C31D_8 C 0.12349(10) 0.29463(10) 0.16102(10) 0.0166(7) Uani 1 1 d U . .
H31A_8 H 0.1089 0.3236 0.1556 0.020 Uiso 1 1 calc R . .
C36D_8 C 0.14223(11) 0.20221(10) 0.08435(10) 0.0182(7) Uani 1 1 d U . .
H36A_8 H 0.1525 0.2228 0.0620 0.022 Uiso 1 1 calc R . .
H36B_8 H 0.1634 0.1773 0.0852 0.022 Uiso 1 1 calc R . .
C45D_8 C 0.18401(11) 0.08624(10) 0.12659(9) 0.0176(7) Uani 1 1 d U . .
H45D_8 H 0.2014 0.1134 0.1333 0.021 Uiso 1 1 calc R . .
C44D_8 C 0.19018(10) 0.05285(10) 0.16341(9) 0.0172(7) Uani 1 1 d U . .
H44D_8 H 0.1740 0.0251 0.1565 0.021 Uiso 1 1 calc R . .
C43D_8 C 0.17200(11) 0.07219(10) 0.20614(10) 0.0175(7) Uani 1 1 d U . .
H43D_8 H 0.1903 0.0983 0.2142 0.021 Uiso 1 1 calc R . .
C42D_8 C 0.12289(11) 0.08657(10) 0.20054(10) 0.0183(7) Uani 1 1 d U . .
H42D_8 H 0.1042 0.0600 0.1952 0.022 Uiso 1 1 calc R . .
C41D_8 C 0.11875(11) 0.11782(10) 0.16195(10) 0.0181(7) Uani 1 1 d U . .
H41A_8 H 0.0865 0.1247 0.1573 0.022 Uiso 1 1 calc R . .
C46D_8 C 0.19853(12) 0.06894(10) 0.08200(10) 0.0216(7) Uani 1 1 d U . .
H46A_8 H 0.1899 0.0905 0.0599 0.026 Uiso 1 1 calc R . .
H46B_8 H 0.2314 0.0659 0.0813 0.026 Uiso 1 1 calc R . .
C55D_8 C 0.31988(11) 0.02843(10) 0.12569(10) 0.0201(7) Uani 1 1 d DU H .
H55D_8 H 0.3095 0.0588 0.1325 0.024 Uiso 1 1 calc R . .
C54D_8 C 0.35055(10) 0.01217(11) 0.16337(10) 0.0206(7) Uani 1 1 d DU . .
H54D_8 H 0.3635 -0.0171 0.1561 0.025 Uiso 1 1 calc R I 10
C53D_8 C 0.32312(11) 0.00881(10) 0.20518(10) 0.0203(7) Uani 1 1 d U I .
H53D_8 H 0.3147 0.0391 0.2145 0.024 Uiso 1 1 calc R . .
C52D_8 C 0.27941(11) -0.01863(10) 0.19826(10) 0.0188(7) Uani 1 1 d U . .
H52D_8 H 0.2870 -0.0501 0.1932 0.023 Uiso 1 1 calc R I .
C51D_8 C 0.25332(11) -0.00015(10) 0.15977(9) 0.0181(7) Uani 1 1 d U I .
H51A_8 H 0.2270 -0.0194 0.1543 0.022 Uiso 1 1 calc R . .
C56D_8 C 0.34352(12) 0.02949(11) 0.08206(10) 0.0265(8) Uani 1 1 d DU . .
H56A_8 H 0.3222 0.0391 0.0598 0.032 Uiso 1 1 calc R H .
H56B_8 H 0.3682 0.0510 0.0830 0.032 Uiso 1 1 calc R . .
O1W_9 O 0.0621 0.4090 0.4630 0.0306(6) Uani 1 1 d DU J 12
H1V_9 H 0.0615 0.4353 0.4445 0.050 Uiso 1 1 d D K 12
H1W_9 H 0.0321 0.3986 0.4707 0.050 Uiso 1 1 d D L 12
O2W_9 O 0.0451 0.1070 0.0795 0.0306(6) Uani 1 1 d DU M 12
H2V_9 H 0.0495 0.1386 0.0874 0.050 Uiso 1 1 d D N 12
H2W_9 H 0.0127 0.1023 0.0726 0.050 Uiso 1 1 d D O 12
O3W_9 O 0.0160 0.0843 0.2441 0.0333(6) Uani 1 1 d DU P 12
H3V_9 H -0.0062 0.1059 0.2529 0.050 Uiso 1 1 d D Q 12
H3W_9 H 0.0048 0.0650 0.2206 0.050 Uiso 1 1 d D R 12
O4W_9 O 0.4959 0.6093 0.0812 0.0373(7) Uani 1 1 d DU S 12
H4V_9 H 0.4987 0.6404 0.0917 0.050 Uiso 1 1 d D T 12
H4W_9 H 0.4649 0.6053 0.0696 0.050 Uiso 1 1 d D U 12
O5W_9 O 0.4302 0.4522 0.0792 0.0419(7) Uani 1 1 d DU V 12
H5V_9 H 0.4354 0.4839 0.0705 0.050 Uiso 1 1 d D W 12
H5W_9 H 0.3977 0.4459 0.0740 0.050 Uiso 1 1 d D X 12
O6W_9 O 0.0850 0.0194 0.0752 0.0329(6) Uani 1 1 d DU Y 12
H6V_9 H 0.0885 0.0270 0.0440 0.050 Uiso 1 1 d D Z 12
H6W_9 H 0.0532 0.0099 0.0797 0.050 Uiso 1 1 d D A 12
O7W_9 O 0.1426 0.9407 0.4644 0.0348(6) Uani 1 1 d DU B 12
H7V_9 H 0.1476 0.9082 0.4660 0.050 Uiso 1 1 d D C 12
H7W_9 H 0.1108 0.9465 0.4734 0.050 Uiso 1 1 d D D 12
O8W_9 O 0.3674 0.8933 0.4747 0.0430(7) Uani 1 1 d DU E 12
H8V_9 H 0.3636 0.9008 0.4436 0.050 Uiso 1 1 d D F 12
H8W_9 H 0.3990 0.8840 0.4794 0.050 Uiso 1 1 d D G 12
O9W_9 O 0.3377 0.4945 0.4660 0.0501(8) Uani 1 1 d DU H 12
H9V_9 H 0.3336 0.4888 0.4346 0.070 Uiso 1 1 d D I 12
H9W_9 H 0.3698 0.5022 0.4711 0.070 Uiso 1 1 d D J 12
O10W_9 O 0.0078 0.0663 0.1553 0.0508(9) Uani 0.90 1 d PDU K 12
H10V_9 H 0.0040 0.0345 0.1481 0.070 Uiso 0.90 1 d PD L 12
H10W_9 H 0.0395 0.0715 0.1642 0.070 Uiso 0.90 1 d PD M 12
O11W_9 O 0.0491 0.9702 0.0039 0.0507(10) Uani 0.80 1 d PDU N 12
H11V_9 H 0.0454 0.9759 0.0353 0.070 Uiso 0.80 1 d PD O 12
H11W_9 H 0.0804 0.9586 -0.0007 0.070 Uiso 0.80 1 d PD P 12
O12W_9 O 0.4063 0.4972 0.1598 0.0539(10) Uani 0.80 1 d PDU Q 12
H12V_9 H 0.4029 0.4658 0.1504 0.060 Uiso 0.80 1 d PD R 12
H12W_9 H 0.4377 0.5013 0.1703 0.060 Uiso 0.80 1 d PD S 12
O13W_9 O 0.4654 0.5742 0.0056 0.0364(9) Uani 0.70 1 d PDU T 12
H13V_9 H 0.4687 0.5660 0.0366 0.050 Uiso 0.70 1 d PD U 12
H13W_9 H 0.4340 0.5848 0.0011 0.050 Uiso 0.70 1 d PD V 12
O14W_9 O 0.4161 0.5039 0.4152 0.0651(13) Uani 0.70 1 d PDU W 12
H14V_9 H 0.4126 0.5354 0.4239 0.080 Uiso 0.70 1 d PD X 12
H14W_9 H 0.4475 0.4995 0.4047 0.080 Uiso 0.70 1 d PD Y 12
O15W_9 O 0.4770 0.5808 0.2462 0.0574(12) Uani 0.70 1 d PDU Z 12
H15V_9 H 0.4824 0.5487 0.2411 0.080 Uiso 0.70 1 d PD A 12
H15W_9 H 0.4448 0.5871 0.2396 0.080 Uiso 0.70 1 d PD B 12
O16W_9 O 0.0940 0.4121 0.1269 0.0603(12) Uani 0.70 1 d PDU C 12
H16V_9 H 0.0974 0.4434 0.1174 0.070 Uiso 0.70 1 d PD D 12
H16W_9 H 0.0626 0.4078 0.1372 0.070 Uiso 0.70 1 d PD E 12
O17W_9 O 0.4556 0.5809 0.1571 0.0398(11) Uani 0.60 1 d PDU F 12
H17V_9 H 0.4640 0.5844 0.1261 0.060 Uiso 0.60 1 d PD G 12
H17W_9 H 0.4464 0.5495 0.1618 0.060 Uiso 0.60 1 d PD H 12
O18W_9 O 0.1232 0.9643 0.2092 0.0366(11) Uani 0.60 1 d PDU I 12
H18V_9 H 0.1221 0.9594 0.2410 0.060 Uiso 0.60 1 d PD J 12
H18W_9 H 0.1150 0.9959 0.2036 0.060 Uiso 0.60 1 d PD K 12
O19W_9 O 0.0822 0.9926 0.3328 0.0441(12) Uani 0.60 1 d PDU L 12
H19V_9 H 0.0858 0.9612 0.3420 0.060 Uiso 0.60 1 d PD M 12
H19W_9 H 0.0505 0.9971 0.3237 0.060 Uiso 0.60 1 d PD N 12
O20W_9 O 0.3997 0.4782 0.2507 0.0533(13) Uani 0.60 1 d PDU O 12
H20V_9 H 0.4033 0.4469 0.2412 0.060 Uiso 0.60 1 d PD P 12
H20W_9 H 0.3679 0.4828 0.2593 0.060 Uiso 0.60 1 d PD Q 12
O21W_9 O 0.4278 0.9114 0.2708 0.0562(14) Uani 0.60 1 d PDU . 12
H21V_9 H 0.4243 0.9427 0.2804 0.080 Uiso 0.60 1 d PD R 12
H21W_9 H 0.4593 0.9071 0.2608 0.080 Uiso 0.60 1 d PD S 12
O22W_9 O 0.0281 0.1812 0.4798 0.0459(12) Uani 0.60 1 d PDU T 12
H22V_9 H 0.0415 0.1765 0.4507 0.060 Uiso 0.60 1 d PD U 12
H22W_9 H 0.0098 0.1586 0.4903 0.060 Uiso 0.60 1 d PD V 12
O23W_9 O 0.0564 0.9903 0.1525 0.0480(13) Uani 0.60 1 d PDU W 12
H23V_9 H 0.0523 0.9583 0.1591 0.070 Uiso 0.60 1 d PD X 12
H23W_9 H 0.0880 0.9951 0.1429 0.070 Uiso 0.60 1 d PD Y 12
O24W_9 O 0.0947 0.4075 0.2255 0.0581(14) Uani 0.60 1 d PDU Z 12
H24V_9 H 0.0983 0.4391 0.2168 0.070 Uiso 0.60 1 d PD A 12
H24W_9 H 0.0633 0.4032 0.2357 0.070 Uiso 0.60 1 d PD B 12
O25W_9 O 0.0000 0.0000 0.2840 0.0435(10) Uani 1 2 d SDU C 12
H25V_9 H -0.0038 0.0318 0.2766 0.060 Uiso 0.50 1 d PD D 12
H25W_9 H 0.0315 -0.0047 0.2942 0.060 Uiso 0.50 1 d PD E 12
O26W_9 O 0.1004 0.9803 0.2418 0.0360(13) Uani 0.50 1 d PDU I 12
H26V_9 H 0.0958 0.9830 0.2101 0.060 Uiso 0.50 1 d PD F 12
H26W_9 H 0.1321 0.9710 0.2471 0.060 Uiso 0.50 1 d PD G 12
O27W_9 O 0.0842 0.9646 0.1534 0.0395(13) Uani 0.50 1 d PDU W 12
H27V_9 H 0.0878 0.9334 0.1631 0.070 Uiso 0.50 1 d PD H 12
H27W_9 H 0.0525 0.9690 0.1440 0.070 Uiso 0.50 1 d PD I 12
O28W_9 O 0.0495 0.0887 0.4853 0.0673(17) Uani 0.50 1 d PDU J 12
H28V_9 H 0.0442 0.0564 0.4865 0.070 Uiso 0.50 1 d PD K 12
H28W_9 H 0.0812 0.0946 0.4944 0.070 Uiso 0.50 1 d PD L 12
O29W_9 O 0.0549 0.1718 0.5234 0.0438(14) Uani 0.50 1 d PDU T 12
H29V_9 H 0.0468 0.1754 0.5545 0.060 Uiso 0.50 1 d PD M 12
H29W_9 H 0.0644 0.1404 0.5190 0.060 Uiso 0.50 1 d PD N 12
O30W_9 O 0.3930 0.9121 0.1904 0.0406(14) Uani 0.50 1 d PU . 12
H30V_9 H 0.3611 0.9133 0.1907 0.060 Uiso 0.50 1 d P O 12
H30W_9 H 0.3939 0.9431 0.1917 0.060 Uiso 0.50 1 d P P 12
O31W_9 O 0.0051 0.0792 0.4041 0.0638(18) Uani 0.50 1 d PDU Q 12
H31V_9 H 0.0005 0.0776 0.4359 0.080 Uiso 0.50 1 d PD R 12
H31W_9 H 0.0363 0.0906 0.3990 0.080 Uiso 0.50 1 d PD S 12
O32W_9 O 0.0709 0.9792 0.4168 0.0489(15) Uani 0.50 1 d PDU T 12
H32V_9 H 0.0740 0.9480 0.4269 0.070 Uiso 0.50 1 d PD U 12
H32W_9 H 0.0396 0.9832 0.4059 0.070 Uiso 0.50 1 d PD V 12
O33W_9 O 0.0690 0.9570 0.4141 0.0590(17) Uani 0.50 1 d PDU T 12
H33V_9 H 0.0639 0.9530 0.4457 0.056 Uiso 0.50 1 d PD W 12
H33W_9 H 0.1012 0.9497 0.4081 0.056 Uiso 0.50 1 d PD X 12
O34W_9 O 0.4978 0.5841 -0.0056 0.0264(13) Uani 0.40 1 d PDU T 12
H34V_9 H 0.5013 0.5528 -0.0151 0.050 Uiso 0.40 1 d PD Y 12
H34W_9 H 0.4666 0.5881 0.0055 0.050 Uiso 0.40 1 d PD Z 12
O35W_9 O 0.0559 1.0067 -0.0056 0.0289(14) Uani 0.40 1 d PDU N 12
H35V_9 H 0.0526 1.0380 0.0039 0.050 Uiso 0.40 1 d PD A 12
H35W_9 H 0.0873 1.0025 -0.0161 0.050 Uiso 0.40 1 d PD B 12
O36W_9 O 0.4155 0.9107 0.0202 0.0448(17) Uani 0.40 1 d PDU C 12
H36V_9 H 0.4040 0.9064 0.0505 0.050 Uiso 0.40 1 d PD D 12
H36W_9 H 0.4157 0.9430 0.0144 0.050 Uiso 0.40 1 d PD E 12
O37W_9 O 0.4773 0.5610 0.1571 0.0452(17) Uani 0.40 1 d PDU F 12
H37V_9 H 0.4804 0.5924 0.1481 0.050 Uiso 0.40 1 d PD F 12
H37W_9 H 0.4471 0.5576 0.1713 0.050 Uiso 0.40 1 d PD G 12
O38W_9 O 0.0603 1.0267 0.3471 0.0387(16) Uani 0.40 1 d PDU L 12
H38V_9 H 0.0641 1.0573 0.3353 0.060 Uiso 0.40 1 d PD H 12
H38W_9 H 0.0278 1.0213 0.3516 0.060 Uiso 0.40 1 d PD I 12
O39W_9 O -0.0018 0.1010 0.5172 0.069(2) Uani 0.40 1 d PDU J 12
H39V_9 H 0.0028 0.0945 0.5485 0.080 Uiso 0.40 1 d PD K 12
H39W_9 H -0.0345 0.1018 0.5113 0.080 Uiso 0.40 1 d PD L 12
O40W_9 O 0.4025 0.9001 -0.0153 0.0559(19) Uani 0.40 1 d PDU C 12
H40W_9 H 0.4341 0.8965 -0.0250 0.070 Uiso 0.40 1 d PD M 12
H40V_9 H 0.3982 0.9313 -0.0058 0.070 Uiso 0.40 1 d PD N 12
O41W_9 O 0.5563 0.0351 0.0983 0.046(2) Uani 0.30 1 d PDU O 12
H41V_9 H 0.5485 0.0572 0.0799 0.060 Uiso 0.30 1 d PD P 12
H41W_9 H 0.5844 0.0346 0.1144 0.060 Uiso 0.30 1 d PD Q 12
O42W_9 O 0.3714 0.4820 0.2107 0.037(2) Uani 0.30 1 d PDU O 12
H42V_9 H 0.3750 0.4507 0.2200 0.050 Uiso 0.30 1 d PD R 12
H42W_9 H 0.3399 0.4863 0.2008 0.050 Uiso 0.30 1 d PD S 12
O43W_9 O 0.4268 0.4738 0.3350 0.050(2) Uani 0.30 1 d PDU T 12
H43V_9 H 0.4231 0.4421 0.3272 0.070 Uiso 0.30 1 d PD U 12
H43W_9 H 0.4582 0.4783 0.3454 0.070 Uiso 0.30 1 d PD V 12
O44W_9 O 0.0305 0.4707 0.1879 0.061(2) Uani 0.30 1 d PDU W 12
H44V_9 H 0.0275 0.4806 0.1573 0.080 Uiso 0.30 1 d PD X 12
H44W_9 H 0.0614 0.4583 0.1916 0.080 Uiso 0.30 1 d PD Y 12
O45W_9 O 0.4436 0.4882 0.1537 0.052(2) Uani 0.30 1 d PDU Q 12
H45V_9 H 0.4401 0.4952 0.1849 0.070 Uiso 0.30 1 d PD Z 12
H45W_9 H 0.4749 0.4771 0.1492 0.070 Uiso 0.30 1 d PD A 12
O46W_9 O 0.6026 0.0862 0.2245 0.045(2) Uani 0.30 1 d PDU . 12
H46V_9 H 0.5970 0.0545 0.2318 0.070 Uiso 0.30 1 d PD B 12
H46W_9 H 0.6345 0.0928 0.2320 0.070 Uiso 0.30 1 d PD C 12
O47W_9 O 0.4981 0.5239 0.4631 0.063(3) Uani 0.30 1 d PDU . 12
H47V_9 H 0.5021 0.5558 0.4565 0.080 Uiso 0.30 1 d PD D 12
H47W_9 H 0.4666 0.5190 0.4730 0.080 Uiso 0.30 1 d PD E 12
O48W_9 O 0.0097 0.0294 0.4627 0.044(2) Uani 0.30 1 d PDU F 12
H48V_9 H 0.0060 0.0605 0.4731 0.060 Uiso 0.30 1 d PD G 12
H48W_9 H 0.0418 0.0245 0.4556 0.060 Uiso 0.30 1 d PD H 12
O49W_9 O 0.4486 0.4601 0.3461 0.083(3) Uani 0.30 1 d PDU T 12
H49V_9 H 0.4451 0.4684 0.3151 0.080 Uiso 0.30 1 d PD I 12
H49W_9 H 0.4803 0.4507 0.3507 0.080 Uiso 0.30 1 d PD J 12
O50W_9 O 0.5000 0.5000 0.2857 0.0491(17) Uani 0.60 2 d SPDU K 12
H50V_9 H 0.5000 0.5000 0.2532 0.070 Uiso 0.60 2 d SPD L 12
H50W_9 H 0.5317 0.4890 0.2929 0.070 Uiso 0.30 1 d PD M 12
O51W_9 O 0.5459 0.0807 0.1115 0.0208(16) Uani 0.30 1 d PDU O 12
H51V_9 H 0.5500 0.0486 0.1062 0.070 Uiso 0.30 1 d PD N 12
H51W_9 H 0.5145 0.0857 0.1217 0.070 Uiso 0.30 1 d PD O 12
O52W_9 O 0.4710 0.5741 0.4017 0.035(3) Uani 0.20 1 d PDU P 12
H52V_9 H 0.4746 0.5424 0.4096 0.050 Uiso 0.20 1 d PD Q 12
H52W_9 H 0.4396 0.5787 0.3913 0.050 Uiso 0.20 1 d PD R 12
O53W_9 O -0.0005 0.0933 0.1545 0.051(3) Uani 0.20 1 d PDU K 12
H53V_9 H 0.0032 0.0869 0.1859 0.060 Uiso 0.20 1 d PD S 12
H53W_9 H -0.0317 0.1044 0.1500 0.060 Uiso 0.20 1 d PD T 12
O54W_9 O 0.5914 0.0892 0.1687 0.047(3) Uani 0.20 1 d PDU . 12
H54V_9 H 0.5951 0.0574 0.1617 0.060 Uiso 0.20 1 d PD U 12
H54W_9 H 0.5606 0.0935 0.1810 0.060 Uiso 0.20 1 d PD V 12
O55W_9 O 0.3571 0.9240 0.5069 0.051(3) Uani 0.20 1 d PDU E 12
H55V_9 H 0.3599 0.9100 0.5363 0.060 Uiso 0.20 1 d PD W 12
H55W_9 H 0.3251 0.9319 0.5027 0.060 Uiso 0.20 1 d PD X 12
O56W_9 O 0.4229 0.4835 0.4175 0.063(3) Uani 0.20 1 d PDU W 12
H56V_9 H 0.4203 0.4976 0.4468 0.070 Uiso 0.20 1 d PD Y 12
H56W_9 H 0.4548 0.4748 0.4135 0.070 Uiso 0.20 1 d PD Z 12
O57W_9 O 0.4812 0.5812 0.3391 0.075(3) Uani 0.20 1 d PDU A 12
H57V_9 H 0.4840 0.5500 0.3491 0.070 Uiso 0.20 1 d PD B 12
H57W_9 H 0.4509 0.5845 0.3254 0.070 Uiso 0.20 1 d PD C 12
O58W_9 O 0.3999 0.8947 0.4346 0.061(3) Uani 0.20 1 d PU E 12
H58V_9 H 0.3954 0.9130 0.4012 0.070 Uiso 0.20 1 d P D 12
H58W_9 H 0.3943 0.9132 0.4009 0.070 Uiso 0.20 1 d P E 12
O59W_9 O 0.5860 0.0813 0.1105 0.083(3) Uani 0.20 1 d PU O 12
H59V_9 H 0.5955 0.0596 0.1054 0.070 Uiso 0.20 1 d P F 12
H59W_9 H 0.5972 0.0801 0.1396 0.070 Uiso 0.20 1 d P G 12
C1K_1 C 0.2851(3) 0.1777(2) 0.5904(3) 0.0768(8) Uani 0.48 1 d PDU H -1
H1K_1 H 0.2705 0.1712 0.6184 0.092 Uiso 0.48 1 calc PR H -1
C2K_1 C 0.2522(3) 0.1709(4) 0.5533(2) 0.0764(4) Uani 0.48 1 d PDU H -1
H2K1_1 H 0.2402 0.1407 0.5547 0.092 Uiso 0.48 1 calc PR H -1
H2K2_1 H 0.2270 0.1915 0.5566 0.092 Uiso 0.48 1 calc PR H -1
C3K_1 C 0.2740(3) 0.1781(3) 0.5096(3) 0.0761(4) Uani 0.48 1 d PDU H -1
H3K_1 H 0.2522 0.1719 0.4862 0.091 Uiso 0.48 1 calc PR H -1
C4K_1 C 0.3166(3) 0.1503(3) 0.5038(3) 0.0771(4) Uani 0.48 1 d PDU H -1
H4K1_1 H 0.3083 0.1190 0.5018 0.093 Uiso 0.48 1 calc PR H -1
H4K2_1 H 0.3313 0.1587 0.4767 0.093 Uiso 0.48 1 calc PR H -1
C5K_1 C 0.3498(3) 0.1564(3) 0.5408(2) 0.0764(4) Uani 0.48 1 d PDU H -1
H5K_1 H 0.3766 0.1373 0.5370 0.092 Uiso 0.48 1 calc PR H -1
C6K_1 C 0.3267(3) 0.1475(3) 0.5836(3) 0.0765(4) Uani 0.48 1 d PDU H -1
H6K1_1 H 0.3482 0.1524 0.6071 0.092 Uiso 0.48 1 calc PR H -1
H6K2_1 H 0.3172 0.1164 0.5847 0.092 Uiso 0.48 1 calc PR H -1
C7K_1 C 0.3004(3) 0.2266(3) 0.5886(3) 0.0775(4) Uani 0.48 1 d PDU H -1
H7K1_1 H 0.3215 0.2325 0.6122 0.093 Uiso 0.48 1 calc PR H -1
H7K2_1 H 0.2742 0.2460 0.5923 0.093 Uiso 0.48 1 calc PR H -1
C8K_1 C 0.3234(3) 0.2369(3) 0.5449(2) 0.0772(4) Uani 0.48 1 d PDU H -1
H8K_1 H 0.3331 0.2682 0.5441 0.093 Uiso 0.48 1 calc PR H -1
C9K_1 C 0.3636(3) 0.2069(3) 0.5477(4) 0.0774(4) Uani 0.48 1 d PDU H -1
H9K1_1 H 0.3778 0.2103 0.5760 0.093 Uiso 0.48 1 calc PR H -1
H9K2_1 H 0.3856 0.2155 0.5257 0.093 Uiso 0.48 1 calc PR H -1
C0K_1 C 0.2901(3) 0.2273(3) 0.5074(3) 0.0768(4) Uani 0.48 1 d PDU H -1
H0K1_1 H 0.3050 0.2328 0.4797 0.092 Uiso 0.48 1 calc PR H -1
H0K2_1 H 0.2641 0.2472 0.5096 0.092 Uiso 0.48 1 calc PR H -1
C1KA_1 C 0.2847(3) 0.1529(4) 0.5602(3) 0.0768(4) Uani 0.20 1 d PDU I -2
H1KA_1 H 0.2620 0.1302 0.5680 0.092 Uiso 0.20 1 calc PR I -2
C2KA_1 C 0.3152(4) 0.1656(4) 0.5986(4) 0.0764(4) Uani 0.20 1 d PDU I -2
H2K3_1 H 0.2966 0.1761 0.6227 0.092 Uiso 0.20 1 calc PR I -2
H2K4_1 H 0.3319 0.1395 0.6084 0.092 Uiso 0.20 1 calc PR I -2
C3KA_1 C 0.3487(3) 0.2024(3) 0.5853(4) 0.0761(4) Uani 0.20 1 d PDU I -2
H3KA_1 H 0.3657 0.2119 0.6112 0.091 Uiso 0.20 1 calc PR I -2
C4KA_1 C 0.3257(4) 0.2424(4) 0.5659(4) 0.0771(4) Uani 0.20 1 d PDU I -2
H4K3_1 H 0.3486 0.2643 0.5578 0.093 Uiso 0.20 1 calc PR I -2
H4K4_1 H 0.3062 0.2559 0.5877 0.093 Uiso 0.20 1 calc PR I -2
C5KA_1 C 0.2972(3) 0.2305(4) 0.5257(3) 0.0764(4) Uani 0.20 1 d PDU I -2
H5KA_1 H 0.2818 0.2568 0.5136 0.092 Uiso 0.20 1 calc PR I -2
C6KA_1 C 0.2635(4) 0.1944(3) 0.5395(5) 0.0765(4) Uani 0.20 1 d PDU I -2
H6K3_1 H 0.2422 0.2073 0.5601 0.092 Uiso 0.20 1 calc PR I -2
H6K4_1 H 0.2462 0.1852 0.5141 0.092 Uiso 0.20 1 calc PR I -2
C7KA_1 C 0.3166(4) 0.1372(4) 0.5238(4) 0.0775(4) Uani 0.20 1 d PDU I -2
H7K3_1 H 0.3300 0.1089 0.5326 0.093 Uiso 0.20 1 calc PR I -2
H7K4_1 H 0.2985 0.1315 0.4980 0.093 Uiso 0.20 1 calc PR I -2
C8KA_1 C 0.3545(4) 0.1688(3) 0.5117(3) 0.0772(4) Uani 0.20 1 d PDU I -2
H8KA_1 H 0.3744 0.1553 0.4897 0.093 Uiso 0.20 1 calc PR I -2
C9KA_1 C 0.3352(4) 0.2136(4) 0.4952(4) 0.0774(4) Uani 0.20 1 d PDU I -2
H9K3_1 H 0.3231 0.2096 0.4661 0.093 Uiso 0.20 1 calc PR I -2
H9K4_1 H 0.3593 0.2356 0.4939 0.093 Uiso 0.20 1 calc PR I -2
C0KA_1 C 0.3815(4) 0.1794(5) 0.5539(3) 0.0768(4) Uani 0.20 1 d PDU I -2
H0K3_1 H 0.3931 0.1520 0.5667 0.092 Uiso 0.20 1 calc PR I -2
H0K4_1 H 0.4069 0.1989 0.5474 0.092 Uiso 0.20 1 calc PR I -2
C1KB_1 C 0.3219(3) 0.1461(4) 0.5443(3) 0.0768(4) Uani 0.15 1 d PDU J -3
H1KB_1 H 0.3240 0.1134 0.5433 0.092 Uiso 0.15 1 calc PR J -3
C2KB_1 C 0.2724(4) 0.1608(3) 0.5375(7) 0.0764(4) Uani 0.15 1 d PDU J -3
H2K5_1 H 0.2623 0.1511 0.5090 0.092 Uiso 0.15 1 calc PR J -3
H2K6_1 H 0.2533 0.1463 0.5591 0.092 Uiso 0.15 1 calc PR J -3
C3KB_1 C 0.2666(4) 0.2115(3) 0.5412(3) 0.0761(4) Uani 0.15 1 d PDU J -3
H3KB_1 H 0.2345 0.2197 0.5380 0.091 Uiso 0.15 1 calc PR J -3
C4KB_1 C 0.2946(3) 0.2305(6) 0.5031(4) 0.0771(4) Uani 0.15 1 d PDU J -3
H4K5_1 H 0.2833 0.2185 0.4758 0.093 Uiso 0.15 1 calc PR J -3
H4K6_1 H 0.2915 0.2628 0.5023 0.093 Uiso 0.15 1 calc PR J -3
C5KB_1 C 0.3447(4) 0.2179(3) 0.5087(4) 0.0764(4) Uani 0.15 1 d PDU J -3
H5KB_1 H 0.3628 0.2317 0.4854 0.092 Uiso 0.15 1 calc PR J -3
C6KB_1 C 0.3499(5) 0.1666(3) 0.5068(4) 0.0765(4) Uani 0.15 1 d PDU J -3
H6K5_1 H 0.3389 0.1554 0.4790 0.092 Uiso 0.15 1 calc PR J -3
H6K6_1 H 0.3816 0.1583 0.5098 0.092 Uiso 0.15 1 calc PR J -3
C7KB_1 C 0.3407(6) 0.1632(3) 0.5876(4) 0.0775(4) Uani 0.15 1 d PDU J -3
H7K5_1 H 0.3246 0.1492 0.6116 0.093 Uiso 0.15 1 calc PR J -3
H7K6_1 H 0.3727 0.1557 0.5900 0.093 Uiso 0.15 1 calc PR J -3
C8KB_1 C 0.3347(3) 0.2137(3) 0.5898(4) 0.0772(4) Uani 0.15 1 d PDU J -3
H8KB_1 H 0.3463 0.2248 0.6177 0.093 Uiso 0.15 1 calc PR J -3
C9KB_1 C 0.3614(5) 0.2347(5) 0.5529(3) 0.0774(4) Uani 0.15 1 d PDU J -3
H9K5_1 H 0.3933 0.2276 0.5562 0.093 Uiso 0.15 1 calc PR J -3
H9K6_1 H 0.3582 0.2670 0.5542 0.093 Uiso 0.15 1 calc PR J -3
C0KB_1 C 0.2846(4) 0.2273(6) 0.5846(4) 0.0768(4) Uani 0.15 1 d PDU J -3
H0K5_1 H 0.2667 0.2143 0.6080 0.092 Uiso 0.15 1 calc PR J -3
H0K6_1 H 0.2818 0.2596 0.5865 0.092 Uiso 0.15 1 calc PR J -3
C1KC_1 C 0.2791(3) 0.2306(4) 0.5468(3) 0.0768(4) Uani 0.17 1 d PDU K -4
H1KC_1 H 0.2643 0.2590 0.5541 0.092 Uiso 0.17 1 calc PR K -4
C2KC_1 C 0.3307(3) 0.2369(4) 0.5390(6) 0.0764(4) Uani 0.17 1 d PDU K -4
H2K7_1 H 0.3351 0.2584 0.5157 0.092 Uiso 0.17 1 calc PR K -4
H2K8_1 H 0.3444 0.2493 0.5652 0.092 Uiso 0.17 1 calc PR K -4
C3KC_1 C 0.3550(4) 0.1940(3) 0.5273(3) 0.0761(4) Uani 0.17 1 d PDU K -4
H3KC_1 H 0.3878 0.1993 0.5245 0.091 Uiso 0.17 1 calc PR K -4
C4KC_1 C 0.3360(3) 0.1744(6) 0.4853(4) 0.0771(4) Uani 0.17 1 d PDU K -4
H4K7_1 H 0.3505 0.1460 0.4789 0.093 Uiso 0.17 1 calc PR K -4
H4K8_1 H 0.3415 0.1946 0.4611 0.093 Uiso 0.17 1 calc PR K -4
C5KC_1 C 0.2847(3) 0.1678(3) 0.4919(4) 0.0764(4) Uani 0.17 1 d PDU K -4
H5KC_1 H 0.2715 0.1563 0.4648 0.092 Uiso 0.17 1 calc PR K -4
C6KC_1 C 0.2624(5) 0.2124(4) 0.5029(4) 0.0765(4) Uani 0.17 1 d PDU K -4
H6K7_1 H 0.2297 0.2085 0.5040 0.092 Uiso 0.17 1 calc PR K -4
H6K8_1 H 0.2692 0.2339 0.4801 0.092 Uiso 0.17 1 calc PR K -4
C7KC_1 C 0.2741(6) 0.1967(3) 0.5835(4) 0.0775(4) Uani 0.17 1 d PDU K -4
H7K7_1 H 0.2421 0.1928 0.5901 0.093 Uiso 0.17 1 calc PR K -4
H7K8_1 H 0.2889 0.2080 0.6094 0.093 Uiso 0.17 1 calc PR K -4
C8KC_1 C 0.2947(3) 0.1513(4) 0.5715(3) 0.0772(4) Uani 0.17 1 d PDU K -4
H8KC_1 H 0.2899 0.1293 0.5947 0.093 Uiso 0.17 1 calc PR K -4
C9KC_1 C 0.2727(5) 0.1361(4) 0.5287(3) 0.0774(4) Uani 0.17 1 d PDU K -4
H9K7_1 H 0.2831 0.1061 0.5216 0.093 Uiso 0.17 1 calc PR K -4
H9K8_1 H 0.2399 0.1351 0.5323 0.093 Uiso 0.17 1 calc PR K -4
C0KC_1 C 0.3456(3) 0.1572(4) 0.5615(5) 0.0768(4) Uani 0.17 1 d PDU K -4
H0K7_1 H 0.3578 0.1291 0.5509 0.092 Uiso 0.17 1 calc PR K -4
H0K8_1 H 0.3615 0.1647 0.5883 0.092 Uiso 0.17 1 calc PR K -4
C1L_2 C 0.3041(3) 0.1422(4) 0.7616(3) 0.0960(5) Uani 0.33 1 d PDU L -1
H1L_2 H 0.3013 0.1096 0.7620 0.115 Uiso 0.33 1 calc PR L -1
C2L_2 C 0.3541(3) 0.1578(3) 0.7593(6) 0.091(2) Uani 0.33 1 d PDU L -1
H2L1_2 H 0.3703 0.1469 0.7846 0.109 Uiso 0.33 1 calc PR L -1
H2L2_2 H 0.3683 0.1451 0.7335 0.109 Uiso 0.33 1 calc PR L -1
C3L_2 C 0.3575(4) 0.2085(3) 0.7575(3) 0.0974(19) Uani 0.33 1 d PDU L -1
H3L_2 H 0.3894 0.2180 0.7563 0.117 Uiso 0.33 1 calc PR L -1
C4L_2 C 0.3333(3) 0.2298(4) 0.7961(4) 0.104(2) Uani 0.33 1 d PDU L -1
H4L1_2 H 0.3339 0.2621 0.7927 0.125 Uiso 0.33 1 calc PR L -1
H4L2_2 H 0.3497 0.2225 0.8226 0.125 Uiso 0.33 1 calc PR L -1
C5L_2 C 0.2838(3) 0.2147(3) 0.8012(3) 0.100(2) Uani 0.33 1 d PDU L -1
H5L_2 H 0.2706 0.2269 0.8280 0.120 Uiso 0.33 1 calc PR L -1
C6L_2 C 0.2845(5) 0.1640(3) 0.8027(4) 0.103(2) Uani 0.33 1 d PDU L -1
H6L1_2 H 0.2537 0.1532 0.8069 0.123 Uiso 0.33 1 calc PR L -1
H6L2_2 H 0.3023 0.1545 0.8276 0.123 Uiso 0.33 1 calc PR L -1
C7L_2 C 0.2787(5) 0.1632(3) 0.7236(4) 0.101(2) Uani 0.33 1 d PDU L -1
H7L1_2 H 0.2908 0.1507 0.6969 0.121 Uiso 0.33 1 calc PR L -1
H7L2_2 H 0.2471 0.1542 0.7256 0.121 Uiso 0.33 1 calc PR L -1
C8L_2 C 0.2803(3) 0.2136(3) 0.7199(3) 0.0986(19) Uani 0.33 1 d PDU L -1
H8L_2 H 0.2641 0.2240 0.6939 0.118 Uiso 0.33 1 calc PR L -1
C9L_2 C 0.2582(4) 0.2317(5) 0.7614(3) 0.109(2) Uani 0.33 1 d PDU L -1
H9L1_2 H 0.2586 0.2641 0.7610 0.131 Uiso 0.33 1 calc PR L -1
H9L2_2 H 0.2268 0.2220 0.7628 0.131 Uiso 0.33 1 calc PR L -1
C0L_2 C 0.3307(3) 0.2266(5) 0.7181(4) 0.102(2) Uani 0.33 1 d PDU L -1
H0L1_2 H 0.3333 0.2589 0.7174 0.123 Uiso 0.33 1 calc PR L -1
H0L2_2 H 0.3440 0.2149 0.6915 0.123 Uiso 0.33 1 calc PR L -1
C1LA_2 C 0.2615(4) 0.2074(3) 0.7523(3) 0.1014(18) Uani 0.33 1 d PDU M -2
H1LA_2 H 0.2289 0.2141 0.7513 0.122 Uiso 0.33 1 calc PR M -2
C2LA_2 C 0.2745(3) 0.1846(4) 0.7952(3) 0.101(2) Uani 0.33 1 d PDU M -2
H2L3_2 H 0.2539 0.1597 0.8001 0.121 Uiso 0.33 1 calc PR M -2
H2L4_2 H 0.2702 0.2057 0.8188 0.121 Uiso 0.33 1 calc PR M -2
C3LA_2 C 0.3237(3) 0.1670(3) 0.7970(3) 0.098(2) Uani 0.33 1 d PDU M -2
H3LA_2 H 0.3296 0.1496 0.8234 0.117 Uiso 0.33 1 calc PR M -2
C4LA_2 C 0.3541(4) 0.2080(3) 0.7939(4) 0.100(2) Uani 0.33 1 d PDU M -2
H4L3_2 H 0.3852 0.1985 0.7893 0.120 Uiso 0.33 1 calc PR M -2
H4L4_2 H 0.3529 0.2242 0.8213 0.120 Uiso 0.33 1 calc PR M -2
C5LA_2 C 0.3396(3) 0.2394(3) 0.7566(3) 0.0931(19) Uani 0.33 1 d PDU M -2
H5LA_2 H 0.3578 0.2669 0.7573 0.112 Uiso 0.33 1 calc PR M -2
C6LA_2 C 0.2902(3) 0.2506(3) 0.7540(6) 0.101(2) Uani 0.33 1 d PDU M -2
H6L3_2 H 0.2844 0.2683 0.7280 0.121 Uiso 0.33 1 calc PR M -2
H6L4_2 H 0.2814 0.2682 0.7791 0.121 Uiso 0.33 1 calc PR M -2
C7LA_2 C 0.2770(3) 0.1843(4) 0.7115(3) 0.098(2) Uani 0.33 1 d PDU M -2
H7L3_2 H 0.2751 0.2051 0.6873 0.118 Uiso 0.33 1 calc PR M -2
H7L4_2 H 0.2568 0.1595 0.7054 0.118 Uiso 0.33 1 calc PR M -2
C8LA_2 C 0.3261(3) 0.1668(3) 0.7151(3) 0.101(2) Uani 0.33 1 d PDU M -2
H8LA_2 H 0.3343 0.1492 0.6893 0.121 Uiso 0.33 1 calc PR M -2
C9LA_2 C 0.3545(4) 0.2095(3) 0.7177(4) 0.101(2) Uani 0.33 1 d PDU M -2
H9L3_2 H 0.3512 0.2262 0.6908 0.122 Uiso 0.33 1 calc PR M -2
H9L4_2 H 0.3863 0.2017 0.7210 0.122 Uiso 0.33 1 calc PR M -2
C0LA_2 C 0.3295(6) 0.1390(4) 0.7558(3) 0.104(2) Uani 0.33 1 d PDU M -2
H0L3_2 H 0.3590 0.1243 0.7565 0.124 Uiso 0.33 1 calc PR M -2
H0L4_2 H 0.3064 0.1159 0.7551 0.124 Uiso 0.33 1 calc PR M -2
C1LB_2 C 0.2869(3) 0.2411(4) 0.7621(3) 0.0992(19) Uani 0.34 1 d PDU N -3
H1LB_2 H 0.2732 0.2709 0.7642 0.119 Uiso 0.34 1 calc PR N -3
C2LB_2 C 0.2495(3) 0.2044(3) 0.7631(6) 0.103(2) Uani 0.34 1 d PDU N -3
H2L5_2 H 0.2328 0.2064 0.7903 0.123 Uiso 0.34 1 calc PR N -3
H2L6_2 H 0.2284 0.2093 0.7394 0.123 Uiso 0.34 1 calc PR N -3
C3LB_2 C 0.2699(3) 0.1583(3) 0.7591(3) 0.0935(18) Uani 0.34 1 d PDU N -3
H3LB_2 H 0.2461 0.1354 0.7586 0.112 Uiso 0.34 1 calc PR N -3
C4LB_2 C 0.3048(3) 0.1486(4) 0.7955(4) 0.102(2) Uani 0.34 1 d PDU N -3
H4L5_2 H 0.2889 0.1451 0.8229 0.122 Uiso 0.34 1 calc PR N -3
H4L6_2 H 0.3203 0.1207 0.7891 0.122 Uiso 0.34 1 calc PR N -3
C5LB_2 C 0.3400(3) 0.1858(3) 0.8000(3) 0.098(2) Uani 0.34 1 d PDU N -3
H5LB_2 H 0.3599 0.1813 0.8252 0.118 Uiso 0.34 1 calc PR N -3
C6LB_2 C 0.3136(4) 0.2304(4) 0.8027(3) 0.101(2) Uani 0.34 1 d PDU N -3
H6L5_2 H 0.2929 0.2291 0.8273 0.121 Uiso 0.34 1 calc PR N -3
H6L6_2 H 0.3350 0.2544 0.8081 0.121 Uiso 0.34 1 calc PR N -3
C7LB_2 C 0.3087(4) 0.2345(3) 0.7178(3) 0.100(2) Uani 0.34 1 d PDU N -3
H7L5_2 H 0.3281 0.2598 0.7112 0.120 Uiso 0.34 1 calc PR N -3
H7L6_2 H 0.2852 0.2329 0.6956 0.120 Uiso 0.34 1 calc PR N -3
C8LB_2 C 0.3372(3) 0.1908(3) 0.7171(3) 0.098(2) Uani 0.34 1 d PDU N -3
H8LB_2 H 0.3557 0.1888 0.6906 0.118 Uiso 0.34 1 calc PR N -3
C9LB_2 C 0.3664(4) 0.1877(6) 0.7575(3) 0.099(2) Uani 0.34 1 d PDU N -3
H9L5_2 H 0.3865 0.2134 0.7584 0.119 Uiso 0.34 1 calc PR N -3
H9L6_2 H 0.3852 0.1612 0.7554 0.119 Uiso 0.34 1 calc PR N -3
C0LB_2 C 0.3008(3) 0.1545(4) 0.7182(4) 0.098(2) Uani 0.34 1 d PDU N -3
H0L5_2 H 0.3154 0.1254 0.7180 0.117 Uiso 0.34 1 calc PR N -3
H0L6_2 H 0.2822 0.1568 0.6922 0.117 Uiso 0.34 1 calc PR N -3
C1M_3 C 0.2893(3) 0.1473(4) 0.2893(3) 0.234(2) Uani 0.35 1 d PDU O -1
H1M_3 H 0.2762 0.1187 0.2802 0.281 Uiso 0.35 1 calc PR O -1
C2M_3 C 0.2597(4) 0.1855(3) 0.2723(5) 0.238(2) Uani 0.35 1 d PDU O -1
H2M1_3 H 0.2604 0.1858 0.2407 0.286 Uiso 0.35 1 calc PR O -1
H2M2_3 H 0.2285 0.1810 0.2815 0.286 Uiso 0.35 1 calc PR O -1
C3M_3 C 0.2770(4) 0.2300(4) 0.2897(3) 0.238(2) Uani 0.35 1 d PDU O -1
H3M_3 H 0.2562 0.2538 0.2805 0.286 Uiso 0.35 1 calc PR O -1
C4M_3 C 0.3224(3) 0.2356(4) 0.2656(5) 0.241(2) Uani 0.35 1 d PDU O -1
H4M1_3 H 0.3178 0.2327 0.2344 0.289 Uiso 0.35 1 calc PR O -1
H4M2_3 H 0.3351 0.2649 0.2714 0.289 Uiso 0.35 1 calc PR O -1
C5M_3 C 0.3542(4) 0.1991(3) 0.2821(3) 0.234(2) Uani 0.35 1 d PDU O -1
H5M_3 H 0.3842 0.2035 0.2689 0.280 Uiso 0.35 1 calc PR O -1
C6M_3 C 0.3349(4) 0.1542(4) 0.2664(5) 0.238(2) Uani 0.35 1 d PDU O -1
H6M1_3 H 0.3307 0.1547 0.2351 0.286 Uiso 0.35 1 calc PR O -1
H6M2_3 H 0.3556 0.1301 0.2737 0.286 Uiso 0.35 1 calc PR O -1
C7M_3 C 0.2925(6) 0.1486(4) 0.3393(3) 0.233(2) Uani 0.35 1 d PDU O -1
H7M1_3 H 0.3114 0.1241 0.3494 0.280 Uiso 0.35 1 calc PR O -1
H7M2_3 H 0.2624 0.1449 0.3517 0.280 Uiso 0.35 1 calc PR O -1
C8M_3 C 0.3129(3) 0.1933(3) 0.3544(4) 0.233(2) Uani 0.35 1 d PDU O -1
H8M_3 H 0.3163 0.1938 0.3862 0.280 Uiso 0.35 1 calc PR O -1
C9M_3 C 0.3595(4) 0.1986(8) 0.3318(3) 0.232(2) Uani 0.35 1 d PDU O -1
H9M1_3 H 0.3737 0.2262 0.3413 0.279 Uiso 0.35 1 calc PR O -1
H9M2_3 H 0.3791 0.1740 0.3402 0.279 Uiso 0.35 1 calc PR O -1
C0M_3 C 0.2821(5) 0.2316(4) 0.3391(3) 0.237(2) Uani 0.35 1 d PDU O -1
H0M1_3 H 0.2525 0.2289 0.3527 0.284 Uiso 0.35 1 calc PR O -1
H0M2_3 H 0.2951 0.2601 0.3477 0.284 Uiso 0.35 1 calc PR O -1
C1MA_3 C 0.2676(4) 0.1747(3) 0.3141(3) 0.175(2) Uani 0.37 1 d PDU P -2
H1MA_3 H 0.2369 0.1669 0.3044 0.211 Uiso 0.37 1 calc PR P -2
C2MA_3 C 0.2983(3) 0.1331(4) 0.3149(6) 0.173(2) Uani 0.37 1 d PDU P -2
H2M3_3 H 0.2856 0.1112 0.3348 0.208 Uiso 0.37 1 calc PR P -2
H2M4_3 H 0.2992 0.1199 0.2861 0.208 Uiso 0.37 1 calc PR P -2
C3MA_3 C 0.3466(4) 0.1447(4) 0.3293(3) 0.173(2) Uani 0.37 1 d PDU P -2
H3MA_3 H 0.3663 0.1184 0.3280 0.208 Uiso 0.37 1 calc PR P -2
C4MA_3 C 0.3460(5) 0.1645(4) 0.3753(3) 0.185(2) Uani 0.37 1 d PDU P -2
H4M3_3 H 0.3765 0.1737 0.3836 0.222 Uiso 0.37 1 calc PR P -2
H4M4_3 H 0.3357 0.1421 0.3960 0.222 Uiso 0.37 1 calc PR P -2
C5MA_3 C 0.3140(3) 0.2050(3) 0.3763(4) 0.181(2) Uani 0.37 1 d PDU P -2
H5MA_3 H 0.3120 0.2162 0.4063 0.217 Uiso 0.37 1 calc PR P -2
C6MA_3 C 0.2670(4) 0.1907(6) 0.3615(3) 0.181(2) Uani 0.37 1 d PDU P -2
H6M3_3 H 0.2462 0.2157 0.3643 0.217 Uiso 0.37 1 calc PR P -2
H6M4_3 H 0.2562 0.1668 0.3800 0.217 Uiso 0.37 1 calc PR P -2
C7MA_3 C 0.2891(3) 0.2087(4) 0.2833(4) 0.179(2) Uani 0.37 1 d PDU P -2
H7M3_3 H 0.2691 0.2343 0.2803 0.214 Uiso 0.37 1 calc PR P -2
H7M4_3 H 0.2928 0.1953 0.2547 0.214 Uiso 0.37 1 calc PR P -2
C8MA_3 C 0.3360(3) 0.2245(3) 0.3005(3) 0.179(2) Uani 0.37 1 d PDU P -2
H8MA_3 H 0.3490 0.2473 0.2812 0.214 Uiso 0.37 1 calc PR P -2
C9MA_3 C 0.3334(6) 0.2416(4) 0.3475(3) 0.186(2) Uani 0.37 1 d PDU P -2
H9M3_3 H 0.3635 0.2498 0.3575 0.223 Uiso 0.37 1 calc PR P -2
H9M4_3 H 0.3142 0.2679 0.3488 0.223 Uiso 0.37 1 calc PR P -2
C0MA_3 C 0.3661(4) 0.1831(3) 0.3017(5) 0.180(2) Uani 0.37 1 d PDU P -2
H0M3_3 H 0.3956 0.1914 0.3132 0.216 Uiso 0.37 1 calc PR P -2
H0M4_3 H 0.3706 0.1725 0.2721 0.216 Uiso 0.37 1 calc PR P -2
C1MB_3 C 0.3116(3) 0.2394(4) 0.3201(3) 0.158(2) Uani 0.28 1 d PDU Q -3
H1MB_3 H 0.3131 0.2722 0.3202 0.189 Uiso 0.28 1 calc PR Q -3
C2MB_3 C 0.3429(5) 0.2201(3) 0.3562(4) 0.156(2) Uani 0.28 1 d PDU Q -3
H2M5_3 H 0.3740 0.2298 0.3512 0.187 Uiso 0.28 1 calc PR Q -3
H2M6_3 H 0.3334 0.2314 0.3844 0.187 Uiso 0.28 1 calc PR Q -3
C3MB_3 C 0.3408(3) 0.1690(3) 0.3563(3) 0.158(2) Uani 0.28 1 d PDU Q -3
H3MB_3 H 0.3608 0.1569 0.3789 0.189 Uiso 0.28 1 calc PR Q -3
C4MB_3 C 0.3522(5) 0.1481(5) 0.3121(3) 0.158(2) Uani 0.28 1 d PDU Q -3
H4M5_3 H 0.3450 0.1165 0.3128 0.190 Uiso 0.28 1 calc PR Q -3
H4M6_3 H 0.3846 0.1511 0.3066 0.190 Uiso 0.28 1 calc PR Q -3
C5MB_3 C 0.3257(3) 0.1705(3) 0.2750(4) 0.162(2) Uani 0.28 1 d PDU Q -3
H5MB_3 H 0.3358 0.1591 0.2467 0.194 Uiso 0.28 1 calc PR Q -3
C6MB_3 C 0.3305(6) 0.2211(3) 0.2768(4) 0.163(2) Uani 0.28 1 d PDU Q -3
H6M5_3 H 0.3142 0.2344 0.2526 0.196 Uiso 0.28 1 calc PR Q -3
H6M6_3 H 0.3623 0.2291 0.2741 0.196 Uiso 0.28 1 calc PR Q -3
C7MB_3 C 0.2629(4) 0.2241(3) 0.3281(7) 0.155(2) Uani 0.28 1 d PDU Q -3
H7M5_3 H 0.2432 0.2355 0.3053 0.186 Uiso 0.28 1 calc PR Q -3
H7M6_3 H 0.2522 0.2357 0.3558 0.186 Uiso 0.28 1 calc PR Q -3
C8MB_3 C 0.2609(4) 0.1729(3) 0.3287(3) 0.154(2) Uani 0.28 1 d PDU Q -3
H8MB_3 H 0.2295 0.1631 0.3336 0.185 Uiso 0.28 1 calc PR Q -3
C9MB_3 C 0.2759(4) 0.1596(6) 0.2824(4) 0.161(2) Uani 0.28 1 d PDU Q -3
H9M5_3 H 0.2710 0.1277 0.2783 0.193 Uiso 0.28 1 calc PR Q -3
H9M6_3 H 0.2575 0.1754 0.2612 0.193 Uiso 0.28 1 calc PR Q -3
C0MB_3 C 0.2909(3) 0.1559(6) 0.3656(4) 0.154(2) Uani 0.28 1 d PDU Q -3
H0M5_3 H 0.2884 0.1237 0.3679 0.185 Uiso 0.28 1 calc PR Q -3
H0M6_3 H 0.2812 0.1690 0.3930 0.185 Uiso 0.28 1 calc PR Q -3
C1N_4 C 0.2612(3) 0.1710(3) 0.9929(3) 0.080(2) Uani 0.37 1 d PDU R -1
H1N_4 H 0.2332 0.1551 1.0004 0.096 Uiso 0.37 1 calc PR R -1
C2N_4 C 0.2723(3) 0.1658(5) 0.9443(3) 0.101(2) Uani 0.37 1 d PDU R -1
H2N1_4 H 0.2732 0.1342 0.9370 0.121 Uiso 0.37 1 calc PR R -1
H2N2_4 H 0.2484 0.1796 0.9272 0.121 Uiso 0.37 1 calc PR R -1
C3N_4 C 0.3174(3) 0.1872(3) 0.9330(4) 0.102(2) Uani 0.37 1 d PDU R -1
H3N_4 H 0.3255 0.1801 0.9028 0.122 Uiso 0.37 1 calc PR R -1
C4N_4 C 0.3523(4) 0.1673(5) 0.9636(3) 0.124(3) Uani 0.37 1 d PDU R -1
H4N1_4 H 0.3825 0.1767 0.9546 0.148 Uiso 0.37 1 calc PR R -1
H4N2_4 H 0.3510 0.1349 0.9618 0.148 Uiso 0.37 1 calc PR R -1
C5N_4 C 0.3443(3) 0.1818(3) 1.0113(3) 0.111(2) Uani 0.37 1 d PDU R -1
H5N_4 H 0.3695 0.1729 1.0303 0.133 Uiso 0.37 1 calc PR R -1
C6N_4 C 0.2994(3) 0.1590(4) 1.0244(4) 0.105(3) Uani 0.37 1 d PDU R -1
H6N1_4 H 0.3036 0.1268 1.0246 0.126 Uiso 0.37 1 calc PR R -1
H6N2_4 H 0.2910 0.1682 1.0536 0.126 Uiso 0.37 1 calc PR R -1
C7N_4 C 0.2545(3) 0.2220(3) 0.9962(5) 0.082(2) Uani 0.37 1 d PDU R -1
H7N1_4 H 0.2301 0.2308 0.9768 0.098 Uiso 0.37 1 calc PR R -1
H7N2_4 H 0.2453 0.2294 1.0257 0.098 Uiso 0.37 1 calc PR R -1
C8N_4 C 0.2967(3) 0.2484(3) 0.9849(3) 0.081(2) Uani 0.37 1 d PDU R -1
H8N_4 H 0.2917 0.2805 0.9893 0.097 Uiso 0.37 1 calc PR R -1
C9N_4 C 0.3393(4) 0.2326(3) 1.0089(5) 0.112(3) Uani 0.37 1 d PDU R -1
H9N1_4 H 0.3658 0.2450 0.9944 0.135 Uiso 0.37 1 calc PR R -1
H9N2_4 H 0.3386 0.2445 1.0383 0.135 Uiso 0.37 1 calc PR R -1
C0N_4 C 0.3106(5) 0.2386(3) 0.9379(3) 0.109(3) Uani 0.37 1 d PDU R -1
H0N1_4 H 0.3386 0.2542 0.9310 0.131 Uiso 0.37 1 calc PR R -1
H0N2_4 H 0.2871 0.2489 0.9181 0.131 Uiso 0.37 1 calc PR R -1
C1NA_4 C 0.3196(3) 0.2215(3) 0.9436(3) 0.132(2) Uani 0.31 1 d PDU S -2
H1NA_4 H 0.3266 0.2402 0.9183 0.159 Uiso 0.31 1 calc PR S -2
C2NA_4 C 0.3483(5) 0.1785(3) 0.9430(4) 0.124(3) Uani 0.31 1 d PDU S -2
H2N3_4 H 0.3401 0.1604 0.9180 0.149 Uiso 0.31 1 calc PR S -2
H2N4_4 H 0.3803 0.1860 0.9407 0.149 Uiso 0.31 1 calc PR S -2
C3NA_4 C 0.3400(3) 0.1519(4) 0.9850(3) 0.115(2) Uani 0.31 1 d PDU S -2
H3NA_4 H 0.3606 0.1262 0.9860 0.138 Uiso 0.31 1 calc PR S -2
C4NA_4 C 0.2913(3) 0.1356(3) 0.9804(6) 0.117(3) Uani 0.31 1 d PDU S -2
H4N3_4 H 0.2841 0.1154 1.0042 0.140 Uiso 0.31 1 calc PR S -2
H4N4_4 H 0.2878 0.1195 0.9532 0.140 Uiso 0.31 1 calc PR S -2
C5NA_4 C 0.2591(4) 0.1756(3) 0.9813(3) 0.120(3) Uani 0.31 1 d PDU S -2
H5NA_4 H 0.2276 0.1651 0.9796 0.144 Uiso 0.31 1 calc PR S -2
C6NA_4 C 0.2691(3) 0.2065(5) 0.9430(4) 0.129(3) Uani 0.31 1 d PDU S -2
H6N3_4 H 0.2496 0.2326 0.9445 0.155 Uiso 0.31 1 calc PR S -2
H6N4_4 H 0.2627 0.1911 0.9158 0.155 Uiso 0.31 1 calc PR S -2
C7NA_4 C 0.3285(6) 0.2466(4) 0.9855(3) 0.142(3) Uani 0.31 1 d PDU S -2
H7N3_4 H 0.3122 0.2748 0.9846 0.171 Uiso 0.31 1 calc PR S -2
H7N4_4 H 0.3607 0.2533 0.9873 0.171 Uiso 0.31 1 calc PR S -2
C8NA_4 C 0.3142(3) 0.2209(3) 1.0266(4) 0.139(2) Uani 0.31 1 d PDU S -2
H8NA_4 H 0.3183 0.2391 1.0529 0.167 Uiso 0.31 1 calc PR S -2
C9NA_4 C 0.2655(3) 0.2043(5) 1.0222(4) 0.131(3) Uani 0.31 1 d PDU S -2
H9N3_4 H 0.2451 0.2298 1.0209 0.157 Uiso 0.31 1 calc PR S -2
H9N4_4 H 0.2576 0.1868 1.0478 0.157 Uiso 0.31 1 calc PR S -2
C0NA_4 C 0.3453(5) 0.1797(4) 1.0268(4) 0.136(3) Uani 0.31 1 d PDU S -2
H0N3_4 H 0.3380 0.1612 1.0518 0.164 Uiso 0.31 1 calc PR S -2
H0N4_4 H 0.3766 0.1892 1.0296 0.164 Uiso 0.31 1 calc PR S -2
C1NB_4 C 0.2873(3) 0.2265(3) 1.0131(3) 0.100(2) Uani 0.32 1 d PDU T -3
H1NB_4 H 0.2725 0.2489 1.0317 0.120 Uiso 0.32 1 calc PR T -3
C2NB_4 C 0.2732(4) 0.2328(4) 0.9654(3) 0.109(3) Uani 0.32 1 d PDU T -3
H2N5_4 H 0.2800 0.2631 0.9563 0.131 Uiso 0.32 1 calc PR T -3
H2N6_4 H 0.2407 0.2282 0.9626 0.131 Uiso 0.32 1 calc PR T -3
C3NB_4 C 0.2985(3) 0.1995(3) 0.9358(4) 0.101(2) Uani 0.32 1 d PDU T -3
H3NB_4 H 0.2900 0.2042 0.9052 0.121 Uiso 0.32 1 calc PR T -3
C4NB_4 C 0.2875(6) 0.1523(3) 0.9498(3) 0.107(3) Uani 0.32 1 d PDU T -3
H4N5_4 H 0.3062 0.1317 0.9332 0.128 Uiso 0.32 1 calc PR T -3
H4N6_4 H 0.2560 0.1460 0.9428 0.128 Uiso 0.32 1 calc PR T -3
C5NB_4 C 0.2951(3) 0.1437(4) 0.9982(3) 0.095(2) Uani 0.32 1 d PDU T -3
H5NB_4 H 0.2849 0.1137 1.0064 0.114 Uiso 0.32 1 calc PR T -3
C6NB_4 C 0.2736(5) 0.1789(3) 1.0270(4) 0.110(3) Uani 0.32 1 d PDU T -3
H6N5_4 H 0.2829 0.1739 1.0570 0.132 Uiso 0.32 1 calc PR T -3
H6N6_4 H 0.2408 0.1760 1.0257 0.132 Uiso 0.32 1 calc PR T -3
C7NB_4 C 0.3390(3) 0.2267(4) 1.0202(4) 0.109(3) Uani 0.32 1 d PDU T -3
H7N5_4 H 0.3507 0.2566 1.0156 0.130 Uiso 0.32 1 calc PR T -3
H7N6_4 H 0.3457 0.2180 1.0500 0.130 Uiso 0.32 1 calc PR T -3
C8NB_4 C 0.3623(4) 0.1944(3) 0.9890(3) 0.078(2) Uani 0.32 1 d PDU T -3
H8NB_4 H 0.3953 0.1967 0.9927 0.093 Uiso 0.32 1 calc PR T -3
C9NB_4 C 0.3468(3) 0.1478(3) 1.0022(5) 0.091(3) Uani 0.32 1 d PDU T -3
H9N5_4 H 0.3559 0.1419 1.0320 0.110 Uiso 0.32 1 calc PR T -3
H9N6_4 H 0.3613 0.1258 0.9836 0.110 Uiso 0.32 1 calc PR T -3
C0NB_4 C 0.3496(3) 0.2096(5) 0.9428(3) 0.100(3) Uani 0.32 1 d PDU T -3
H0N5_4 H 0.3677 0.1935 0.9215 0.120 Uiso 0.32 1 calc PR T -3
H0N6_4 H 0.3553 0.2413 0.9394 0.120 Uiso 0.32 1 calc PR T -3

loop_
_atom_site_aniso_label
_atom_site_aniso_U_11
_atom_site_aniso_U_22
_atom_site_aniso_U_33
_atom_site_aniso_U_23
_atom_site_aniso_U_13
_atom_site_aniso_U_12
O05A_5 0.0243(10) 0.0248(10) 0.0152(9) 0.0022(8) 0.0040(9) 0.0032(9)
O04A_5 0.0208(10) 0.0223(9) 0.0191(9) 0.0013(8) 0.0010(8) 0.0011(8)
O03A_5 0.0378(12) 0.0324(11) 0.0105(9) 0.0010(9) -0.0067(9) 0.0048(10)
O02A_5 0.0343(11) 0.0246(10) 0.0173(9) 0.0064(9) -0.0101(9) 0.0006(9)
O06A_5 0.0496(13) 0.0317(11) 0.0200(10) 0.0053(9) -0.0016(10) -0.0057(11)
O15A_5 0.0235(10) 0.0239(10) 0.0168(9) 0.0034(8) 0.0008(8) 0.0002(9)
O14A_5 0.0191(9) 0.0187(9) 0.0166(9) -0.0003(8) 0.0003(8) -0.0026(8)
O13A_5 0.0319(11) 0.0346(11) 0.0188(10) -0.0068(9) 0.0042(9) -0.0003(10)
O12A_5 0.0342(11) 0.0331(11) 0.0241(10) -0.0130(10) -0.0131(9) -0.0007(10)
O16A_5 0.0622(15) 0.0407(12) 0.0162(10) 0.0058(10) 0.0079(11) 0.0244(12)
O25A_5 0.0338(11) 0.0232(10) 0.0186(9) 0.0044(8) -0.0050(9) -0.0027(9)
O24A_5 0.0203(9) 0.0152(9) 0.0178(9) -0.0035(8) -0.0017(8) 0.0019(8)
O23A_5 0.035(2) 0.042(2) 0.0185(18) -0.0042(18) 0.0039(17) -0.0087(19)
O23E_5 0.023(2) 0.021(2) 0.0232(19) -0.0170(17) 0.0068(17) -0.0123(17)
O22A_5 0.0291(11) 0.0335(11) 0.0236(10) -0.0144(9) 0.0052(9) -0.0053(10)
O26A_5 0.0643(15) 0.0474(14) 0.0382(13) 0.0076(12) -0.0141(12) -0.0146(13)
O35A_5 0.0284(10) 0.0137(9) 0.0165(9) -0.0003(8) -0.0046(9) 0.0011(8)
O34A_5 0.0233(10) 0.0208(9) 0.0161(9) 0.0004(8) 0.0035(9) 0.0005(8)
O33A_5 0.0398(12) 0.0210(10) 0.0152(9) -0.0045(8) 0.0038(9) -0.0035(9)
O32A_5 0.0281(11) 0.0328(11) 0.0170(9) -0.0085(9) 0.0069(9) 0.0005(10)
O36A_5 0.0507(13) 0.0266(11) 0.0206(10) -0.0065(9) -0.0112(10) -0.0086(10)
O45A_5 0.0266(10) 0.0201(9) 0.0211(10) -0.0030(8) -0.0046(9) -0.0001(9)
O44A_5 0.0273(10) 0.0161(9) 0.0162(9) -0.0019(8) -0.0001(8) -0.0030(8)
O43A_5 0.0356(12) 0.0366(12) 0.0200(10) 0.0097(9) 0.0050(10) 0.0035(10)
O42A_5 0.0305(11) 0.0266(10) 0.0270(10) 0.0027(9) 0.0115(10) -0.0009(9)
O46A_5 0.0955(19) 0.0193(10) 0.0234(11) -0.0036(9) -0.0079(13) 0.0044(12)
O55A_5 0.0372(11) 0.0236(10) 0.0164(9) -0.0030(9) -0.0043(9) 0.0030(9)
O54A_5 0.0260(10) 0.0217(10) 0.0186(10) 0.0033(8) 0.0051(9) 0.0008(9)
O53A_5 0.0270(11) 0.0437(12) 0.0170(9) 0.0101(10) -0.0009(9) -0.0038(10)
O52A_5 0.0330(12) 0.0487(13) 0.0194(10) 0.0122(10) -0.0010(9) -0.0066(11)
C56A_5 0.031(2) 0.045(3) 0.021(2) 0.0020(18) -0.0010(17) 0.0105(16)
O56A_5 0.0349(16) 0.0499(16) 0.0293(15) -0.0081(15) 0.0051(14) 0.0029(15)
C56F_5 0.0311(18) 0.0448(17) 0.0212(16) 0.0020(16) -0.0010(16) 0.0105(15)
O56F_5 0.0349(15) 0.0499(14) 0.0293(15) -0.0081(11) 0.0051(9) 0.0029(9)
O65A_5 0.0414(11) 0.0227(9) 0.0189(9) -0.0013(8) 0.0081(10) -0.0021(10)
O64A_5 0.0183(9) 0.0244(9) 0.0188(9) -0.0016(8) -0.0017(8) 0.0017(8)
O63A_5 0.0404(12) 0.0312(11) 0.0225(10) 0.0107(9) -0.0138(10) 0.0030(10)
O62A_5 0.0260(11) 0.0405(12) 0.0264(11) 0.0090(10) -0.0015(10) -0.0045(10)
O66A_5 0.0776(17) 0.0631(17) 0.0405(14) 0.0114(13) 0.0242(13) -0.0084(15)
C05A_5 0.0244(14) 0.0230(13) 0.0171(12) 0.0002(11) 0.0000(12) 0.0009(12)
C04A_5 0.0215(13) 0.0150(12) 0.0144(11) -0.0004(10) -0.0027(11) -0.0015(11)
C03A_5 0.0234(13) 0.0240(13) 0.0106(12) 0.0024(11) -0.0022(11) -0.0051(11)
C02A_5 0.0209(14) 0.0229(13) 0.0162(12) 0.0036(11) -0.0023(11) -0.0031(11)
C01A_5 0.0178(13) 0.0198(12) 0.0212(13) 0.0066(11) 0.0029(11) 0.0046(11)
C06A_5 0.0319(15) 0.0277(15) 0.0169(13) -0.0025(12) -0.0045(13) 0.0018(13)
C15A_5 0.0258(13) 0.0167(13) 0.0154(12) 0.0012(11) 0.0009(11) -0.0035(12)
C14A_5 0.0234(12) 0.0123(12) 0.0130(11) 0.0026(10) -0.0017(11) -0.0010(11)
C13A_5 0.0250(13) 0.0164(13) 0.0138(12) 0.0014(11) 0.0000(11) 0.0001(12)
C12A_5 0.0227(13) 0.0205(13) 0.0237(13) 0.0002(12) -0.0033(12) 0.0001(12)
C11A_5 0.0207(13) 0.0192(13) 0.0211(13) -0.0017(12) -0.0016(11) -0.0039(12)
C16A_5 0.0288(15) 0.0308(14) 0.0116(12) -0.0030(12) 0.0022(12) 0.0045(13)
C25A_5 0.0312(15) 0.0194(13) 0.0198(13) -0.0015(12) 0.0003(12) -0.0033(12)
C24A_5 0.0226(13) 0.0132(11) 0.0141(11) -0.0044(10) -0.0012(11) 0.0051(11)
C23A_5 0.0210(13) 0.0206(13) 0.0155(12) -0.0020(11) 0.0005(11) -0.0010(11)
C22A_5 0.0244(14) 0.0216(13) 0.0190(13) -0.0064(11) -0.0027(11) 0.0026(12)
C21A_5 0.0261(14) 0.0163(13) 0.0181(13) -0.0024(11) 0.0003(12) 0.0002(11)
C26A_5 0.0555(19) 0.0410(17) 0.0147(13) -0.0021(13) -0.0017(15) -0.0145(16)
C35A_5 0.0201(13) 0.0161(12) 0.0157(12) 0.0009(10) 0.0008(11) -0.0010(11)
C34A_5 0.0168(13) 0.0209(12) 0.0132(12) 0.0005(10) -0.0023(11) -0.0007(11)
C33A_5 0.0241(14) 0.0186(12) 0.0120(12) 0.0029(10) 0.0021(11) -0.0039(11)
C32A_5 0.0205(13) 0.0244(13) 0.0134(12) -0.0049(11) -0.0022(11) 0.0004(12)
C31A_5 0.0200(13) 0.0229(13) 0.0091(11) 0.0005(10) -0.0048(11) 0.0015(11)
C36A_5 0.0415(16) 0.0202(13) 0.0131(12) -0.0022(11) 0.0035(13) -0.0046(13)
C45A_5 0.0271(14) 0.0163(12) 0.0185(12) -0.0032(11) -0.0030(12) -0.0001(12)
C44A_5 0.0257(13) 0.0136(12) 0.0166(12) 0.0003(11) -0.0021(11) -0.0040(11)
C43A_5 0.0271(13) 0.0178(13) 0.0151(12) -0.0009(11) -0.0023(11) -0.0019(12)
C42A_5 0.0276(14) 0.0166(12) 0.0179(13) -0.0012(11) 0.0031(12) -0.0047(12)
C41A_5 0.0215(13) 0.0153(12) 0.0258(14) -0.0030(11) 0.0015(12) -0.0004(11)
C46A_5 0.0397(16) 0.0236(14) 0.0171(13) 0.0040(12) 0.0004(13) 0.0157(13)
C55A_5 0.0302(14) 0.0203(13) 0.0184(12) 0.0011(12) -0.0021(11) 0.0026(12)
C54A_5 0.0252(13) 0.0166(13) 0.0180(12) 0.0029(11) 0.0035(11) 0.0032(11)
C53A_5 0.0297(14) 0.0243(14) 0.0132(12) 0.0036(11) -0.0007(11) 0.0004(12)
C52A_5 0.0290(14) 0.0197(13) 0.0237(13) 0.0068(12) 0.0033(12) -0.0007(12)
C51A_5 0.0314(14) 0.0168(13) 0.0216(13) 0.0005(12) -0.0013(12) -0.0015(12)
C65A_5 0.0329(16) 0.0235(13) 0.0191(13) 0.0012(12) -0.0051(12) -0.0035(13)
C64A_5 0.0245(14) 0.0205(12) 0.0165(12) 0.0028(11) 0.0028(12) 0.0023(12)
C63A_5 0.0244(14) 0.0250(13) 0.0194(13) 0.0002(11) -0.0027(12) 0.0050(13)
C62A_5 0.0216(14) 0.0246(13) 0.0250(14) 0.0063(12) 0.0059(12) 0.0035(12)
C61A_5 0.0242(13) 0.0165(13) 0.0245(14) 0.0040(11) 0.0066(12) 0.0069(12)
C66A_5 0.063(2) 0.0366(17) 0.0229(15) 0.0041(14) -0.0017(17) -0.0068(17)
O05B_6 0.0194(9) 0.0365(11) 0.0136(9) 0.0063(9) 0.0057(8) 0.0050(9)
O04B_6 0.0180(9) 0.0198(9) 0.0144(9) 0.0005(8) -0.0030(8) 0.0000(8)
O03B_6 0.0274(10) 0.0212(10) 0.0203(10) -0.0039(8) -0.0066(9) 0.0026(9)
O02B_6 0.0194(10) 0.0225(10) 0.0153(9) -0.0008(8) -0.0061(8) 0.0010(8)
C06B_6 0.047(2) 0.066(2) 0.0215(16) 0.0047(16) 0.0016(16) 0.0348(15)
O06B_6 0.0711(17) 0.0681(17) 0.0410(15) 0.0234(14) 0.0092(15) 0.0255(15)
C06F_6 0.0472(16) 0.0665(16) 0.0215(15) 0.0047(17) 0.0016(17) 0.0348(15)
O06F_6 0.0711(14) 0.0681(15) 0.0410(15) 0.0234(9) 0.0092(9) 0.0255(8)
O15B_6 0.0214(9) 0.0186(9) 0.0110(8) 0.0049(8) -0.0007(8) -0.0013(8)
O14B_6 0.0204(9) 0.0174(9) 0.0138(9) 0.0021(8) 0.0007(8) -0.0021(8)
O13B_6 0.0227(10) 0.0229(10) 0.0106(8) -0.0044(8) -0.0032(8) 0.0038(9)
O12B_6 0.0341(11) 0.0269(10) 0.0179(9) -0.0032(9) -0.0093(9) -0.0039(10)
O16B_6 0.0328(11) 0.0250(10) 0.0154(9) -0.0009(8) -0.0084(9) 0.0003(9)
O25B_6 0.0246(10) 0.0205(9) 0.0119(9) 0.0015(8) -0.0009(8) -0.0006(9)
O24B_6 0.0163(9) 0.0187(9) 0.0188(10) 0.0016(8) -0.0008(8) -0.0003(8)
O23B_6 0.0210(10) 0.0243(10) 0.0109(8) -0.0025(8) 0.0024(8) -0.0046(9)
O22B_6 0.0299(11) 0.0241(10) 0.0211(10) -0.0057(9) 0.0026(9) -0.0052(9)
O26B_6 0.0257(10) 0.0402(12) 0.0262(10) -0.0134(10) -0.0135(9) 0.0074(10)
O35B_6 0.0339(11) 0.0210(9) 0.0177(9) -0.0022(8) -0.0037(9) 0.0008(9)
O34B_6 0.0280(10) 0.0175(9) 0.0178(9) -0.0007(8) 0.0011(9) -0.0030(8)
O33B_6 0.0370(18) 0.0212(14) 0.0190(14) 0.0025(11) 0.0097(12) -0.0027(12)
O33F_6 0.0370(11) 0.0212(12) 0.0190(12) 0.0025(9) 0.0097(9) -0.0027(9)
O32B_6 0.0307(9) 0.0197(9) 0.0186(9) -0.0023(8) 0.0103(9) -0.0004(9)
C36B_6 0.094(3) 0.056(2) 0.0282(18) -0.0030(17) -0.006(2) 0.0404(17)
O36B_6 0.1028(17) 0.0737(19) 0.0615(17) -0.0342(16) -0.0521(16) 0.0289(16)
C36F_6 0.0940(17) 0.056(2) 0.0282(17) -0.0030(17) -0.0061(19) 0.0404(17)
O36F_6 0.1028(16) 0.0737(16) 0.0615(16) -0.0342(10) -0.0521(10) 0.0289(9)
O45B_6 0.0314(10) 0.0230(10) 0.0146(9) -0.0023(8) 0.0010(9) 0.0016(9)
O44B_6 0.0243(9) 0.0188(9) 0.0180(9) 0.0000(8) 0.0034(8) -0.0046(8)
O43B_6 0.0256(10) 0.0189(9) 0.0162(9) 0.0028(8) 0.0051(8) 0.0033(8)
O42B_6 0.0303(11) 0.0255(10) 0.0161(9) 0.0035(9) 0.0093(9) -0.0021(9)
O46B_6 0.0503(13) 0.0232(11) 0.0246(11) -0.0044(9) 0.0071(11) -0.0013(10)
O55B_6 0.0263(10) 0.0242(10) 0.0181(9) -0.0037(9) 0.0011(9) -0.0029(9)
O54B_6 0.0271(10) 0.0253(10) 0.0249(10) -0.0092(9) 0.0077(9) -0.0059(9)
O53B_6 0.0303(16) 0.0356(17) 0.0206(14) -0.0023(12) -0.0011(12) -0.0020(12)
O53F_6 0.0303(12) 0.0356(12) 0.0206(12) -0.0023(10) -0.0011(12) -0.0020(10)
O52B_6 0.0261(10) 0.0515(12) 0.0235(10) 0.0127(10) 0.0040(10) -0.0065(11)
O56B_6 0.0332(12) 0.0386(12) 0.0290(11) -0.0134(10) 0.0118(10) -0.0008(10)
O65B_6 0.0256(10) 0.0220(9) 0.0213(10) -0.0013(8) 0.0058(9) 0.0012(9)
O64B_6 0.0213(10) 0.0205(9) 0.0164(9) -0.0042(8) 0.0016(8) 0.0003(8)
O63B_6 0.0285(10) 0.0189(9) 0.0177(9) -0.0016(8) -0.0021(9) 0.0031(9)
O62B_6 0.0406(13) 0.0263(11) 0.0298(11) 0.0072(9) -0.0045(10) -0.0030(10)
O66B_6 0.0253(10) 0.0326(11) 0.0203(10) 0.0086(9) 0.0023(9) -0.0012(10)
C05B_6 0.0204(13) 0.0286(14) 0.0148(11) -0.0010(11) 0.0033(11) 0.0058(12)
C04B_6 0.0150(12) 0.0210(13) 0.0211(12) 0.0014(11) -0.0028(11) -0.0026(11)
C03B_6 0.0211(13) 0.0148(12) 0.0143(12) 0.0050(10) 0.0018(11) 0.0011(11)
C02B_6 0.0177(12) 0.0194(13) 0.0153(12) 0.0038(10) -0.0049(11) -0.0042(11)
C01B_6 0.0192(13) 0.0279(13) 0.0137(12) 0.0027(11) 0.0008(11) 0.0002(12)
C15B_6 0.0233(13) 0.0165(12) 0.0145(12) -0.0015(11) -0.0017(11) -0.0007(11)
C14B_6 0.0176(12) 0.0169(12) 0.0159(12) -0.0025(11) -0.0023(11) -0.0002(11)
C13B_6 0.0236(13) 0.0149(12) 0.0137(12) -0.0005(11) -0.0005(11) 0.0020(11)
C12B_6 0.0250(13) 0.0142(12) 0.0118(12) -0.0026(10) -0.0028(11) -0.0010(11)
C11B_6 0.0207(13) 0.0192(13) 0.0154(12) -0.0032(11) -0.0007(11) -0.0033(11)
C16B_6 0.0215(13) 0.0155(12) 0.0146(12) -0.0027(11) 0.0002(11) 0.0021(11)
C25B_6 0.0205(13) 0.0229(13) 0.0116(11) 0.0007(11) 0.0012(11) -0.0005(12)
C24B_6 0.0173(13) 0.0232(12) 0.0191(13) -0.0030(11) -0.0014(11) -0.0026(11)
C23B_6 0.0178(13) 0.0227(12) 0.0109(11) 0.0003(11) 0.0042(11) -0.0007(12)
C22B_6 0.0232(14) 0.0193(13) 0.0172(13) -0.0022(11) 0.0022(11) 0.0018(12)
C21B_6 0.0210(13) 0.0134(12) 0.0200(12) 0.0020(11) -0.0028(12) 0.0011(11)
C26B_6 0.0211(13) 0.0214(13) 0.0201(13) -0.0083(12) 0.0017(12) 0.0060(12)
C35B_6 0.0433(17) 0.0316(15) 0.0177(13) 0.0022(12) 0.0037(14) 0.0123(14)
C34B_6 0.0248(14) 0.0197(12) 0.0141(11) -0.0066(11) 0.0024(12) -0.0019(11)
C33B_6 0.0370(16) 0.0167(12) 0.0124(12) 0.0034(10) 0.0050(12) 0.0033(12)
C32B_6 0.0258(14) 0.0189(13) 0.0182(12) -0.0037(11) 0.0013(12) -0.0023(11)
C31B_6 0.0197(13) 0.0159(12) 0.0192(13) -0.0025(10) -0.0073(11) 0.0021(11)
C45B_6 0.0298(14) 0.0149(12) 0.0159(12) -0.0017(11) -0.0004(12) -0.0023(12)
C44B_6 0.0258(13) 0.0100(12) 0.0160(12) 0.0007(10) 0.0031(11) -0.0047(11)
C43B_6 0.0247(13) 0.0143(12) 0.0151(12) -0.0008(11) 0.0030(11) -0.0024(12)
C42B_6 0.0253(13) 0.0161(13) 0.0227(13) -0.0020(11) 0.0083(12) -0.0018(12)
C41B_6 0.0294(14) 0.0199(13) 0.0155(12) -0.0047(11) -0.0002(12) -0.0003(12)
C46B_6 0.0367(16) 0.0237(14) 0.0230(14) 0.0024(12) 0.0078(13) -0.0017(14)
C55B_6 0.0263(14) 0.0234(14) 0.0192(13) 0.0015(12) 0.0011(12) -0.0038(12)
C54B_6 0.0253(14) 0.0241(13) 0.0142(12) -0.0036(11) 0.0024(11) -0.0025(12)
C53B_6 0.0303(15) 0.0408(17) 0.0176(13) -0.0008(13) 0.0007(12) -0.0046(13)
C52B_6 0.0281(15) 0.0370(16) 0.0236(14) 0.0068(13) -0.0003(12) -0.0036(13)
C51B_6 0.0280(14) 0.0183(13) 0.0241(14) 0.0015(12) 0.0064(12) -0.0059(12)
C56B_6 0.0272(15) 0.0351(16) 0.0204(14) -0.0025(13) -0.0011(13) -0.0055(13)
C65B_6 0.0250(14) 0.0215(13) 0.0179(13) -0.0024(11) 0.0015(12) -0.0030(12)
C64B_6 0.0162(13) 0.0223(12) 0.0192(12) -0.0033(11) -0.0006(12) 0.0001(11)
C63B_6 0.0213(14) 0.0228(13) 0.0163(12) -0.0016(11) -0.0009(12) -0.0028(12)
C62B_6 0.0256(15) 0.0246(13) 0.0239(14) 0.0050(12) -0.0014(12) 0.0012(13)
C61B_6 0.0242(14) 0.0191(13) 0.0223(13) -0.0017(11) 0.0112(12) -0.0016(12)
C66B_6 0.0207(13) 0.0300(14) 0.0146(12) -0.0063(12) -0.0009(12) 0.0016(13)
O05C_7 0.0280(10) 0.0229(9) 0.0117(9) -0.0007(8) -0.0019(8) 0.0082(9)
O04C_7 0.0206(10) 0.0197(9) 0.0257(10) 0.0044(8) -0.0037(9) -0.0027(8)
O03C_7 0.0259(10) 0.0185(9) 0.0172(9) 0.0017(8) 0.0066(9) 0.0022(9)
O02C_7 0.0236(10) 0.0252(10) 0.0211(10) 0.0104(9) 0.0002(9) 0.0037(9)
O06C_7 0.0383(12) 0.0435(13) 0.0321(11) 0.0209(10) -0.0166(10) -0.0019(11)
O15C_7 0.0304(11) 0.0176(9) 0.0260(10) 0.0053(8) -0.0073(9) -0.0033(9)
O14C_7 0.0223(10) 0.0217(9) 0.0199(10) 0.0032(8) -0.0076(8) -0.0014(8)
O13C_7 0.0921(19) 0.0414(13) 0.0223(11) -0.0061(10) 0.0185(13) -0.0254(14)
O12C_7 0.0496(14) 0.0308(12) 0.0353(12) 0.0068(10) 0.0135(11) -0.0067(11)
O16C_7 0.0576(14) 0.0263(11) 0.0414(12) 0.0145(10) -0.0245(12) -0.0062(11)
O25C_7 0.0205(9) 0.0278(10) 0.0144(9) 0.0066(8) -0.0039(8) -0.0012(9)
O24C_7 0.0189(9) 0.0178(9) 0.0172(9) 0.0005(8) -0.0026(8) 0.0006(8)
O23C_7 0.0252(10) 0.0328(11) 0.0134(9) -0.0032(9) -0.0001(9) -0.0035(9)
O22C_7 0.0309(11) 0.0385(12) 0.0233(10) -0.0041(10) 0.0063(10) 0.0035(10)
O26C_7 0.0464(14) 0.0468(13) 0.0271(11) 0.0131(11) 0.0097(11) -0.0071(12)
O35C_7 0.0293(11) 0.0260(10) 0.0115(9) 0.0009(8) -0.0017(8) 0.0068(9)
O34C_7 0.0219(10) 0.0143(9) 0.0186(9) -0.0015(8) 0.0004(8) 0.0016(8)
O33C_7 0.0259(10) 0.0300(10) 0.0103(9) -0.0046(8) -0.0021(8) 0.0045(9)
O32C_7 0.0218(10) 0.0193(9) 0.0192(9) -0.0084(8) 0.0022(8) 0.0001(8)
O36C_7 0.0522(14) 0.0575(15) 0.0255(12) -0.0030(12) 0.0093(11) 0.0114(13)
O45C_7 0.0273(10) 0.0175(9) 0.0150(9) -0.0014(8) 0.0035(9) -0.0019(8)
O44C_7 0.0217(10) 0.0138(8) 0.0194(9) -0.0007(8) 0.0038(8) -0.0009(8)
O43C_7 0.0258(10) 0.0200(9) 0.0138(9) -0.0017(8) -0.0032(8) -0.0006(9)
O42C_7 0.0304(11) 0.0212(10) 0.0164(9) -0.0053(8) -0.0032(9) 0.0040(9)
O46C_7 0.0351(12) 0.0404(12) 0.0310(11) -0.0223(10) 0.0159(10) -0.0072(10)
O55C_7 0.0186(9) 0.0221(10) 0.0153(9) -0.0036(8) 0.0024(8) -0.0019(8)
O54C_7 0.0166(9) 0.0175(9) 0.0162(9) -0.0023(8) 0.0053(8) -0.0001(8)
O53C_7 0.0286(10) 0.0219(10) 0.0124(9) 0.0023(8) -0.0012(8) -0.0021(9)
O52C_7 0.0246(10) 0.0244(10) 0.0201(10) -0.0007(9) -0.0029(9) -0.0019(9)
O56C_7 0.0209(10) 0.0268(10) 0.0218(10) -0.0076(9) -0.0060(9) -0.0007(9)
O65C_7 0.0225(10) 0.0291(10) 0.0152(9) -0.0082(8) -0.0002(8) 0.0047(9)
O64C_7 0.0180(9) 0.0203(9) 0.0173(9) -0.0030(8) 0.0004(8) 0.0005(8)
O63C_7 0.0183(10) 0.0450(12) 0.0121(9) 0.0093(9) 0.0028(8) 0.0040(9)
O62C_7 0.0237(10) 0.0177(9) 0.0220(9) 0.0099(8) -0.0003(9) 0.0002(8)
O66C_7 0.0336(12) 0.0640(15) 0.0270(12) -0.0089(12) -0.0040(10) 0.0057(12)
C05C_7 0.0166(13) 0.0294(13) 0.0158(12) 0.0038(11) -0.0009(11) 0.0034(12)
C04C_7 0.0142(13) 0.0179(12) 0.0176(12) 0.0059(11) -0.0025(11) -0.0003(11)
C03C_7 0.0204(13) 0.0228(12) 0.0114(12) -0.0025(10) 0.0024(11) 0.0050(12)
C02C_7 0.0204(13) 0.0194(12) 0.0189(12) 0.0077(11) 0.0021(11) 0.0047(12)
C01C_7 0.0178(12) 0.0196(13) 0.0159(12) 0.0016(11) -0.0019(11) 0.0043(11)
C06C_7 0.0268(14) 0.0254(14) 0.0232(14) 0.0045(12) 0.0045(13) -0.0021(13)
C15C_7 0.0263(14) 0.0157(12) 0.0186(13) -0.0020(11) -0.0036(12) 0.0018(11)
C14C_7 0.0232(14) 0.0165(12) 0.0208(13) -0.0035(11) -0.0008(12) 0.0024(11)
C13C_7 0.0416(17) 0.0201(13) 0.0184(13) 0.0013(11) 0.0027(13) -0.0043(13)
C12C_7 0.0328(16) 0.0212(13) 0.0251(14) 0.0063(12) -0.0006(13) 0.0055(12)
C11C_7 0.0271(15) 0.0165(12) 0.0267(14) 0.0037(11) -0.0070(13) 0.0014(12)
C16C_7 0.0446(17) 0.0194(14) 0.0184(14) 0.0050(12) -0.0052(14) -0.0027(13)
C25C_7 0.0263(14) 0.0257(14) 0.0126(12) 0.0010(11) -0.0019(11) 0.0006(12)
C24C_7 0.0216(12) 0.0156(12) 0.0143(11) 0.0012(11) -0.0025(11) -0.0014(11)
C23C_7 0.0251(13) 0.0178(13) 0.0113(12) -0.0027(11) -0.0015(11) 0.0012(12)
C22C_7 0.0275(14) 0.0193(13) 0.0185(13) 0.0001(11) 0.0026(12) -0.0019(12)
C21C_7 0.0249(13) 0.0177(12) 0.0161(12) 0.0058(11) 0.0015(11) 0.0015(12)
C26C_7 0.0346(16) 0.0419(17) 0.0151(13) -0.0081(13) -0.0066(13) -0.0035(15)
C35C_7 0.0266(14) 0.0214(13) 0.0184(13) -0.0029(11) -0.0055(11) 0.0038(12)
C34C_7 0.0248(14) 0.0181(12) 0.0158(12) 0.0018(11) -0.0024(11) -0.0006(11)
C33C_7 0.0205(13) 0.0153(12) 0.0157(12) -0.0029(10) -0.0028(11) -0.0011(11)
C32C_7 0.0221(13) 0.0139(12) 0.0172(12) -0.0002(10) 0.0005(11) -0.0013(11)
C31C_7 0.0248(13) 0.0125(12) 0.0176(12) 0.0039(11) 0.0033(11) 0.0013(11)
C36C_7 0.0451(18) 0.0435(17) 0.0165(14) -0.0014(13) -0.0055(14) 0.0194(15)
C45C_7 0.0169(13) 0.0200(12) 0.0112(11) -0.0013(10) 0.0015(11) -0.0007(11)
C44C_7 0.0182(13) 0.0171(12) 0.0160(12) -0.0010(10) 0.0023(11) -0.0002(11)
C43C_7 0.0201(13) 0.0161(12) 0.0098(11) 0.0006(10) 0.0020(11) 0.0049(11)
C42C_7 0.0205(13) 0.0177(12) 0.0156(12) -0.0063(10) -0.0024(11) -0.0005(11)
C41C_7 0.0213(13) 0.0184(12) 0.0170(12) -0.0010(11) 0.0005(12) 0.0018(11)
C46C_7 0.0307(15) 0.0214(13) 0.0121(12) -0.0020(11) 0.0026(12) -0.0034(12)
C55C_7 0.0170(12) 0.0191(13) 0.0178(12) 0.0012(11) -0.0010(11) -0.0018(11)
C54C_7 0.0107(11) 0.0200(13) 0.0186(12) -0.0007(11) 0.0012(11) 0.0005(11)
C53C_7 0.0177(12) 0.0152(12) 0.0140(12) 0.0020(10) 0.0043(10) 0.0018(11)
C52C_7 0.0202(13) 0.0165(12) 0.0198(13) -0.0024(11) -0.0012(11) 0.0006(11)
C51C_7 0.0168(13) 0.0173(12) 0.0180(12) -0.0001(11) -0.0017(11) -0.0018(11)
C56C_7 0.0237(14) 0.0176(13) 0.0197(13) 0.0047(11) -0.0007(12) -0.0021(12)
C65C_7 0.0255(14) 0.0262(14) 0.0129(12) 0.0003(11) 0.0055(11) 0.0064(12)
C64C_7 0.0171(12) 0.0188(13) 0.0183(12) 0.0026(11) 0.0054(11) 0.0014(11)
C63C_7 0.0218(13) 0.0243(14) 0.0146(12) 0.0013(11) 0.0037(11) 0.0009(11)
C62C_7 0.0217(13) 0.0156(13) 0.0226(13) -0.0002(11) -0.0070(11) -0.0011(11)
C61C_7 0.0182(13) 0.0158(12) 0.0251(13) -0.0002(11) 0.0019(11) 0.0028(11)
C66C_7 0.0258(15) 0.0483(18) 0.0176(14) 0.0039(14) 0.0062(13) 0.0125(14)
O05D_8 0.0223(10) 0.0257(10) 0.0155(9) 0.0021(8) 0.0036(8) 0.0042(8)
O04D_8 0.0182(9) 0.0237(9) 0.0227(10) 0.0038(9) 0.0045(9) 0.0034(8)
O03D_8 0.0299(10) 0.0278(10) 0.0098(8) -0.0015(8) -0.0025(9) 0.0047(9)
O02D_8 0.0285(11) 0.0197(10) 0.0185(9) 0.0057(8) -0.0033(9) -0.0026(9)
O06D_8 0.0287(11) 0.0354(11) 0.0115(9) 0.0012(9) -0.0002(9) 0.0038(10)
O15D_8 0.0167(9) 0.0288(10) 0.0160(9) 0.0022(9) 0.0007(8) 0.0030(9)
O14D_8 0.0171(9) 0.0169(9) 0.0182(9) 0.0028(8) -0.0017(8) -0.0008(8)
O13D_8 0.0260(10) 0.0263(10) 0.0141(9) -0.0027(8) 0.0011(9) 0.0041(9)
O12D_8 0.0318(11) 0.0363(11) 0.0173(10) -0.0027(9) -0.0010(9) 0.0113(10)
O16D_8 0.0321(11) 0.0310(11) 0.0179(10) 0.0051(9) -0.0010(9) 0.0002(10)
O25D_8 0.0269(10) 0.0181(9) 0.0158(9) 0.0040(8) -0.0016(8) -0.0063(8)
O24D_8 0.0160(9) 0.0168(9) 0.0167(9) 0.0000(8) -0.0025(8) -0.0021(8)
O23D_8 0.0269(11) 0.0331(11) 0.0179(9) -0.0076(9) 0.0049(9) -0.0071(10)
O22D_8 0.0255(10) 0.0184(9) 0.0205(9) -0.0103(8) 0.0004(9) -0.0019(9)
C26D_8 0.034(2) 0.030(2) 0.0177(18) -0.0008(16) -0.0029(16) -0.0084(15)
O26D_8 0.0456(16) 0.0378(14) 0.0387(15) 0.0130(15) -0.0216(15) -0.0069(15)
C26H_8 0.0340(16) 0.0298(16) 0.0177(15) -0.0008(16) -0.0029(14) -0.0084(15)
O26H_8 0.039(3) 0.043(3) 0.024(3) -0.004(3) 0.000(2) -0.002(3)
O35D_8 0.0219(10) 0.0182(9) 0.0126(9) -0.0001(8) -0.0020(8) -0.0013(8)
O34D_8 0.0213(9) 0.0162(8) 0.0149(9) -0.0015(8) 0.0003(8) 0.0032(8)
O33D_8 0.0215(9) 0.0192(9) 0.0119(8) 0.0010(8) 0.0057(8) -0.0002(8)
O32D_8 0.0218(10) 0.0237(10) 0.0174(9) -0.0042(8) 0.0054(8) 0.0011(9)
O36D_8 0.0239(10) 0.0263(10) 0.0109(9) -0.0021(8) -0.0031(8) -0.0018(9)
O45D_8 0.0231(10) 0.0230(9) 0.0116(9) -0.0019(8) 0.0002(8) 0.0017(8)
O44D_8 0.0216(9) 0.0169(9) 0.0155(9) -0.0008(8) -0.0011(8) 0.0004(8)
O43D_8 0.0253(10) 0.0211(9) 0.0126(9) 0.0033(8) 0.0045(8) -0.0053(9)
O42D_8 0.0322(11) 0.0172(9) 0.0170(9) -0.0005(8) 0.0023(9) 0.0007(9)
O46D_8 0.0288(11) 0.0236(10) 0.0150(9) -0.0020(8) 0.0007(9) 0.0005(9)
O54D_8 0.0257(10) 0.0249(9) 0.0140(9) -0.0036(8) 0.0026(8) -0.0043(9)
O53D_8 0.0286(11) 0.0322(11) 0.0150(9) 0.0035(9) -0.0026(9) 0.0010(10)
O52D_8 0.0272(10) 0.0197(9) 0.0154(9) 0.0010(8) 0.0038(9) 0.0010(9)
O56D_8 0.0415(14) 0.0344(13) 0.0263(12) -0.0039(10) 0.0044(11) -0.0010(11)
O56H_8 0.0415(10) 0.0344(11) 0.0263(11) -0.0039(12) 0.0044(13) -0.0010(13)
O54D_8 0.0236(12) 0.0211(13) 0.0159(13) 0.0043(12) 0.0064(11) -0.0051(12)
O65D_8 0.0331(16) 0.0286(14) 0.0275(15) -0.0124(13) 0.0102(14) -0.0091(14)
O64D_8 0.0158(11) 0.0203(10) 0.0122(10) -0.0038(8) 0.0050(7) 0.0005(8)
O63D_8 0.0736(10) 0.0358(10) 0.0213(9) 0.0041(14) -0.0149(16) -0.0194(17)
O62D_8 0.0403(19) 0.0379(17) 0.0345(16) 0.0053(15) -0.0016(16) -0.0051(16)
O66D_8 0.0342(17) 0.067(2) 0.0395(19) 0.0007(19) 0.0073(16) 0.0118(18)
C65D_8 0.023(2) 0.0290(19) 0.0210(17) -0.0022(16) 0.0030(16) -0.0034(18)
C64D_8 0.0139(18) 0.0297(18) 0.0183(17) 0.0039(16) 0.0085(15) -0.0032(16)
C63D_8 0.037(2) 0.0361(19) 0.0174(18) -0.0016(17) -0.0028(18) -0.005(2)
C62D_8 0.038(2) 0.031(2) 0.0246(19) 0.0012(17) 0.0006(18) -0.001(2)
C61D_8 0.032(2) 0.024(2) 0.029(2) -0.0065(17) 0.0087(18) -0.0042(18)
C66D_8 0.026(2) 0.042(2) 0.030(2) 0.0019(19) 0.0001(19) -0.014(2)
O54H_8 0.018(2) 0.018(3) 0.020(3) -0.004(2) 0.0002(19) 0.001(2)
O65H_8 0.017(2) 0.025(2) 0.012(2) -0.007(2) -0.0020(19) 0.005(2)
O64H_8 0.0158(8) 0.0203(7) 0.0122(8) -0.0038(10) 0.0050(10) 0.0005(9)
O63H_8 0.021(3) 0.015(2) 0.007(2) 0.0020(19) 0.000(2) -0.005(2)
O62H_8 0.028(3) 0.023(2) 0.006(2) -0.011(2) 0.003(2) -0.012(2)
O66H_8 0.165(6) 0.144(5) 0.127(4) 0.052(3) -0.003(4) -0.001(4)
C65H_8 0.002(3) 0.024(2) 0.028(3) -0.014(2) 0.000(2) 0.001(3)
C64H_8 0.021(3) 0.027(2) 0.014(2) 0.002(2) -0.007(2) -0.004(3)
C63H_8 0.018(3) 0.017(2) 0.018(3) -0.004(2) 0.001(2) -0.002(3)
C62H_8 0.019(3) 0.022(3) 0.016(3) -0.003(2) 0.002(2) -0.005(3)
C61H_8 0.019(3) 0.010(3) 0.012(3) -0.008(2) 0.002(2) 0.007(2)
C66H_8 0.045(4) 0.062(4) 0.035(3) -0.005(3) 0.018(3) -0.014(3)
C05D_8 0.0177(13) 0.0294(14) 0.0165(12) 0.0037(11) -0.0013(12) 0.0047(12)
C04D_8 0.0143(12) 0.0249(13) 0.0143(12) 0.0039(11) 0.0015(11) 0.0015(11)
C03D_8 0.0262(14) 0.0183(13) 0.0136(12) -0.0001(11) -0.0007(12) -0.0025(11)
C02D_8 0.0227(13) 0.0172(12) 0.0143(12) 0.0030(10) 0.0021(11) -0.0043(11)
C01D_8 0.0167(13) 0.0220(13) 0.0156(12) -0.0011(11) 0.0008(11) -0.0005(11)
C06D_8 0.0268(15) 0.0280(15) 0.0165(13) -0.0028(12) -0.0009(12) 0.0047(12)
C15D_8 0.0209(13) 0.0203(13) 0.0210(13) -0.0011(11) -0.0009(12) -0.0027(12)
C14D_8 0.0202(12) 0.0163(12) 0.0167(12) 0.0045(11) -0.0004(11) -0.0004(11)
C13D_8 0.0249(13) 0.0197(13) 0.0165(13) -0.0004(11) 0.0037(11) 0.0011(12)
C12D_8 0.0228(13) 0.0231(14) 0.0145(12) -0.0017(11) 0.0000(11) -0.0006(12)
C11D_8 0.0184(13) 0.0252(13) 0.0175(13) -0.0010(12) -0.0011(11) 0.0016(12)
C16D_8 0.0260(14) 0.0261(14) 0.0105(12) -0.0022(11) 0.0001(12) 0.0023(13)
C25D_8 0.0255(14) 0.0118(12) 0.0177(12) 0.0026(11) -0.0003(11) -0.0001(11)
C24D_8 0.0220(13) 0.0117(11) 0.0151(11) -0.0026(10) -0.0019(11) -0.0034(11)
C23D_8 0.0207(13) 0.0222(13) 0.0130(12) -0.0030(11) -0.0011(11) -0.0022(11)
C22D_8 0.0202(13) 0.0213(13) 0.0132(12) -0.0049(11) -0.0031(11) 0.0012(11)
C21D_8 0.0197(13) 0.0145(12) 0.0164(12) 0.0006(11) 0.0004(11) -0.0036(11)
C35D_8 0.0224(14) 0.0160(12) 0.0180(12) -0.0015(11) -0.0011(12) 0.0001(11)
C34D_8 0.0165(13) 0.0182(11) 0.0127(11) -0.0003(10) -0.0031(11) -0.0014(11)
C33D_8 0.0222(14) 0.0160(12) 0.0118(12) 0.0032(10) 0.0039(11) -0.0027(11)
C32D_8 0.0140(12) 0.0211(12) 0.0107(11) 0.0015(10) -0.0020(10) -0.0033(11)
C31D_8 0.0186(12) 0.0116(11) 0.0194(12) 0.0006(10) -0.0018(11) -0.0051(11)
C36D_8 0.0231(13) 0.0177(13) 0.0139(12) 0.0009(11) 0.0004(11) -0.0010(12)
C45D_8 0.0207(13) 0.0186(13) 0.0136(11) -0.0019(11) -0.0031(11) 0.0005(11)
C44D_8 0.0204(13) 0.0167(12) 0.0144(12) 0.0015(10) -0.0002(11) -0.0019(11)
C43D_8 0.0193(13) 0.0184(13) 0.0149(12) 0.0041(11) -0.0037(11) -0.0025(11)
C42D_8 0.0237(13) 0.0157(12) 0.0155(12) -0.0020(11) 0.0002(12) 0.0006(11)
C41D_8 0.0193(13) 0.0171(12) 0.0179(13) -0.0046(11) -0.0031(11) 0.0015(11)
C46D_8 0.0309(15) 0.0188(13) 0.0151(12) 0.0014(11) 0.0014(12) 0.0026(12)
C55D_8 0.0244(13) 0.0182(13) 0.0177(12) -0.0002(11) 0.0010(11) -0.0004(11)
C54D_8 0.0233(13) 0.0210(13) 0.0174(12) -0.0011(11) 0.0014(11) 0.0000(11)
C53D_8 0.0276(14) 0.0164(13) 0.0168(12) 0.0016(11) 0.0006(11) -0.0008(12)
C52D_8 0.0229(13) 0.0150(12) 0.0184(13) 0.0049(11) 0.0046(11) 0.0022(11)
C51D_8 0.0257(13) 0.0142(12) 0.0144(12) -0.0015(11) 0.0005(11) -0.0058(11)
C56D_8 0.0315(16) 0.0313(15) 0.0169(13) 0.0023(12) 0.0021(13) -0.0050(13)
O1W_9 0.0275(11) 0.0316(11) 0.0329(12) 0.0014(10) 0.0003(10) -0.0053(10)
O2W_9 0.0322(11) 0.0301(11) 0.0295(11) -0.0019(10) -0.0024(10) -0.0085(10)
O3W_9 0.0373(12) 0.0326(11) 0.0300(11) -0.0052(10) 0.0029(10) -0.0014(11)
O4W_9 0.0370(12) 0.0426(13) 0.0323(12) -0.0098(11) -0.0054(11) -0.0058(11)
O5W_9 0.0386(13) 0.0369(12) 0.0502(14) 0.0178(11) -0.0102(12) -0.0091(11)
O6W_9 0.0336(12) 0.0344(12) 0.0306(12) -0.0065(10) -0.0002(10) -0.0064(10)
O7W_9 0.0403(13) 0.0291(11) 0.0352(12) -0.0089(10) 0.0071(11) -0.0039(11)
O8W_9 0.0363(13) 0.0497(14) 0.0429(14) 0.0049(12) -0.0017(12) -0.0020(12)
O9W_9 0.0661(17) 0.0411(14) 0.0430(14) 0.0048(12) -0.0137(13) 0.0027(13)
O10W_9 0.0553(17) 0.0466(16) 0.0505(16) 0.0035(14) -0.0043(15) -0.0100(15)
O11W_9 0.0539(19) 0.0488(18) 0.0496(19) 0.0017(16) -0.0041(17) -0.0012(16)
O12W_9 0.0467(18) 0.0478(18) 0.067(2) 0.0093(18) 0.0022(17) 0.0015(16)
O13W_9 0.0368(17) 0.0419(18) 0.0306(17) 0.0058(15) -0.0023(15) 0.0022(16)
O14W_9 0.061(2) 0.083(3) 0.052(2) -0.002(2) 0.003(2) 0.001(2)
O15W_9 0.062(2) 0.063(2) 0.047(2) 0.0023(19) -0.0089(19) -0.0284(19)
O16W_9 0.052(2) 0.0306(17) 0.098(3) 0.017(2) -0.008(2) -0.0170(17)
O17W_9 0.042(2) 0.041(2) 0.036(2) 0.0003(18) -0.0062(18) 0.0040(18)
O18W_9 0.048(2) 0.0280(18) 0.0338(19) 0.0062(16) -0.0048(18) 0.0087(17)
O19W_9 0.043(2) 0.038(2) 0.052(2) 0.0083(19) -0.0161(19) -0.0020(18)
O20W_9 0.038(2) 0.031(2) 0.090(3) 0.003(2) 0.021(2) 0.0117(18)
O21W_9 0.082(3) 0.032(2) 0.055(2) -0.009(2) 0.024(2) -0.013(2)
O22W_9 0.038(2) 0.055(2) 0.045(2) -0.006(2) 0.0107(19) 0.000(2)
O23W_9 0.056(2) 0.052(2) 0.036(2) 0.000(2) -0.008(2) 0.008(2)
O24W_9 0.056(3) 0.053(2) 0.066(3) -0.007(2) 0.019(2) 0.004(2)
O25W_9 0.0423(19) 0.0456(19) 0.0427(19) 0.000 0.000 -0.0105(17)
O26W_9 0.046(2) 0.026(2) 0.036(2) 0.0048(19) -0.005(2) 0.006(2)
O27W_9 0.043(3) 0.033(2) 0.042(2) 0.003(2) 0.003(2) 0.003(2)
O28W_9 0.055(3) 0.066(3) 0.082(3) 0.041(3) 0.010(3) 0.002(3)
O29W_9 0.047(3) 0.049(3) 0.035(2) -0.001(2) 0.002(2) -0.006(2)
O30W_9 0.045(3) 0.023(2) 0.053(3) 0.003(2) -0.010(2) 0.000(2)
O31W_9 0.058(3) 0.074(3) 0.059(3) -0.008(3) -0.002(3) 0.005(3)
O32W_9 0.046(3) 0.045(3) 0.056(3) 0.010(2) -0.006(2) 0.001(2)
O33W_9 0.053(3) 0.054(3) 0.070(3) 0.005(3) -0.002(3) 0.017(3)
O34W_9 0.027(2) 0.027(2) 0.025(2) 0.006(2) 0.003(2) -0.010(2)
O35W_9 0.041(3) 0.014(2) 0.032(3) -0.012(2) 0.004(2) -0.003(2)
O36W_9 0.041(3) 0.042(3) 0.052(3) 0.013(3) 0.013(3) 0.010(3)
O37W_9 0.051(3) 0.046(3) 0.038(3) -0.006(3) 0.001(3) -0.003(3)
O38W_9 0.038(3) 0.041(3) 0.037(3) -0.009(2) 0.005(3) -0.007(3)
O39W_9 0.059(4) 0.078(4) 0.070(4) -0.022(3) -0.003(3) 0.007(3)
O40W_9 0.039(3) 0.051(3) 0.077(4) 0.016(3) 0.003(3) 0.004(3)
O41W_9 0.034(3) 0.051(4) 0.052(4) 0.015(3) 0.012(3) 0.014(3)
O42W_9 0.040(4) 0.029(3) 0.041(4) -0.001(3) 0.003(3) 0.011(3)
O43W_9 0.053(4) 0.049(4) 0.049(4) -0.014(3) 0.006(3) 0.010(3)
O44W_9 0.044(4) 0.090(5) 0.050(4) -0.015(4) 0.011(3) -0.028(4)
O45W_9 0.052(4) 0.057(4) 0.047(4) -0.006(3) 0.008(3) -0.002(3)
O46W_9 0.042(4) 0.048(4) 0.046(4) -0.007(3) -0.001(3) -0.008(3)
O47W_9 0.061(4) 0.073(4) 0.055(4) 0.000(4) 0.003(4) -0.001(4)
O48W_9 0.038(4) 0.057(4) 0.037(3) -0.018(3) 0.001(3) 0.002(3)
O49W_9 0.078(5) 0.086(5) 0.086(5) -0.005(4) -0.005(4) -0.027(4)
O50W_9 0.044(3) 0.050(3) 0.054(3) 0.000 0.000 -0.003(3)
O51W_9 0.014(3) 0.022(3) 0.026(3) -0.003(3) 0.004(2) 0.000(2)
O52W_9 0.046(5) 0.033(4) 0.025(4) -0.004(4) -0.008(4) 0.004(4)
O53W_9 0.052(5) 0.045(5) 0.056(5) 0.003(4) 0.006(4) -0.002(4)
O54W_9 0.045(5) 0.044(5) 0.052(5) -0.004(4) 0.002(4) 0.001(4)
O55W_9 0.048(5) 0.052(5) 0.053(5) -0.002(4) 0.007(4) 0.001(4)
O56W_9 0.067(5) 0.060(5) 0.062(5) 0.006(4) 0.005(4) 0.003(4)
O57W_9 0.068(5) 0.065(5) 0.091(6) -0.003(4) -0.004(4) -0.017(4)
O58W_9 0.061(5) 0.063(5) 0.058(5) 0.003(4) 0.001(4) 0.006(4)
O59W_9 0.082(5) 0.079(5) 0.086(6) 0.004(5) 0.003(5) 0.009(4)
C1K_1 0.0758(14) 0.0775(14) 0.0772(14) 0.0011(7) -0.0022(7) 0.0011(7)
C2K_1 0.0751(7) 0.0774(7) 0.0766(7) 0.0002(7) -0.0018(7) 0.0014(7)
C3K_1 0.0751(7) 0.0771(7) 0.0762(7) 0.0006(7) -0.0014(7) 0.0000(7)
C4K_1 0.0770(7) 0.0764(7) 0.0780(7) -0.0005(7) 0.0002(7) -0.0008(7)
C5K_1 0.0758(7) 0.0753(7) 0.0780(7) 0.0004(7) 0.0004(7) -0.0001(7)
C6K_1 0.0763(7) 0.0758(7) 0.0774(7) 0.0002(7) -0.0002(7) 0.0001(7)
C7K_1 0.0775(7) 0.0769(7) 0.0781(7) -0.0014(7) -0.0008(7) -0.0008(7)
C8K_1 0.0772(7) 0.0755(7) 0.0788(7) -0.0011(7) 0.0000(7) -0.0019(7)
C9K_1 0.0765(6) 0.0755(6) 0.0803(6) 0.0002(7) -0.0005(7) -0.0016(7)
C0K_1 0.0758(7) 0.0769(7) 0.0778(7) 0.0015(7) -0.0014(7) 0.0003(7)
C1KA_1 0.0758(7) 0.0775(7) 0.0772(7) 0.0011(7) -0.0022(7) 0.0011(7)
C2KA_1 0.0751(7) 0.0774(7) 0.0766(7) 0.0002(7) -0.0018(7) 0.0014(7)
C3KA_1 0.0751(7) 0.0771(7) 0.0762(7) 0.0006(7) -0.0014(7) 0.0000(7)
C4KA_1 0.0770(7) 0.0764(7) 0.0780(7) -0.0005(7) 0.0002(7) -0.0008(7)
C5KA_1 0.0758(7) 0.0753(7) 0.0780(7) 0.0004(7) 0.0004(7) -0.0001(7)
C6KA_1 0.0763(7) 0.0758(7) 0.0774(7) 0.0002(7) -0.0002(7) 0.0001(7)
C7KA_1 0.0775(7) 0.0769(7) 0.0781(7) -0.0014(7) -0.0008(7) -0.0008(7)
C8KA_1 0.0772(7) 0.0755(7) 0.0788(7) -0.0011(6) 0.0000(6) -0.0019(6)
C9KA_1 0.0765(7) 0.0755(7) 0.0803(7) 0.0002(7) -0.0005(7) -0.0016(7)
C0KA_1 0.0758(7) 0.0769(7) 0.0778(7) 0.0015(8) -0.0014(8) 0.0003(8)
C1KB_1 0.0758(7) 0.0775(7) 0.0772(7) 0.0011(7) -0.0022(7) 0.0011(7)
C2KB_1 0.0751(7) 0.0774(7) 0.0766(7) 0.0002(7) -0.0018(7) 0.0014(7)
C3KB_1 0.0751(7) 0.0771(7) 0.0762(7) 0.0006(7) -0.0014(7) 0.0000(7)
C4KB_1 0.0770(7) 0.0764(7) 0.0780(7) -0.0005(7) 0.0002(7) -0.0008(7)
C5KB_1 0.0758(7) 0.0753(7) 0.0780(7) 0.0004(7) 0.0004(7) -0.0001(7)
C6KB_1 0.0763(7) 0.0758(7) 0.0774(7) 0.0002(7) -0.0002(7) 0.0001(7)
C7KB_1 0.0775(7) 0.0769(7) 0.0781(7) -0.0014(7) -0.0008(7) -0.0008(7)
C8KB_1 0.0772(7) 0.0755(7) 0.0788(7) -0.0011(6) 0.0000(6) -0.0019(6)
C9KB_1 0.0765(7) 0.0755(7) 0.0803(7) 0.0002(7) -0.0005(7) -0.0016(7)
C0KB_1 0.0758(7) 0.0769(7) 0.0778(7) 0.0015(8) -0.0014(8) 0.0003(8)
C1KC_1 0.0758(7) 0.0775(7) 0.0772(7) 0.0011(7) -0.0022(7) 0.0011(7)
C2KC_1 0.0751(7) 0.0774(7) 0.0766(7) 0.0002(7) -0.0018(7) 0.0014(7)
C3KC_1 0.0751(7) 0.0771(7) 0.0762(7) 0.0006(7) -0.0014(7) 0.0000(7)
C4KC_1 0.0770(7) 0.0764(7) 0.0780(7) -0.0005(7) 0.0002(7) -0.0008(7)
C5KC_1 0.0758(7) 0.0753(7) 0.0780(7) 0.0004(7) 0.0004(7) -0.0001(7)
C6KC_1 0.0763(7) 0.0758(7) 0.0774(7) 0.0002(7) -0.0002(7) 0.0001(7)
C7KC_1 0.0775(7) 0.0769(7) 0.0781(7) -0.0014(7) -0.0008(7) -0.0008(7)
C8KC_1 0.0772(7) 0.0755(7) 0.0788(7) -0.0011(6) 0.0000(6) -0.0019(6)
C9KC_1 0.0765(7) 0.0755(7) 0.0803(7) 0.0002(7) -0.0005(7) -0.0016(7)
C0KC_1 0.0758(7) 0.0769(7) 0.0778(7) 0.0015(8) -0.0014(8) 0.0003(8)
C1L_2 0.0864(8) 0.0949(8) 0.1066(8) 0.007(3) 0.008(3) -0.022(3)
C2L_2 0.077(4) 0.087(4) 0.109(4) 0.003(4) 0.009(4) -0.024(3)
C3L_2 0.085(3) 0.099(3) 0.109(3) 0.001(3) 0.010(3) -0.022(3)
C4L_2 0.092(4) 0.106(4) 0.115(4) -0.010(4) 0.009(4) -0.019(4)
C5L_2 0.090(3) 0.100(3) 0.110(3) 0.001(3) 0.011(3) -0.018(3)
C6L_2 0.094(4) 0.102(4) 0.111(4) 0.011(4) 0.015(4) -0.013(4)
C7L_2 0.093(4) 0.098(4) 0.112(4) 0.002(4) 0.002(4) -0.024(4)
C8L_2 0.089(3) 0.096(3) 0.111(3) 0.006(3) 0.008(3) -0.018(3)
C9L_2 0.096(4) 0.103(4) 0.128(4) 0.003(4) 0.011(4) -0.012(4)
C0L_2 0.092(4) 0.103(4) 0.112(4) 0.007(4) 0.013(4) -0.019(4)
C1LA_2 0.088(3) 0.096(3) 0.120(3) 0.004(3) 0.010(3) -0.018(3)
C2LA_2 0.094(4) 0.097(4) 0.111(4) 0.017(4) 0.018(4) -0.018(4)
C3LA_2 0.092(3) 0.097(3) 0.105(3) 0.008(3) 0.010(3) -0.024(3)
C4LA_2 0.086(4) 0.104(4) 0.111(4) -0.005(4) 0.007(4) -0.019(4)
C5LA_2 0.082(3) 0.090(3) 0.107(3) -0.001(3) 0.014(3) -0.024(3)
C6LA_2 0.089(4) 0.092(4) 0.121(4) 0.007(4) 0.014(4) -0.017(4)
C7LA_2 0.093(4) 0.093(4) 0.108(4) 0.006(4) 0.011(4) -0.029(4)
C8LA_2 0.096(4) 0.098(4) 0.108(4) 0.002(4) 0.012(4) -0.028(4)
C9LA_2 0.089(4) 0.104(4) 0.110(4) 0.000(4) 0.015(4) -0.021(4)
C0LA_2 0.099(4) 0.098(4) 0.114(4) 0.006(4) 0.011(4) -0.011(4)
C1LB_2 0.086(3) 0.093(3) 0.119(3) 0.006(3) 0.015(3) -0.019(3)
C2LB_2 0.088(4) 0.100(4) 0.119(4) 0.007(4) 0.012(4) -0.021(4)
C3LB_2 0.085(3) 0.090(3) 0.105(3) 0.006(3) 0.011(3) -0.029(3)
C4LB_2 0.097(4) 0.099(4) 0.110(4) 0.011(4) 0.016(4) -0.017(4)
C5LB_2 0.087(3) 0.100(3) 0.107(3) 0.001(3) 0.007(3) -0.023(3)
C6LB_2 0.086(4) 0.104(4) 0.113(4) -0.007(4) 0.010(4) -0.027(4)
C7LB_2 0.089(4) 0.099(4) 0.113(4) 0.006(4) 0.016(4) -0.019(4)
C8LB_2 0.089(4) 0.099(4) 0.107(4) 0.000(4) 0.016(4) -0.031(4)
C9LB_2 0.080(4) 0.105(4) 0.111(4) 0.001(4) 0.010(4) -0.012(4)
C0LB_2 0.089(4) 0.097(4) 0.107(4) 0.004(4) 0.010(4) -0.031(4)
C1M_3 0.231(4) 0.235(3) 0.236(3) -0.003(4) -0.002(4) -0.001(3)
C2M_3 0.238(4) 0.237(4) 0.239(4) 0.003(3) -0.003(4) 0.001(3)
C3M_3 0.236(4) 0.238(3) 0.241(3) 0.001(4) -0.003(3) 0.005(4)
C4M_3 0.242(4) 0.239(4) 0.242(4) 0.006(4) 0.001(3) 0.000(3)
C5M_3 0.232(4) 0.232(4) 0.236(3) 0.000(4) 0.005(4) 0.000(3)
C6M_3 0.238(4) 0.238(3) 0.238(4) -0.005(4) 0.003(3) -0.002(4)
C7M_3 0.232(5) 0.232(3) 0.236(3) 0.005(4) 0.000(4) -0.006(3)
C8M_3 0.236(4) 0.233(4) 0.231(4) -0.002(3) 0.001(3) 0.002(3)
C9M_3 0.229(3) 0.231(5) 0.237(3) -0.002(4) -0.001(3) -0.004(3)
C0M_3 0.234(4) 0.235(4) 0.241(3) -0.002(4) 0.002(4) 0.005(3)
C1MA_3 0.168(4) 0.177(4) 0.182(4) -0.004(3) -0.003(3) 0.000(3)
C2MA_3 0.171(4) 0.171(3) 0.177(5) 0.001(3) 0.002(3) 0.000(3)
C3MA_3 0.170(4) 0.172(4) 0.178(4) 0.001(3) 0.002(4) 0.002(3)
C4MA_3 0.184(4) 0.190(4) 0.180(3) -0.002(3) -0.005(4) 0.007(3)
C5MA_3 0.190(4) 0.183(4) 0.171(4) -0.005(3) -0.002(3) 0.003(3)
C6MA_3 0.178(3) 0.184(5) 0.180(3) -0.001(3) 0.008(4) 0.004(3)
C7MA_3 0.181(3) 0.177(4) 0.178(4) 0.004(3) -0.004(3) 0.005(3)
C8MA_3 0.179(4) 0.177(4) 0.180(3) 0.008(4) 0.005(4) -0.002(3)
C9MA_3 0.188(5) 0.182(4) 0.187(4) -0.004(3) -0.004(4) -0.004(3)
C0MA_3 0.175(4) 0.179(4) 0.186(4) 0.003(3) 0.003(4) -0.003(3)
C1MB_3 0.162(4) 0.152(4) 0.160(4) 0.000(3) -0.002(3) -0.007(3)
C2MB_3 0.151(4) 0.159(3) 0.158(4) -0.004(3) 0.002(4) -0.006(3)
C3MB_3 0.155(3) 0.162(4) 0.157(3) 0.002(4) -0.003(4) 0.005(4)
C4MB_3 0.156(4) 0.157(4) 0.162(4) -0.002(3) 0.003(3) 0.001(4)
C5MB_3 0.162(4) 0.164(3) 0.158(4) -0.004(3) 0.003(3) 0.004(4)
C6MB_3 0.164(4) 0.164(3) 0.161(3) 0.006(4) 0.004(3) -0.001(3)
C7MB_3 0.155(3) 0.154(3) 0.157(5) 0.004(3) -0.001(3) 0.003(4)
C8MB_3 0.149(4) 0.154(4) 0.159(4) -0.001(4) 0.000(3) -0.003(4)
C9MB_3 0.161(3) 0.162(4) 0.159(3) -0.003(4) -0.004(4) 0.001(3)
C0MB_3 0.156(4) 0.152(4) 0.155(4) 0.004(4) 0.001(3) -0.003(3)
C1N_4 0.074(4) 0.070(3) 0.097(4) 0.001(4) 0.009(3) -0.012(4)
C2N_4 0.103(4) 0.098(5) 0.101(4) -0.005(4) -0.004(4) -0.008(4)
C3N_4 0.103(4) 0.104(4) 0.098(4) -0.014(4) 0.009(3) -0.002(4)
C4N_4 0.115(5) 0.129(5) 0.126(4) 0.001(4) 0.011(3) 0.018(4)
C5N_4 0.103(4) 0.118(4) 0.113(4) 0.009(4) -0.014(4) 0.012(4)
C6N_4 0.110(4) 0.103(5) 0.104(5) 0.006(4) -0.004(3) 0.006(4)
C7N_4 0.080(4) 0.072(3) 0.093(5) 0.003(4) -0.002(4) -0.011(3)
C8N_4 0.077(4) 0.064(4) 0.102(4) -0.006(4) 0.001(3) -0.013(3)
C9N_4 0.106(4) 0.114(4) 0.118(5) -0.001(4) -0.015(4) -0.008(4)
C0N_4 0.118(5) 0.101(4) 0.108(4) 0.008(4) 0.010(4) -0.006(4)
C1NA_4 0.133(4) 0.129(4) 0.134(4) 0.012(4) 0.000(4) 0.003(3)
C2NA_4 0.123(5) 0.128(4) 0.122(4) 0.010(4) -0.002(4) 0.005(4)
C3NA_4 0.111(4) 0.110(5) 0.124(4) 0.009(3) 0.003(4) 0.004(4)
C4NA_4 0.114(4) 0.116(4) 0.120(6) 0.000(4) -0.005(4) 0.000(3)
C5NA_4 0.111(5) 0.121(4) 0.128(4) -0.001(3) -0.001(4) 0.002(3)
C6NA_4 0.126(4) 0.133(5) 0.128(4) 0.005(4) -0.004(4) 0.007(4)
C7NA_4 0.146(5) 0.132(5) 0.148(4) 0.000(3) -0.003(4) -0.008(4)
C8NA_4 0.138(4) 0.141(4) 0.137(4) -0.009(4) -0.001(4) -0.005(3)
C9NA_4 0.132(4) 0.130(5) 0.131(4) -0.004(4) 0.005(4) 0.001(4)
C0NA_4 0.137(5) 0.142(4) 0.130(4) -0.001(4) -0.010(5) 0.000(4)
C1NB_4 0.099(4) 0.099(4) 0.103(4) -0.009(4) 0.005(4) 0.017(4)
C2NB_4 0.108(5) 0.108(5) 0.110(4) 0.000(4) -0.006(4) 0.019(4)
C3NB_4 0.100(4) 0.106(4) 0.095(5) -0.002(3) -0.004(4) -0.001(4)
C4NB_4 0.108(5) 0.104(4) 0.108(4) -0.008(4) -0.004(4) -0.009(4)
C5NB_4 0.092(4) 0.085(4) 0.107(4) 0.006(3) -0.001(4) -0.014(4)
C6NB_4 0.105(5) 0.113(4) 0.112(5) 0.004(3) 0.013(4) 0.001(4)
C7NB_4 0.107(4) 0.110(5) 0.109(5) -0.017(4) -0.002(4) -0.003(4)
C8NB_4 0.066(4) 0.079(4) 0.088(4) 0.008(3) 0.008(4) -0.008(3)
C9NB_4 0.093(4) 0.085(4) 0.096(5) 0.005(4) 0.004(4) -0.007(4)
C0NB_4 0.097(4) 0.106(5) 0.097(4) 0.009(4) -0.001(4) -0.001(4)

loop_
_atom_type_symbol
_atom_type_description
_atom_type_scat_dispersion_real
_atom_type_scat_dispersion_imag
_atom_type_scat_source
C C 0.0033 0.0000 'International Tables Vol C Tables 4.2.6.8 and 6.1.1.4'
H H 0.0000 0.0000 'International Tables Vol C Tables 4.2.6.8 and 6.1.1.4'
O O 0.0106 0.0000 'International Tables Vol C Tables 4.2.6.8 and 6.1.1.4'

loop_
_geom_angle_atom_site_label_1
_geom_angle_atom_site_label_2
_geom_angle_atom_site_label_3
_geom_angle
_geom_angle_site_symmetry_1
_geom_angle_site_symmetry_3
C01A_5 O05A_5 C05A_5 113.0(2) . .
C11A_5 O04A_5 C04A_5 118.1(2) . .
C11A_5 O15A_5 C15A_5 112.6(2) . .
C21A_5 O14A_5 C14A_5 118.9(2) . .
C21A_5 O25A_5 C25A_5 111.7(2) . .
C31A_5 O24A_5 C24A_5 117.2(2) . .
C31A_5 O35A_5 C35A_5 113.9(2) . .
C41A_5 O34A_5 C34A_5 118.1(2) . .
C41A_5 O45A_5 C45A_5 112.8(2) . .
C51A_5 O44A_5 C44A_5 117.8(2) . .
C51A_5 O55A_5 C55A_5 112.3(2) . .
C61A_5 O54A_5 C54A_5 118.3(2) . .
O56A_5 C56A_5 C55A_5 114.3(3) . .
C61A_5 O65A_5 C65A_5 113.6(2) . .
C01A_5 O64A_5 C64A_5 117.4(2) . .
O05A_5 C05A_5 C06A_5 107.3(3) . .
O05A_5 C05A_5 C04A_5 108.1(2) . .
C06A_5 C05A_5 C04A_5 112.6(3) . .
O04A_5 C04A_5 C03A_5 105.5(2) . .
O04A_5 C04A_5 C05A_5 110.4(2) . .
C03A_5 C04A_5 C05A_5 110.3(2) . .
O03A_5 C03A_5 C02A_5 109.9(3) . .
O03A_5 C03A_5 C04A_5 109.4(2) . .
C02A_5 C03A_5 C04A_5 110.2(2) . .
O02A_5 C02A_5 C03A_5 110.8(2) . .
O02A_5 C02A_5 C01A_5 110.8(2) . .
C03A_5 C02A_5 C01A_5 111.3(3) . .
O05A_5 C01A_5 O64A_5 111.8(2) . .
O05A_5 C01A_5 C02A_5 111.6(2) . .
O64A_5 C01A_5 C02A_5 107.7(2) . .
O06A_5 C06A_5 C05A_5 110.0(3) . .
O15A_5 C15A_5 C16A_5 106.7(2) . .
O15A_5 C15A_5 C14A_5 109.0(2) . .
C16A_5 C15A_5 C14A_5 114.7(3) . .
O14A_5 C14A_5 C15A_5 109.1(2) . .
O14A_5 C14A_5 C13A_5 107.8(2) . .
C15A_5 C14A_5 C13A_5 111.8(2) . .
O13A_5 C13A_5 C12A_5 111.4(3) . .
O13A_5 C13A_5 C14A_5 108.2(2) . .
C12A_5 C13A_5 C14A_5 109.1(2) . .
O12A_5 C12A_5 C13A_5 109.2(3) . .
O12A_5 C12A_5 C11A_5 110.2(3) . .
C13A_5 C12A_5 C11A_5 110.8(3) . .
O15A_5 C11A_5 O04A_5 110.5(2) . .
O15A_5 C11A_5 C12A_5 111.0(3) . .
O04A_5 C11A_5 C12A_5 108.2(2) . .
O16A_5 C16A_5 C15A_5 111.0(3) . .
O25A_5 C25A_5 C26A_5 108.2(3) . .
O25A_5 C25A_5 C24A_5 109.8(2) . .
C26A_5 C25A_5 C24A_5 114.0(3) . .
O24A_5 C24A_5 C23A_5 107.0(2) . .
O24A_5 C24A_5 C25A_5 109.4(2) . .
C23A_5 C24A_5 C25A_5 110.8(3) . .
O23E_5 C23A_5 O23A_5 8.5(3) . .
O23E_5 C23A_5 C22A_5 112.1(3) . .
O23A_5 C23A_5 C22A_5 107.5(3) . .
O23E_5 C23A_5 C24A_5 111.4(3) . .
O23A_5 C23A_5 C24A_5 108.0(3) . .
C22A_5 C23A_5 C24A_5 111.7(2) . .
O22A_5 C22A_5 C23A_5 110.2(3) . .
O22A_5 C22A_5 C21A_5 110.8(3) . .
C23A_5 C22A_5 C21A_5 110.1(3) . .
O14A_5 C21A_5 O25A_5 110.2(2) . .
O14A_5 C21A_5 C22A_5 107.3(2) . .
O25A_5 C21A_5 C22A_5 111.9(3) . .
O26A_5 C26A_5 C25A_5 110.5(3) . .
O35A_5 C35A_5 C36A_5 108.1(2) . .
O35A_5 C35A_5 C34A_5 108.0(2) . .
C36A_5 C35A_5 C34A_5 113.7(2) . .
O34A_5 C34A_5 C33A_5 105.6(2) . .
O34A_5 C34A_5 C35A_5 110.8(2) . .
C33A_5 C34A_5 C35A_5 109.9(2) . .
O33A_5 C33A_5 C32A_5 109.4(2) . .
O33A_5 C33A_5 C34A_5 109.3(2) . .
C32A_5 C33A_5 C34A_5 109.6(2) . .
O32A_5 C32A_5 C33A_5 110.0(2) . .
O32A_5 C32A_5 C31A_5 109.8(2) . .
C33A_5 C32A_5 C31A_5 110.9(3) . .
O24A_5 C31A_5 O35A_5 111.1(2) . .
O24A_5 C31A_5 C32A_5 107.3(2) . .
O35A_5 C31A_5 C32A_5 110.9(2) . .
O36A_5 C36A_5 C35A_5 110.7(3) . .
O45A_5 C45A_5 C46A_5 107.2(3) . .
O45A_5 C45A_5 C44A_5 108.4(2) . .
C46A_5 C45A_5 C44A_5 114.7(3) . .
O44A_5 C44A_5 C43A_5 106.7(2) . .
O44A_5 C44A_5 C45A_5 109.0(2) . .
C43A_5 C44A_5 C45A_5 111.3(3) . .
O43A_5 C43A_5 C42A_5 110.7(3) . .
O43A_5 C43A_5 C44A_5 109.3(3) . .
C42A_5 C43A_5 C44A_5 110.1(3) . .
O42A_5 C42A_5 C43A_5 109.7(3) . .
O42A_5 C42A_5 C41A_5 110.0(2) . .
C43A_5 C42A_5 C41A_5 110.3(3) . .
O34A_5 C41A_5 O45A_5 110.5(2) . .
O34A_5 C41A_5 C42A_5 109.1(3) . .
O45A_5 C41A_5 C42A_5 110.6(2) . .
O46A_5 C46A_5 C45A_5 109.4(3) . .
O55A_5 C55A_5 C56A_5 107.7(3) . .
O55A_5 C55A_5 C54A_5 108.9(2) . .
C56A_5 C55A_5 C54A_5 112.7(3) . .
O54A_5 C54A_5 C53A_5 107.0(2) . .
O54A_5 C54A_5 C55A_5 110.0(2) . .
C53A_5 C54A_5 C55A_5 109.9(3) . .
O53A_5 C53A_5 C52A_5 109.1(3) . .
O53A_5 C53A_5 C54A_5 107.4(3) . .
C52A_5 C53A_5 C54A_5 111.8(3) . .
O52A_5 C52A_5 C53A_5 109.8(3) . .
O52A_5 C52A_5 C51A_5 110.0(3) . .
C53A_5 C52A_5 C51A_5 110.4(3) . .
O55A_5 C51A_5 O44A_5 111.1(2) . .
O55A_5 C51A_5 C52A_5 111.5(3) . .
O44A_5 C51A_5 C52A_5 107.8(2) . .
O65A_5 C65A_5 C66A_5 107.4(3) . .
O65A_5 C65A_5 C64A_5 109.0(3) . .
C66A_5 C65A_5 C64A_5 113.3(3) . .
O64A_5 C64A_5 C63A_5 106.8(2) . .
O64A_5 C64A_5 C65A_5 109.0(2) . .
C63A_5 C64A_5 C65A_5 111.3(3) . .
O63A_5 C63A_5 C64A_5 108.5(3) . .
O63A_5 C63A_5 C62A_5 110.9(3) . .
C64A_5 C63A_5 C62A_5 109.8(3) . .
O62A_5 C62A_5 C61A_5 111.7(3) . .
O62A_5 C62A_5 C63A_5 111.3(3) . .
C61A_5 C62A_5 C63A_5 108.4(3) . .
O65A_5 C61A_5 O54A_5 111.4(2) . .
O65A_5 C61A_5 C62A_5 111.7(3) . .
O54A_5 C61A_5 C62A_5 107.3(3) . .
O66A_5 C66A_5 C65A_5 109.5(3) . .
C01B_6 O05B_6 C05B_6 114.6(2) . .
C11B_6 O04B_6 C04B_6 117.8(2) . .
O06B_6 C06B_6 C05B_6 113.3(3) . .
C11B_6 O15B_6 C15B_6 112.6(2) . .
C21B_6 O14B_6 C14B_6 118.9(2) . .
C21B_6 O25B_6 C25B_6 113.1(2) . .
C31B_6 O24B_6 C24B_6 116.4(2) . .
C31B_6 O35B_6 C35B_6 114.4(2) . .
C34B_6 O34B_6 C41B_6 117.5(2) . .
O36B_6 C36B_6 C35B_6 112.3(4) . .
C41B_6 O45B_6 C45B_6 113.9(2) . .
C51B_6 O44B_6 C44B_6 118.6(2) . .
C51B_6 O55B_6 C55B_6 114.4(2) . .
C61B_6 O54B_6 C54B_6 117.8(2) . .
C61B_6 O65B_6 C65B_6 114.0(2) . .
C01B_6 O64B_6 C64B_6 116.5(2) . .
O05B_6 C05B_6 C06B_6 107.2(3) . .
O05B_6 C05B_6 C04B_6 109.0(2) . .
C06B_6 C05B_6 C04B_6 113.3(3) . .
O04B_6 C04B_6 C03B_6 106.4(2) . .
O04B_6 C04B_6 C05B_6 109.4(2) . .
C03B_6 C04B_6 C05B_6 111.3(3) . .
O03B_6 C03B_6 C02B_6 109.1(2) . .
O03B_6 C03B_6 C04B_6 110.0(2) . .
C02B_6 C03B_6 C04B_6 110.5(2) . .
O02B_6 C02B_6 C03B_6 109.5(2) . .
O02B_6 C02B_6 C01B_6 109.3(2) . .
C03B_6 C02B_6 C01B_6 111.9(3) . .
O05B_6 C01B_6 O64B_6 111.2(2) . .
O05B_6 C01B_6 C02B_6 110.0(3) . .
O64B_6 C01B_6 C02B_6 110.2(2) . .
O15B_6 C15B_6 C16B_6 106.3(2) . .
O15B_6 C15B_6 C14B_6 109.0(2) . .
C16B_6 C15B_6 C14B_6 115.2(3) . .
O14B_6 C14B_6 C13B_6 106.2(2) . .
O14B_6 C14B_6 C15B_6 110.2(2) . .
C13B_6 C14B_6 C15B_6 109.9(2) . .
O13B_6 C13B_6 C14B_6 108.6(2) . .
O13B_6 C13B_6 C12B_6 110.8(2) . .
C14B_6 C13B_6 C12B_6 110.6(2) . .
O12B_6 C12B_6 C13B_6 109.8(2) . .
O12B_6 C12B_6 C11B_6 108.2(2) . .
C13B_6 C12B_6 C11B_6 110.8(2) . .
O04B_6 C11B_6 O15B_6 111.1(2) . .
O04B_6 C11B_6 C12B_6 108.6(2) . .
O15B_6 C11B_6 C12B_6 110.7(2) . .
O16B_6 C16B_6 C15B_6 110.3(2) . .
O25B_6 C25B_6 C26B_6 106.6(2) . .
O25B_6 C25B_6 C24B_6 109.9(2) . .
C26B_6 C25B_6 C24B_6 114.5(3) . .
O24B_6 C24B_6 C23B_6 106.9(2) . .
O24B_6 C24B_6 C25B_6 108.8(2) . .
C23B_6 C24B_6 C25B_6 110.7(2) . .
O23B_6 C23B_6 C24B_6 109.5(2) . .
O23B_6 C23B_6 C22B_6 110.3(2) . .
C24B_6 C23B_6 C22B_6 110.4(2) . .
O22B_6 C22B_6 C21B_6 110.4(3) . .
O22B_6 C22B_6 C23B_6 110.4(2) . .
C21B_6 C22B_6 C23B_6 108.8(2) . .
O14B_6 C21B_6 O25B_6 111.0(2) . .
O14B_6 C21B_6 C22B_6 108.9(2) . .
O25B_6 C21B_6 C22B_6 110.6(2) . .
O26B_6 C26B_6 C25B_6 111.4(3) . .
O35B_6 C35B_6 C36B_6 107.0(3) . .
O35B_6 C35B_6 C34B_6 110.4(3) . .
C36B_6 C35B_6 C34B_6 111.0(3) . .
O34B_6 C34B_6 C35B_6 109.6(3) . .
O34B_6 C34B_6 C33B_6 106.7(2) . .
C35B_6 C34B_6 C33B_6 111.1(3) . .
O33F_6 C33B_6 O33B_6 15.5(3) . .
O33F_6 C33B_6 C32B_6 113.1(4) . .
O33B_6 C33B_6 C32B_6 104.9(3) . .
O33F_6 C33B_6 C34B_6 113.9(3) . .
O33B_6 C33B_6 C34B_6 107.0(3) . .
C32B_6 C33B_6 C34B_6 110.2(3) . .
O32B_6 C32B_6 C31B_6 109.7(2) . .
O32B_6 C32B_6 C33B_6 109.6(3) . .
C31B_6 C32B_6 C33B_6 110.5(3) . .
O35B_6 C31B_6 O24B_6 110.4(2) . .
O35B_6 C31B_6 C32B_6 110.9(2) . .
O24B_6 C31B_6 C32B_6 109.3(2) . .
O45B_6 C45B_6 C46B_6 106.6(3) . .
O45B_6 C45B_6 C44B_6 110.1(2) . .
C46B_6 C45B_6 C44B_6 114.8(3) . .
O44B_6 C44B_6 C43B_6 108.6(2) . .
O44B_6 C44B_6 C45B_6 110.2(2) . .
C43B_6 C44B_6 C45B_6 109.4(2) . .
O43B_6 C43B_6 C44B_6 110.1(2) . .
O43B_6 C43B_6 C42B_6 109.2(2) . .
C44B_6 C43B_6 C42B_6 111.0(3) . .
O42B_6 C42B_6 C43B_6 109.2(2) . .
O42B_6 C42B_6 C41B_6 108.9(2) . .
C43B_6 C42B_6 C41B_6 110.5(3) . .
O45B_6 C41B_6 O34B_6 110.5(2) . .
O45B_6 C41B_6 C42B_6 111.2(3) . .
O34B_6 C41B_6 C42B_6 109.9(2) . .
O46B_6 C46B_6 C45B_6 112.7(3) . .
O55B_6 C55B_6 C56B_6 105.6(3) . .
O55B_6 C55B_6 C54B_6 111.2(3) . .
C56B_6 C55B_6 C54B_6 112.7(3) . .
O54B_6 C54B_6 C55B_6 109.8(3) . .
O54B_6 C54B_6 C53B_6 105.3(3) . .
C55B_6 C54B_6 C53B_6 113.0(3) . .
O53B_6 C53B_6 O53F_6 16.7(3) . .
O53B_6 C53B_6 C52B_6 113.8(3) . .
O53F_6 C53B_6 C52B_6 104.1(4) . .
O53B_6 C53B_6 C54B_6 112.0(3) . .
O53F_6 C53B_6 C54B_6 104.9(4) . .
C52B_6 C53B_6 C54B_6 109.4(3) . .
O52B_6 C52B_6 C51B_6 108.1(3) . .
O52B_6 C52B_6 C53B_6 111.4(3) . .
C51B_6 C52B_6 C53B_6 111.6(3) . .
O44B_6 C51B_6 O55B_6 111.5(2) . .
O44B_6 C51B_6 C52B_6 108.6(3) . .
O55B_6 C51B_6 C52B_6 109.7(3) . .
O56B_6 C56B_6 C55B_6 111.1(3) . .
O65B_6 C65B_6 C66B_6 105.0(2) . .
O65B_6 C65B_6 C64B_6 109.3(3) . .
C66B_6 C65B_6 C64B_6 114.7(3) . .
O64B_6 C64B_6 C63B_6 107.3(2) . .
O64B_6 C64B_6 C65B_6 109.2(2) . .
C63B_6 C64B_6 C65B_6 110.8(3) . .
O63B_6 C63B_6 C62B_6 109.6(3) . .
O63B_6 C63B_6 C64B_6 109.7(2) . .
C62B_6 C63B_6 C64B_6 109.5(3) . .
O62B_6 C62B_6 C63B_6 111.5(3) . .
O62B_6 C62B_6 C61B_6 108.2(3) . .
C63B_6 C62B_6 C61B_6 109.3(3) . .
O65B_6 C61B_6 O54B_6 110.5(3) . .
O65B_6 C61B_6 C62B_6 110.6(3) . .
O54B_6 C61B_6 C62B_6 107.8(3) . .
O66B_6 C66B_6 C65B_6 111.7(3) . .
C05C_7 O05C_7 C01C_7 114.6(2) . .
C11C_7 O04C_7 C04C_7 116.9(2) . .
C11C_7 O15C_7 C15C_7 115.0(2) . .
C21C_7 O14C_7 C14C_7 120.0(2) . .
C21C_7 O25C_7 C25C_7 113.4(2) . .
C31C_7 O24C_7 C24C_7 117.2(2) . .
C31C_7 O35C_7 C35C_7 114.7(2) . .
C41C_7 O34C_7 C34C_7 117.6(2) . .
C41C_7 O45C_7 C45C_7 114.5(2) . .
C51C_7 O44C_7 C44C_7 117.8(2) . .
C51C_7 O55C_7 C55C_7 112.8(2) . .
C61C_7 O54C_7 C54C_7 117.2(2) . .
C61C_7 O65C_7 C65C_7 114.0(2) . .
C01C_7 O64C_7 C64C_7 117.6(2) . .
O05C_7 C05C_7 C06C_7 107.1(2) . .
O05C_7 C05C_7 C04C_7 110.2(2) . .
C06C_7 C05C_7 C04C_7 113.8(3) . .
O04C_7 C04C_7 C03C_7 108.4(2) . .
O04C_7 C04C_7 C05C_7 109.9(2) . .
C03C_7 C04C_7 C05C_7 110.5(2) . .
O03C_7 C03C_7 C04C_7 110.1(2) . .
O03C_7 C03C_7 C02C_7 110.6(2) . .
C04C_7 C03C_7 C02C_7 107.5(2) . .
O02C_7 C02C_7 C01C_7 112.6(2) . .
O02C_7 C02C_7 C03C_7 112.1(2) . .
C01C_7 C02C_7 C03C_7 110.8(3) . .
O64C_7 C01C_7 O05C_7 110.2(2) . .
O64C_7 C01C_7 C02C_7 107.6(2) . .
O05C_7 C01C_7 C02C_7 111.5(2) . .
O06C_7 C06C_7 C05C_7 109.8(3) . .
O15C_7 C15C_7 C16C_7 104.2(3) . .
O15C_7 C15C_7 C14C_7 112.7(3) . .
C16C_7 C15C_7 C14C_7 113.4(3) . .
O14C_7 C14C_7 C15C_7 110.1(3) . .
O14C_7 C14C_7 C13C_7 107.6(3) . .
C15C_7 C14C_7 C13C_7 112.1(3) . .
O13C_7 C13C_7 C12C_7 112.0(3) . .
O13C_7 C13C_7 C14C_7 106.6(3) . .
C12C_7 C13C_7 C14C_7 110.1(3) . .
O12C_7 C12C_7 C11C_7 109.4(3) . .
O12C_7 C12C_7 C13C_7 112.4(3) . .
C11C_7 C12C_7 C13C_7 110.8(3) . .
O04C_7 C11C_7 O15C_7 110.6(3) . .
O04C_7 C11C_7 C12C_7 108.0(3) . .
O15C_7 C11C_7 C12C_7 110.7(3) . .
O16C_7 C16C_7 C15C_7 110.6(3) . .
O25C_7 C25C_7 C26C_7 107.1(3) . .
O25C_7 C25C_7 C24C_7 108.7(2) . .
C26C_7 C25C_7 C24C_7 114.1(3) . .
O24C_7 C24C_7 C23C_7 108.4(2) . .
O24C_7 C24C_7 C25C_7 109.6(2) . .
C23C_7 C24C_7 C25C_7 111.4(3) . .
O23C_7 C23C_7 C24C_7 106.3(2) . .
O23C_7 C23C_7 C22C_7 112.0(2) . .
C24C_7 C23C_7 C22C_7 110.4(2) . .
O22C_7 C22C_7 C23C_7 111.4(2) . .
O22C_7 C22C_7 C21C_7 111.7(3) . .
C23C_7 C22C_7 C21C_7 109.7(3) . .
O25C_7 C21C_7 O14C_7 111.3(2) . .
O25C_7 C21C_7 C22C_7 110.7(3) . .
O14C_7 C21C_7 C22C_7 108.5(2) . .
O26C_7 C26C_7 C25C_7 109.8(3) . .
O35C_7 C35C_7 C36C_7 107.7(3) . .
O35C_7 C35C_7 C34C_7 108.5(2) . .
C36C_7 C35C_7 C34C_7 112.5(3) . .
O34C_7 C34C_7 C33C_7 106.9(2) . .
O34C_7 C34C_7 C35C_7 109.5(2) . .
C33C_7 C34C_7 C35C_7 110.7(3) . .
O33C_7 C33C_7 C34C_7 107.5(2) . .
O33C_7 C33C_7 C32C_7 111.6(2) . .
C34C_7 C33C_7 C32C_7 109.2(2) . .
O32C_7 C32C_7 C31C_7 112.1(2) . .
O32C_7 C32C_7 C33C_7 111.4(2) . .
C31C_7 C32C_7 C33C_7 111.3(2) . .
O24C_7 C31C_7 O35C_7 110.4(2) . .
O24C_7 C31C_7 C32C_7 108.5(2) . .
O35C_7 C31C_7 C32C_7 111.1(2) . .
O36C_7 C36C_7 C35C_7 112.9(3) . .
O45C_7 C45C_7 C46C_7 107.0(2) . .
O45C_7 C45C_7 C44C_7 108.2(2) . .
C46C_7 C45C_7 C44C_7 115.5(3) . .
O44C_7 C44C_7 C43C_7 107.3(2) . .
O44C_7 C44C_7 C45C_7 110.0(2) . .
C43C_7 C44C_7 C45C_7 110.3(2) . .
O43C_7 C43C_7 C44C_7 107.2(2) . .
O43C_7 C43C_7 C42C_7 112.2(2) . .
C44C_7 C43C_7 C42C_7 107.7(2) . .
O42C_7 C42C_7 C41C_7 111.7(2) . .
O42C_7 C42C_7 C43C_7 111.3(2) . .
C41C_7 C42C_7 C43C_7 109.2(2) . .
O45C_7 C41C_7 O34C_7 110.7(2) . .
O45C_7 C41C_7 C42C_7 110.7(2) . .
O34C_7 C41C_7 C42C_7 108.2(2) . .
O46C_7 C46C_7 C45C_7 110.4(3) . .
O55C_7 C55C_7 C56C_7 105.9(2) . .
O55C_7 C55C_7 C54C_7 109.4(2) . .
C56C_7 C55C_7 C54C_7 114.9(3) . .
O54C_7 C54C_7 C55C_7 108.9(2) . .
O54C_7 C54C_7 C53C_7 107.0(2) . .
C55C_7 C54C_7 C53C_7 111.2(2) . .
O53C_7 C53C_7 C54C_7 107.2(2) . .
O53C_7 C53C_7 C52C_7 112.7(2) . .
C54C_7 C53C_7 C52C_7 109.2(2) . .
O52C_7 C52C_7 C51C_7 111.7(2) . .
O52C_7 C52C_7 C53C_7 111.2(2) . .
C51C_7 C52C_7 C53C_7 109.2(2) . .
O55C_7 C51C_7 O44C_7 111.3(2) . .
O55C_7 C51C_7 C52C_7 110.7(2) . .
O44C_7 C51C_7 C52C_7 106.8(2) . .
O56C_7 C56C_7 C55C_7 112.9(3) . .
O65C_7 C65C_7 C66C_7 107.8(3) . .
O65C_7 C65C_7 C64C_7 109.7(2) . .
C66C_7 C65C_7 C64C_7 113.6(3) . .
O64C_7 C64C_7 C63C_7 107.4(2) . .
O64C_7 C64C_7 C65C_7 109.2(2) . .
C63C_7 C64C_7 C65C_7 111.4(3) . .
O63C_7 C63C_7 C64C_7 107.1(2) . .
O63C_7 C63C_7 C62C_7 111.2(3) . .
C64C_7 C63C_7 C62C_7 109.4(2) . .
O62C_7 C62C_7 C63C_7 111.1(2) . .
O62C_7 C62C_7 C61C_7 111.0(3) . .
C63C_7 C62C_7 C61C_7 109.9(2) . .
O65C_7 C61C_7 O54C_7 111.8(2) . .
O65C_7 C61C_7 C62C_7 111.4(2) . .
O54C_7 C61C_7 C62C_7 105.9(2) . .
O66C_7 C66C_7 C65C_7 112.8(3) . .
C01D_8 O05D_8 C05D_8 112.3(2) . .
C11D_8 O04D_8 C04D_8 117.8(2) . .
C11D_8 O15D_8 C15D_8 113.6(2) . .
C21D_8 O14D_8 C14D_8 117.6(2) . .
C21D_8 O25D_8 C25D_8 113.5(2) . .
C24D_8 O24D_8 C31D_8 118.6(2) . .
O26D_8 C26D_8 C25D_8 112.0(3) . .
C31D_8 O35D_8 C35D_8 113.1(2) . .
C41D_8 O34D_8 C34D_8 117.8(2) . .
C41D_8 O45D_8 C45D_8 113.3(2) . .
C51D_8 O44D_8 C44D_8 117.4(2) . .
C51D_8 O54D_8 C55D_8 113.8(2) . .
C54D_8 O54D_8 C61D_8 116.8(3) . .
C61D_8 O65D_8 C65D_8 113.7(3) . .
C01D_8 O64D_8 C64D_8 115.1(3) . .
O65D_8 C65D_8 C66D_8 106.8(4) . .
O65D_8 C65D_8 C64D_8 110.6(3) . .
C66D_8 C65D_8 C64D_8 115.4(4) . .
O64D_8 C64D_8 C65D_8 112.5(3) . .
O64D_8 C64D_8 C63D_8 106.5(3) . .
C65D_8 C64D_8 C63D_8 109.6(4) . .
O63D_8 C63D_8 C62D_8 109.0(4) . .
O63D_8 C63D_8 C64D_8 110.6(4) . .
C62D_8 C63D_8 C64D_8 109.0(4) . .
O62D_8 C62D_8 C63D_8 111.7(4) . .
O62D_8 C62D_8 C61D_8 109.5(4) . .
C63D_8 C62D_8 C61D_8 109.7(4) . .
O65D_8 C61D_8 O54D_8 112.6(4) . .
O65D_8 C61D_8 C62D_8 109.5(4) . .
O54D_8 C61D_8 C62D_8 108.3(4) . .
O66D_8 C66D_8 C65D_8 109.6(4) . .
C61H_8 O54H_8 C54D_8 118.3(5) . .
C65H_8 O65H_8 C61H_8 111.9(5) . .
C01D_8 O64H_8 C64H_8 126.7(6) . .
O65H_8 C65H_8 C66H_8 115.5(6) . .
O65H_8 C65H_8 C64H_8 111.0(5) . .
C66H_8 C65H_8 C64H_8 107.2(6) . .
O64H_8 C64H_8 C63H_8 112.0(6) . .
O64H_8 C64H_8 C65H_8 105.9(5) . .
C63H_8 C64H_8 C65H_8 110.9(6) . .
O63H_8 C63H_8 C64H_8 110.9(6) . .
O63H_8 C63H_8 C62H_8 108.2(5) . .
C64H_8 C63H_8 C62H_8 108.2(5) . .
O62H_8 C62H_8 C61H_8 109.6(6) . .
O62H_8 C62H_8 C63H_8 108.2(6) . .
C61H_8 C62H_8 C63H_8 108.7(5) . .
O54H_8 C61H_8 O65H_8 110.4(5) . .
O54H_8 C61H_8 C62H_8 111.8(6) . .
O65H_8 C61H_8 C62H_8 108.7(5) . .
O66H_8 C66H_8 C65H_8 109.4(9) . .
O05D_8 C05D_8 C06D_8 108.7(3) . .
O05D_8 C05D_8 C04D_8 108.5(2) . .
C06D_8 C05D_8 C04D_8 114.5(3) . .
O04D_8 C04D_8 C03D_8 106.4(2) . .
O04D_8 C04D_8 C05D_8 109.9(2) . .
C03D_8 C04D_8 C05D_8 110.6(3) . .
O03D_8 C03D_8 C04D_8 110.0(2) . .
O03D_8 C03D_8 C02D_8 110.8(3) . .
C04D_8 C03D_8 C02D_8 109.9(2) . .
O02D_8 C02D_8 C01D_8 109.5(2) . .
O02D_8 C02D_8 C03D_8 109.4(2) . .
C01D_8 C02D_8 C03D_8 109.5(3) . .
O64H_8 C01D_8 O05D_8 107.7(3) . .
O64H_8 C01D_8 O64D_8 10.5(3) . .
O05D_8 C01D_8 O64D_8 112.1(2) . .
O64H_8 C01D_8 C02D_8 115.5(3) . .
O05D_8 C01D_8 C02D_8 110.2(2) . .
O64D_8 C01D_8 C02D_8 105.2(2) . .
O06D_8 C06D_8 C05D_8 111.1(3) . .
O15D_8 C15D_8 C16D_8 107.1(2) . .
O15D_8 C15D_8 C14D_8 109.4(2) . .
C16D_8 C15D_8 C14D_8 115.2(3) . .
O14D_8 C14D_8 C13D_8 107.5(2) . .
O14D_8 C14D_8 C15D_8 110.3(2) . .
C13D_8 C14D_8 C15D_8 109.4(2) . .
O13D_8 C13D_8 C12D_8 108.3(2) . .
O13D_8 C13D_8 C14D_8 110.5(2) . .
C12D_8 C13D_8 C14D_8 110.6(3) . .
O12D_8 C12D_8 C13D_8 111.9(3) . .
O12D_8 C12D_8 C11D_8 111.3(3) . .
C13D_8 C12D_8 C11D_8 109.1(3) . .
O04D_8 C11D_8 O15D_8 112.4(2) . .
O04D_8 C11D_8 C12D_8 107.7(2) . .
O15D_8 C11D_8 C12D_8 111.5(3) . .
O16D_8 C16D_8 C15D_8 111.5(3) . .
O25D_8 C25D_8 C26D_8 106.6(2) . .
O25D_8 C25D_8 C24D_8 109.4(2) . .
C26D_8 C25D_8 C24D_8 114.2(3) . .
O24D_8 C24D_8 C25D_8 110.1(2) . .
O24D_8 C24D_8 C23D_8 106.1(2) . .
C25D_8 C24D_8 C23D_8 109.7(3) . .
O23D_8 C23D_8 C22D_8 108.5(2) . .
O23D_8 C23D_8 C24D_8 110.2(2) . .
C22D_8 C23D_8 C24D_8 110.9(2) . .
O22D_8 C22D_8 C23D_8 110.2(2) . .
O22D_8 C22D_8 C21D_8 107.7(2) . .
C23D_8 C22D_8 C21D_8 110.3(2) . .
O14D_8 C21D_8 O25D_8 110.7(2) . .
O14D_8 C21D_8 C22D_8 107.8(2) . .
O25D_8 C21D_8 C22D_8 110.3(2) . .
O35D_8 C35D_8 C36D_8 109.0(2) . .
O35D_8 C35D_8 C34D_8 107.9(2) . .
C36D_8 C35D_8 C34D_8 113.9(2) . .
O34D_8 C34D_8 C33D_8 106.3(2) . .
O34D_8 C34D_8 C35D_8 110.2(2) . .
C33D_8 C34D_8 C35D_8 109.9(2) . .
O33D_8 C33D_8 C34D_8 110.5(2) . .
O33D_8 C33D_8 C32D_8 109.4(2) . .
C34D_8 C33D_8 C32D_8 110.1(2) . .
O32D_8 C32D_8 C31D_8 109.8(2) . .
O32D_8 C32D_8 C33D_8 108.9(2) . .
C31D_8 C32D_8 C33D_8 109.4(2) . .
O35D_8 C31D_8 O24D_8 110.1(2) . .
O35D_8 C31D_8 C32D_8 111.7(2) . .
O24D_8 C31D_8 C32D_8 107.3(2) . .
O36D_8 C36D_8 C35D_8 112.2(2) . .
O45D_8 C45D_8 C44D_8 108.8(2) . .
O45D_8 C45D_8 C46D_8 106.8(2) . .
C44D_8 C45D_8 C46D_8 114.3(3) . .
O44D_8 C44D_8 C45D_8 110.5(2) . .
O44D_8 C44D_8 C43D_8 106.8(2) . .
C45D_8 C44D_8 C43D_8 110.3(2) . .
O43D_8 C43D_8 C42D_8 109.3(2) . .
O43D_8 C43D_8 C44D_8 110.3(2) . .
C42D_8 C43D_8 C44D_8 110.1(2) . .
O42D_8 C42D_8 C41D_8 110.4(2) . .
O42D_8 C42D_8 C43D_8 109.9(2) . .
C41D_8 C42D_8 C43D_8 109.9(3) . .
O34D_8 C41D_8 O45D_8 110.8(2) . .
O34D_8 C41D_8 C42D_8 108.7(2) . .
O45D_8 C41D_8 C42D_8 111.1(2) . .
O46D_8 C46D_8 C45D_8 111.7(3) . .
O54D_8 C55D_8 C56D_8 108.2(2) . .
O54D_8 C55D_8 C54D_8 110.1(2) . .
C56D_8 C55D_8 C54D_8 113.7(3) . .
O54D_8 C54D_8 O54H_8 5.7(3) . .
O54D_8 C54D_8 C53D_8 106.2(3) . .
O54H_8 C54D_8 C53D_8 110.7(3) . .
O54D_8 C54D_8 C55D_8 111.0(3) . .
O54H_8 C54D_8 C55D_8 105.9(3) . .
C53D_8 C54D_8 C55D_8 110.0(3) . .
O53D_8 C53D_8 C54D_8 110.1(3) . .
O53D_8 C53D_8 C52D_8 109.4(2) . .
C54D_8 C53D_8 C52D_8 111.3(2) . .
O52D_8 C52D_8 C51D_8 108.4(2) . .
O52D_8 C52D_8 C53D_8 108.5(2) . .
C51D_8 C52D_8 C53D_8 109.7(2) . .
O54D_8 C51D_8 O44D_8 111.1(2) . .
O54D_8 C51D_8 C52D_8 110.6(3) . .
O44D_8 C51D_8 C52D_8 109.0(2) . .
O56D_8 C56D_8 O56H_8 119.5(8) . .
O56D_8 C56D_8 C55D_8 111.0(3) . .
O56H_8 C56D_8 C55D_8 109.9(7) . .
O55W_9 O8W_9 O58W_9 132.965(1) . .
O54W_9 O30W_9 O46W_9 138.380(2) 2_665 2_665
O51W_9 O41W_9 O59W_9 43.557(1) . .
O30W_9 O46W_9 O21W_9 154.474(2) 2_665 2_665
O30W_9 O46W_9 O54W_9 17.917(1) 2_665 .
O21W_9 O46W_9 O54W_9 136.713(1) 2_665 .
O59W_9 O51W_9 O41W_9 78.3 . .
O30W_9 O54W_9 O46W_9 23.693(2) 2_665 .
O30W_9 O54W_9 O59W_9 148.835(3) 2_665 .
O46W_9 O54W_9 O59W_9 168.123(1) . .
O51W_9 O59W_9 O41W_9 58.1 . .
O51W_9 O59W_9 O54W_9 93.665(1) . .
O41W_9 O59W_9 O54W_9 112.0 . .
C2K_1 C1K_1 C7K_1 106.8(7) . .
C2K_1 C1K_1 C6K_1 109.2(7) . .
C7K_1 C1K_1 C6K_1 108.9(7) . .
C3K_1 C2K_1 C1K_1 112.5(7) . .
C2K_1 C3K_1 C4K_1 112.2(7) . .
C2K_1 C3K_1 C0K_1 107.8(7) . .
C4K_1 C3K_1 C0K_1 105.2(7) . .
C5K_1 C4K_1 C3K_1 112.5(7) . .
C6K_1 C5K_1 C4K_1 110.2(7) . .
C6K_1 C5K_1 C9K_1 99.7(7) . .
C4K_1 C5K_1 C9K_1 112.5(7) . .
C5K_1 C6K_1 C1K_1 112.0(7) . .
C1K_1 C7K_1 C8K_1 110.7(7) . .
C9K_1 C8K_1 C7K_1 100.4(7) . .
C9K_1 C8K_1 C0K_1 116.0(8) . .
C7K_1 C8K_1 C0K_1 109.6(7) . .
C8K_1 C9K_1 C5K_1 111.3(7) . .
C8K_1 C0K_1 C3K_1 109.9(7) . .
C6KA_1 C1KA_1 C7KA_1 101.4(9) . .
C6KA_1 C1KA_1 C2KA_1 111.0(10) . .
C7KA_1 C1KA_1 C2KA_1 106.1(9) . .
C3KA_1 C2KA_1 C1KA_1 110.5(9) . .
C4KA_1 C3KA_1 C0KA_1 113.2(10) . .
C4KA_1 C3KA_1 C2KA_1 112.9(9) . .
C0KA_1 C3KA_1 C2KA_1 104.6(9) . .
C3KA_1 C4KA_1 C5KA_1 112.5(9) . .
C6KA_1 C5KA_1 C4KA_1 107.1(10) . .
C6KA_1 C5KA_1 C9KA_1 114.0(10) . .
C4KA_1 C5KA_1 C9KA_1 99.7(9) . .
C1KA_1 C6KA_1 C5KA_1 115.1(9) . .
C8KA_1 C7KA_1 C1KA_1 116.1(9) . .
C7KA_1 C8KA_1 C9KA_1 110.7(9) . .
C7KA_1 C8KA_1 C0KA_1 107.4(9) . .
C9KA_1 C8KA_1 C0KA_1 106.7(9) . .
C8KA_1 C9KA_1 C5KA_1 110.8(9) . .
C3KA_1 C0KA_1 C8KA_1 107.2(9) . .
C7KB_1 C1KB_1 C2KB_1 111.4(12) . .
C7KB_1 C1KB_1 C6KB_1 108.9(10) . .
C2KB_1 C1KB_1 C6KB_1 106.9(11) . .
C3KB_1 C2KB_1 C1KB_1 112.3(9) . .
C0KB_1 C3KB_1 C2KB_1 109.7(12) . .
C0KB_1 C3KB_1 C4KB_1 111.5(10) . .
C2KB_1 C3KB_1 C4KB_1 104.5(11) . .
C5KB_1 C4KB_1 C3KB_1 109.9(10) . .
C9KB_1 C5KB_1 C4KB_1 109.1(10) . .
C9KB_1 C5KB_1 C6KB_1 109.2(10) . .
C4KB_1 C5KB_1 C6KB_1 109.5(11) . .
C1KB_1 C6KB_1 C5KB_1 108.3(10) . .
C8KB_1 C7KB_1 C1KB_1 109.3(10) . .
C9KB_1 C8KB_1 C7KB_1 108.6(11) . .
C9KB_1 C8KB_1 C0KB_1 108.1(10) . .
C7KB_1 C8KB_1 C0KB_1 111.6(11) . .
C8KB_1 C9KB_1 C5KB_1 111.2(10) . .
C3KB_1 C0KB_1 C8KB_1 110.1(10) . .
C7KC_1 C1KC_1 C6KC_1 112.4(10) . .
C7KC_1 C1KC_1 C2KC_1 106.9(11) . .
C6KC_1 C1KC_1 C2KC_1 102.9(10) . .
C3KC_1 C2KC_1 C1KC_1 113.3(9) . .
C2KC_1 C3KC_1 C4KC_1 110.8(11) . .
C2KC_1 C3KC_1 C0KC_1 111.0(10) . .
C4KC_1 C3KC_1 C0KC_1 103.6(10) . .
C3KC_1 C4KC_1 C5KC_1 107.4(9) . .
C9KC_1 C5KC_1 C6KC_1 106.3(10) . .
C9KC_1 C5KC_1 C4KC_1 114.1(11) . .
C6KC_1 C5KC_1 C4KC_1 109.8(10) . .
C5KC_1 C6KC_1 C1KC_1 111.5(10) . .
C1KC_1 C7KC_1 C8KC_1 111.9(10) . .
C9KC_1 C8KC_1 C7KC_1 107.5(10) . .
C9KC_1 C8KC_1 C0KC_1 106.0(10) . .
C7KC_1 C8KC_1 C0KC_1 109.3(10) . .
C5KC_1 C9KC_1 C8KC_1 110.7(10) . .
C8KC_1 C0KC_1 C3KC_1 113.0(10) . .
C7L_2 C1L_2 C6L_2 105.8(9) . .
C7L_2 C1L_2 C2L_2 108.0(9) . .
C6L_2 C1L_2 C2L_2 105.6(10) . .
C3L_2 C2L_2 C1L_2 111.5(8) . .
C2L_2 C3L_2 C4L_2 111.0(10) . .
C2L_2 C3L_2 C0L_2 110.1(10) . .
C4L_2 C3L_2 C0L_2 102.9(9) . .
C3L_2 C4L_2 C5L_2 113.6(9) . .
C6L_2 C5L_2 C9L_2 111.4(9) . .
C6L_2 C5L_2 C4L_2 106.6(9) . .
C9L_2 C5L_2 C4L_2 106.9(9) . .
C5L_2 C6L_2 C1L_2 113.8(9) . .
C8L_2 C7L_2 C1L_2 117.0(9) . .
C7L_2 C8L_2 C9L_2 106.1(9) . .
C7L_2 C8L_2 C0L_2 106.5(9) . .
C9L_2 C8L_2 C0L_2 110.6(9) . .
C5L_2 C9L_2 C8L_2 109.9(9) . .
C8L_2 C0L_2 C3L_2 112.2(9) . .
C7LA_2 C1LA_2 C2LA_2 115.9(9) . .
C7LA_2 C1LA_2 C6LA_2 104.2(10) . .
C2LA_2 C1LA_2 C6LA_2 102.0(9) . .
C1LA_2 C2LA_2 C3LA_2 114.6(8) . .
C4LA_2 C3LA_2 C0LA_2 109.0(9) . .
C4LA_2 C3LA_2 C2LA_2 105.9(8) . .
C0LA_2 C3LA_2 C2LA_2 105.3(10) . .
C3LA_2 C4LA_2 C5LA_2 112.1(9) . .
C6LA_2 C5LA_2 C4LA_2 116.4(10) . .
C6LA_2 C5LA_2 C9LA_2 111.1(10) . .
C4LA_2 C5LA_2 C9LA_2 98.2(8) . .
C5LA_2 C6LA_2 C1LA_2 110.3(8) . .
C1LA_2 C7LA_2 C8LA_2 112.5(9) . .
C0LA_2 C8LA_2 C9LA_2 112.4(9) . .
C0LA_2 C8LA_2 C7LA_2 108.1(10) . .
C9LA_2 C8LA_2 C7LA_2 103.4(8) . .
C8LA_2 C9LA_2 C5LA_2 111.6(9) . .
C8LA_2 C0LA_2 C3LA_2 112.1(9) . .
C6LB_2 C1LB_2 C7LB_2 119.5(9) . .
C6LB_2 C1LB_2 C2LB_2 101.7(9) . .
C7LB_2 C1LB_2 C2LB_2 103.1(9) . .
C3LB_2 C2LB_2 C1LB_2 111.2(8) . .
C2LB_2 C3LB_2 C4LB_2 112.1(9) . .
C2LB_2 C3LB_2 C0LB_2 111.5(9) . .
C4LB_2 C3LB_2 C0LB_2 100.4(8) . .
C5LB_2 C4LB_2 C3LB_2 112.3(9) . .
C9LB_2 C5LB_2 C4LB_2 107.2(9) . .
C9LB_2 C5LB_2 C6LB_2 105.7(9) . .
C4LB_2 C5LB_2 C6LB_2 107.1(8) . .
C1LB_2 C6LB_2 C5LB_2 113.6(9) . .
C1LB_2 C7LB_2 C8LB_2 110.5(8) . .
C9LB_2 C8LB_2 C0LB_2 109.6(9) . .
C9LB_2 C8LB_2 C7LB_2 110.3(9) . .
C0LB_2 C8LB_2 C7LB_2 102.6(8) . .
C8LB_2 C9LB_2 C5LB_2 114.7(9) . .
C8LB_2 C0LB_2 C3LB_2 112.2(9) . .
C2M_3 C1M_3 C6M_3 104.0(10) . .
C2M_3 C1M_3 C7M_3 110.9(10) . .
C6M_3 C1M_3 C7M_3 113.7(11) . .
C3M_3 C2M_3 C1M_3 110.1(10) . .
C2M_3 C3M_3 C0M_3 114.1(11) . .
C2M_3 C3M_3 C4M_3 102.6(10) . .
C0M_3 C3M_3 C4M_3 113.1(10) . .
C5M_3 C4M_3 C3M_3 107.1(10) . .
C4M_3 C5M_3 C9M_3 113.7(11) . .
C4M_3 C5M_3 C6M_3 107.1(10) . .
C9M_3 C5M_3 C6M_3 109.9(12) . .
C1M_3 C6M_3 C5M_3 107.4(10) . .
C1M_3 C7M_3 C8M_3 110.3(9) . .
C0M_3 C8M_3 C7M_3 108.9(10) . .
C0M_3 C8M_3 C9M_3 108.1(11) . .
C7M_3 C8M_3 C9M_3 107.4(12) . .
C5M_3 C9M_3 C8M_3 111.0(9) . .
C3M_3 C0M_3 C8M_3 109.8(10) . .
C7MA_3 C1MA_3 C6MA_3 112.7(10) . .
C7MA_3 C1MA_3 C2MA_3 107.8(10) . .
C6MA_3 C1MA_3 C2MA_3 104.1(10) . .
C3MA_3 C2MA_3 C1MA_3 111.5(9) . .
C2MA_3 C3MA_3 C4MA_3 110.1(10) . .
C2MA_3 C3MA_3 C0MA_3 110.9(10) . .
C4MA_3 C3MA_3 C0MA_3 103.0(9) . .
C3MA_3 C4MA_3 C5MA_3 109.3(9) . .
C6MA_3 C5MA_3 C9MA_3 111.7(11) . .
C6MA_3 C5MA_3 C4MA_3 109.4(10) . .
C9MA_3 C5MA_3 C4MA_3 109.0(10) . .
C5MA_3 C6MA_3 C1MA_3 111.4(9) . .
C1MA_3 C7MA_3 C8MA_3 111.1(9) . .
C0MA_3 C8MA_3 C9MA_3 106.1(10) . .
C0MA_3 C8MA_3 C7MA_3 106.2(9) . .
C9MA_3 C8MA_3 C7MA_3 112.2(10) . .
C5MA_3 C9MA_3 C8MA_3 109.1(9) . .
C8MA_3 C0MA_3 C3MA_3 113.7(10) . .
C7MB_3 C1MB_3 C6MB_3 111.9(12) . .
C7MB_3 C1MB_3 C2MB_3 109.3(11) . .
C6MB_3 C1MB_3 C2MB_3 105.5(10) . .
C3MB_3 C2MB_3 C1MB_3 110.4(10) . .
C2MB_3 C3MB_3 C4MB_3 113.5(10) . .
C2MB_3 C3MB_3 C0MB_3 107.0(10) . .
C4MB_3 C3MB_3 C0MB_3 105.6(10) . .
C3MB_3 C4MB_3 C5MB_3 111.5(10) . .
C6MB_3 C5MB_3 C9MB_3 107.4(11) . .
C6MB_3 C5MB_3 C4MB_3 111.1(10) . .
C9MB_3 C5MB_3 C4MB_3 106.6(10) . .
C5MB_3 C6MB_3 C1MB_3 110.6(10) . .
C1MB_3 C7MB_3 C8MB_3 109.7(9) . .
C0MB_3 C8MB_3 C7MB_3 108.6(11) . .
C0MB_3 C8MB_3 C9MB_3 115.8(10) . .
C7MB_3 C8MB_3 C9MB_3 103.7(12) . .
C5MB_3 C9MB_3 C8MB_3 111.0(10) . .
C8MB_3 C0MB_3 C3MB_3 109.2(10) . .
C6N_4 C1N_4 C2N_4 115.9(8) . .
C6N_4 C1N_4 C7N_4 106.6(9) . .
C2N_4 C1N_4 C7N_4 101.1(9) . .
C3N_4 C2N_4 C1N_4 111.5(8) . .
C4N_4 C3N_4 C2N_4 106.7(9) . .
C4N_4 C3N_4 C0N_4 114.5(10) . .
C2N_4 C3N_4 C0N_4 106.3(9) . .
C3N_4 C4N_4 C5N_4 112.0(9) . .
C9N_4 C5N_4 C4N_4 104.5(9) . .
C9N_4 C5N_4 C6N_4 111.7(9) . .
C4N_4 C5N_4 C6N_4 104.7(9) . .
C1N_4 C6N_4 C5N_4 111.2(9) . .
C8N_4 C7N_4 C1N_4 113.3(8) . .
C7N_4 C8N_4 C0N_4 109.8(9) . .
C7N_4 C8N_4 C9N_4 113.6(9) . .
C0N_4 C8N_4 C9N_4 100.2(9) . .
C5N_4 C9N_4 C8N_4 114.1(9) . .
C8N_4 C0N_4 C3N_4 108.3(8) . .
C7NA_4 C1NA_4 C2NA_4 109.2(9) . .
C7NA_4 C1NA_4 C6NA_4 108.6(10) . .
C2NA_4 C1NA_4 C6NA_4 106.5(9) . .
C3NA_4 C2NA_4 C1NA_4 109.7(9) . .
C4NA_4 C3NA_4 C2NA_4 103.8(10) . .
C4NA_4 C3NA_4 C0NA_4 110.2(10) . .
C2NA_4 C3NA_4 C0NA_4 113.9(9) . .
C3NA_4 C4NA_4 C5NA_4 109.5(9) . .
C6NA_4 C5NA_4 C4NA_4 110.0(10) . .
C6NA_4 C5NA_4 C9NA_4 105.6(9) . .
C4NA_4 C5NA_4 C9NA_4 112.1(10) . .
C5NA_4 C6NA_4 C1NA_4 110.5(9) . .
C1NA_4 C7NA_4 C8NA_4 113.8(10) . .
C9NA_4 C8NA_4 C0NA_4 107.4(9) . .
C9NA_4 C8NA_4 C7NA_4 110.4(10) . .
C0NA_4 C8NA_4 C7NA_4 104.0(9) . .
C8NA_4 C9NA_4 C5NA_4 111.7(9) . .
C8NA_4 C0NA_4 C3NA_4 111.8(9) . .
C2NB_4 C1NB_4 C7NB_4 113.8(9) . .
C2NB_4 C1NB_4 C6NB_4 107.9(9) . .
C7NB_4 C1NB_4 C6NB_4 102.8(9) . .
C1NB_4 C2NB_4 C3NB_4 110.8(9) . .
C4NB_4 C3NB_4 C2NB_4 109.4(9) . .
C4NB_4 C3NB_4 C0NB_4 110.4(10) . .
C2NB_4 C3NB_4 C0NB_4 105.2(9) . .
C3NB_4 C4NB_4 C5NB_4 113.7(9) . .
C6NB_4 C5NB_4 C4NB_4 113.1(9) . .
C6NB_4 C5NB_4 C9NB_4 108.3(9) . .
C4NB_4 C5NB_4 C9NB_4 102.1(10) . .
C5NB_4 C6NB_4 C1NB_4 111.7(9) . .
C8NB_4 C7NB_4 C1NB_4 110.7(9) . .
C9NB_4 C8NB_4 C7NB_4 106.1(9) . .
C9NB_4 C8NB_4 C0NB_4 116.3(10) . .
C7NB_4 C8NB_4 C0NB_4 106.6(9) . .
C8NB_4 C9NB_4 C5NB_4 110.5(9) . .
C8NB_4 C0NB_4 C3NB_4 108.0(9) . .

loop_
_geom_bond_atom_site_label_1
_geom_bond_atom_site_label_2
_geom_bond_distance
_geom_bond_site_symmetry_2
O05A_5 C01A_5 1.410(4) .
O05A_5 C05A_5 1.442(4) .
O04A_5 C11A_5 1.416(4) .
O04A_5 C04A_5 1.441(4) .
O03A_5 C03A_5 1.426(4) .
O02A_5 C02A_5 1.424(4) .
O06A_5 C06A_5 1.410(4) .
O15A_5 C11A_5 1.410(4) .
O15A_5 C15A_5 1.454(4) .
O14A_5 C21A_5 1.413(4) .
O14A_5 C14A_5 1.435(4) .
O13A_5 C13A_5 1.415(4) .
O12A_5 C12A_5 1.417(4) .
O16A_5 C16A_5 1.410(4) .
O25A_5 C21A_5 1.428(4) .
O25A_5 C25A_5 1.431(4) .
O24A_5 C31A_5 1.409(4) .
O24A_5 C24A_5 1.443(4) .
O23A_5 C23A_5 1.465(5) .
O23E_5 C23A_5 1.421(5) .
O22A_5 C22A_5 1.417(4) .
O26A_5 C26A_5 1.380(5) .
O35A_5 C31A_5 1.411(4) .
O35A_5 C35A_5 1.441(4) .
O34A_5 C41A_5 1.400(4) .
O34A_5 C34A_5 1.438(4) .
O33A_5 C33A_5 1.435(4) .
O32A_5 C32A_5 1.429(4) .
O36A_5 C36A_5 1.413(4) .
O45A_5 C41A_5 1.421(4) .
O45A_5 C45A_5 1.430(4) .
O44A_5 C51A_5 1.423(4) .
O44A_5 C44A_5 1.438(4) .
O43A_5 C43A_5 1.422(4) .
O42A_5 C42A_5 1.430(4) .
O46A_5 C46A_5 1.427(4) .
O55A_5 C51A_5 1.412(4) .
O55A_5 C55A_5 1.452(4) .
O54A_5 C61A_5 1.415(4) .
O54A_5 C54A_5 1.422(4) .
O53A_5 C53A_5 1.452(4) .
O52A_5 C52A_5 1.412(4) .
C56A_5 O56A_5 1.409(5) .
C56A_5 C55A_5 1.502(5) .
O65A_5 C61A_5 1.408(4) .
O65A_5 C65A_5 1.433(4) .
O64A_5 C01A_5 1.423(4) .
O64A_5 C64A_5 1.430(4) .
O63A_5 C63A_5 1.431(4) .
O62A_5 C62A_5 1.414(4) .
O66A_5 C66A_5 1.389(5) .
C05A_5 C06A_5 1.517(4) .
C05A_5 C04A_5 1.534(4) .
C04A_5 C03A_5 1.514(4) .
C03A_5 C02A_5 1.509(5) .
C02A_5 C01A_5 1.527(4) .
C15A_5 C16A_5 1.495(4) .
C15A_5 C14A_5 1.517(4) .
C14A_5 C13A_5 1.535(4) .
C13A_5 C12A_5 1.504(5) .
C12A_5 C11A_5 1.539(4) .
C25A_5 C26A_5 1.516(5) .
C25A_5 C24A_5 1.525(4) .
C24A_5 C23A_5 1.516(4) .
C23A_5 C22A_5 1.506(4) .
C22A_5 C21A_5 1.523(4) .
C35A_5 C36A_5 1.501(4) .
C35A_5 C34A_5 1.531(4) .
C34A_5 C33A_5 1.531(4) .
C33A_5 C32A_5 1.512(4) .
C32A_5 C31A_5 1.532(4) .
C45A_5 C46A_5 1.506(4) .
C45A_5 C44A_5 1.534(4) .
C44A_5 C43A_5 1.507(4) .
C43A_5 C42A_5 1.504(5) .
C42A_5 C41A_5 1.522(4) .
C55A_5 C54A_5 1.529(4) .
C54A_5 C53A_5 1.523(4) .
C53A_5 C52A_5 1.503(5) .
C52A_5 C51A_5 1.532(5) .
C65A_5 C66A_5 1.514(5) .
C65A_5 C64A_5 1.541(5) .
C64A_5 C63A_5 1.524(4) .
C63A_5 C62A_5 1.531(5) .
C62A_5 C61A_5 1.526(5) .
O05B_6 C01B_6 1.408(4) .
O05B_6 C05B_6 1.438(4) .
O04B_6 C11B_6 1.409(4) .
O04B_6 C04B_6 1.433(4) .
O03B_6 C03B_6 1.425(4) .
O02B_6 C02B_6 1.441(4) .
C06B_6 O06B_6 1.362(5) .
C06B_6 C05B_6 1.493(5) .
O15B_6 C11B_6 1.415(4) .
O15B_6 C15B_6 1.445(4) .
O14B_6 C21B_6 1.414(4) .
O14B_6 C14B_6 1.423(4) .
O13B_6 C13B_6 1.431(4) .
O12B_6 C12B_6 1.439(4) .
O16B_6 C16B_6 1.420(4) .
O25B_6 C21B_6 1.427(4) .
O25B_6 C25B_6 1.433(4) .
O24B_6 C31B_6 1.425(4) .
O24B_6 C24B_6 1.433(4) .
O23B_6 C23B_6 1.438(4) .
O22B_6 C22B_6 1.439(4) .
O26B_6 C26B_6 1.433(4) .
O35B_6 C31B_6 1.420(4) .
O35B_6 C35B_6 1.444(4) .
O34B_6 C34B_6 1.422(4) .
O34B_6 C41B_6 1.425(4) .
O33B_6 C33B_6 1.472(4) .
O33F_6 C33B_6 1.394(6) .
O32B_6 C32B_6 1.426(4) .
C36B_6 O36B_6 1.365(6) .
C36B_6 C35B_6 1.509(5) .
O45B_6 C41B_6 1.414(4) .
O45B_6 C45B_6 1.434(4) .
O44B_6 C51B_6 1.414(4) .
O44B_6 C44B_6 1.428(4) .
O43B_6 C43B_6 1.438(4) .
O42B_6 C42B_6 1.437(4) .
O46B_6 C46B_6 1.421(4) .
O55B_6 C51B_6 1.423(4) .
O55B_6 C55B_6 1.447(4) .
O54B_6 C61B_6 1.411(4) .
O54B_6 C54B_6 1.448(4) .
O53B_6 C53B_6 1.392(5) .
O53F_6 C53B_6 1.482(7) .
O52B_6 C52B_6 1.434(4) .
O56B_6 C56B_6 1.425(4) .
O65B_6 C61B_6 1.410(4) .
O65B_6 C65B_6 1.448(4) .
O64B_6 C01B_6 1.417(4) .
O64B_6 C64B_6 1.434(4) .
O63B_6 C63B_6 1.436(4) .
O62B_6 C62B_6 1.423(4) .
O66B_6 C66B_6 1.431(4) .
C05B_6 C04B_6 1.528(4) .
C04B_6 C03B_6 1.521(4) .
C03B_6 C02B_6 1.508(4) .
C02B_6 C01B_6 1.527(4) .
C15B_6 C16B_6 1.522(4) .
C15B_6 C14B_6 1.531(4) .
C14B_6 C13B_6 1.514(4) .
C13B_6 C12B_6 1.519(4) .
C12B_6 C11B_6 1.540(4) .
C25B_6 C26B_6 1.501(4) .
C25B_6 C24B_6 1.544(4) .
C24B_6 C23B_6 1.516(4) .
C23B_6 C22B_6 1.531(4) .
C22B_6 C21B_6 1.517(4) .
C35B_6 C34B_6 1.535(5) .
C34B_6 C33B_6 1.536(4) .
C33B_6 C32B_6 1.520(5) .
C32B_6 C31B_6 1.519(4) .
C45B_6 C46B_6 1.516(5) .
C45B_6 C44B_6 1.531(4) .
C44B_6 C43B_6 1.508(4) .
C43B_6 C42B_6 1.511(5) .
C42B_6 C41B_6 1.526(4) .
C55B_6 C56B_6 1.513(5) .
C55B_6 C54B_6 1.527(4) .
C54B_6 C53B_6 1.529(5) .
C53B_6 C52B_6 1.516(5) .
C52B_6 C51B_6 1.509(5) .
C65B_6 C66B_6 1.521(4) .
C65B_6 C64B_6 1.531(4) .
C64B_6 C63B_6 1.519(4) .
C63B_6 C62B_6 1.504(5) .
C62B_6 C61B_6 1.543(5) .
O05C_7 C05C_7 1.425(4) .
O05C_7 C01C_7 1.427(4) .
O04C_7 C11C_7 1.425(4) .
O04C_7 C04C_7 1.440(4) .
O03C_7 C03C_7 1.419(4) .
O02C_7 C02C_7 1.425(4) .
O06C_7 C06C_7 1.411(4) .
O15C_7 C11C_7 1.428(4) .
O15C_7 C15C_7 1.443(4) .
O14C_7 C21C_7 1.407(4) .
O14C_7 C14C_7 1.427(4) .
O13C_7 C13C_7 1.430(4) .
O12C_7 C12C_7 1.420(4) .
O16C_7 C16C_7 1.440(5) .
O25C_7 C21C_7 1.407(4) .
O25C_7 C25C_7 1.449(4) .
O24C_7 C31C_7 1.420(4) .
O24C_7 C24C_7 1.437(4) .
O23C_7 C23C_7 1.440(4) .
O22C_7 C22C_7 1.425(4) .
O26C_7 C26C_7 1.419(4) .
O35C_7 C31C_7 1.424(4) .
O35C_7 C35C_7 1.429(4) .
O34C_7 C41C_7 1.419(4) .
O34C_7 C34C_7 1.442(4) .
O33C_7 C33C_7 1.429(4) .
O32C_7 C32C_7 1.422(4) .
O36C_7 C36C_7 1.385(5) .
O45C_7 C41C_7 1.410(4) .
O45C_7 C45C_7 1.454(4) .
O44C_7 C51C_7 1.411(4) .
O44C_7 C44C_7 1.439(4) .
O43C_7 C43C_7 1.427(3) .
O42C_7 C42C_7 1.423(4) .
O46C_7 C46C_7 1.410(4) .
O55C_7 C51C_7 1.404(4) .
O55C_7 C55C_7 1.455(4) .
O54C_7 C61C_7 1.419(4) .
O54C_7 C54C_7 1.434(4) .
O53C_7 C53C_7 1.426(4) .
O52C_7 C52C_7 1.416(4) .
O56C_7 C56C_7 1.422(4) .
O65C_7 C61C_7 1.404(4) .
O65C_7 C65C_7 1.433(4) .
O64C_7 C01C_7 1.421(4) .
O64C_7 C64C_7 1.437(4) .
O63C_7 C63C_7 1.420(4) .
O62C_7 C62C_7 1.419(4) .
O66C_7 C66C_7 1.399(5) .
C05C_7 C06C_7 1.510(4) .
C05C_7 C04C_7 1.526(4) .
C04C_7 C03C_7 1.506(4) .
C03C_7 C02C_7 1.545(4) .
C02C_7 C01C_7 1.506(4) .
C15C_7 C16C_7 1.510(4) .
C15C_7 C14C_7 1.511(4) .
C14C_7 C13C_7 1.524(4) .
C13C_7 C12C_7 1.519(5) .
C12C_7 C11C_7 1.484(5) .
C25C_7 C26C_7 1.494(4) .
C25C_7 C24C_7 1.538(4) .
C24C_7 C23C_7 1.502(4) .
C23C_7 C22C_7 1.516(5) .
C22C_7 C21C_7 1.518(4) .
C35C_7 C36C_7 1.518(5) .
C35C_7 C34C_7 1.546(4) .
C34C_7 C33C_7 1.510(4) .
C33C_7 C32C_7 1.534(4) .
C32C_7 C31C_7 1.509(4) .
C45C_7 C46C_7 1.510(4) .
C45C_7 C44C_7 1.527(4) .
C44C_7 C43C_7 1.507(4) .
C43C_7 C42C_7 1.532(4) .
C42C_7 C41C_7 1.524(4) .
C55C_7 C56C_7 1.507(4) .
C55C_7 C54C_7 1.522(4) .
C54C_7 C53C_7 1.531(4) .
C53C_7 C52C_7 1.540(4) .
C52C_7 C51C_7 1.532(4) .
C65C_7 C66C_7 1.521(5) .
C65C_7 C64C_7 1.533(4) .
C64C_7 C63C_7 1.506(4) .
C63C_7 C62C_7 1.533(4) .
C62C_7 C61C_7 1.537(4) .
O05D_8 C01D_8 1.423(4) .
O05D_8 C05D_8 1.433(4) .
O04D_8 C11D_8 1.410(4) .
O04D_8 C04D_8 1.442(4) .
O03D_8 C03D_8 1.443(4) .
O02D_8 C02D_8 1.434(4) .
O06D_8 C06D_8 1.433(4) .
O15D_8 C11D_8 1.412(4) .
O15D_8 C15D_8 1.451(4) .
O14D_8 C21D_8 1.416(4) .
O14D_8 C14D_8 1.423(4) .
O13D_8 C13D_8 1.439(4) .
O12D_8 C12D_8 1.413(4) .
O16D_8 C16D_8 1.431(4) .
O25D_8 C21D_8 1.417(4) .
O25D_8 C25D_8 1.450(4) .
O24D_8 C24D_8 1.423(3) .
O24D_8 C31D_8 1.432(4) .
O23D_8 C23D_8 1.435(4) .
O22D_8 C22D_8 1.428(4) .
C26D_8 O26D_8 1.425(5) .
C26D_8 C25D_8 1.512(4) .
O35D_8 C31D_8 1.414(4) .
O35D_8 C35D_8 1.432(4) .
O34D_8 C41D_8 1.417(4) .
O34D_8 C34D_8 1.437(4) .
O33D_8 C33D_8 1.450(4) .
O32D_8 C32D_8 1.430(4) .
O36D_8 C36D_8 1.411(4) .
O45D_8 C41D_8 1.429(4) .
O45D_8 C45D_8 1.442(4) .
O44D_8 C51D_8 1.421(4) .
O44D_8 C44D_8 1.438(4) .
O43D_8 C43D_8 1.441(4) .
O42D_8 C42D_8 1.413(4) .
O46D_8 C46D_8 1.431(4) .
O54D_8 C51D_8 1.415(4) .
O54D_8 C55D_8 1.424(4) .
O53D_8 C53D_8 1.431(4) .
O52D_8 C52D_8 1.449(4) .
O56D_8 C56D_8 1.421(4) .
O56H_8 C56D_8 1.435(14) .
O54D_8 C54D_8 1.389(4) .
O54D_8 C61D_8 1.411(5) .
O65D_8 C61D_8 1.406(5) .
O65D_8 C65D_8 1.435(5) .
O64D_8 C01D_8 1.443(4) .
O64D_8 C64D_8 1.449(5) .
O63D_8 C63D_8 1.421(6) .
O62D_8 C62D_8 1.418(6) .
O66D_8 C66D_8 1.462(6) .
C65D_8 C66D_8 1.492(6) .
C65D_8 C64D_8 1.529(6) .
C64D_8 C63D_8 1.533(6) .
C63D_8 C62D_8 1.518(6) .
C62D_8 C61D_8 1.534(6) .
O54H_8 C61H_8 1.416(8) .
O54H_8 C54D_8 1.502(7) .
O65H_8 C65H_8 1.412(8) .
O65H_8 C61H_8 1.437(8) .
O64H_8 C01D_8 1.338(7) .
O64H_8 C64H_8 1.396(8) .
O63H_8 C63H_8 1.425(8) .
O62H_8 C62H_8 1.408(8) .
O66H_8 C66H_8 1.445(13) .
C65H_8 C66H_8 1.494(10) .
C65H_8 C64H_8 1.528(8) .
C64H_8 C63H_8 1.513(9) .
C63H_8 C62H_8 1.538(8) .
C62H_8 C61H_8 1.530(8) .
C05D_8 C06D_8 1.505(4) .
C05D_8 C04D_8 1.522(4) .
C04D_8 C03D_8 1.513(4) .
C03D_8 C02D_8 1.531(4) .
C02D_8 C01D_8 1.530(4) .
C15D_8 C16D_8 1.514(4) .
C15D_8 C14D_8 1.527(4) .
C14D_8 C13D_8 1.525(4) .
C13D_8 C12D_8 1.520(5) .
C12D_8 C11D_8 1.525(4) .
C25D_8 C24D_8 1.526(4) .
C24D_8 C23D_8 1.530(4) .
C23D_8 C22D_8 1.502(4) .
C22D_8 C21D_8 1.542(4) .
C35D_8 C36D_8 1.496(4) .
C35D_8 C34D_8 1.527(4) .
C34D_8 C33D_8 1.519(4) .
C33D_8 C32D_8 1.529(4) .
C32D_8 C31D_8 1.513(4) .
C45D_8 C44D_8 1.518(4) .
C45D_8 C46D_8 1.524(4) .
C44D_8 C43D_8 1.529(4) .
C43D_8 C42D_8 1.517(4) .
C42D_8 C41D_8 1.513(4) .
C55D_8 C56D_8 1.509(4) .
C55D_8 C54D_8 1.545(4) .
C54D_8 C53D_8 1.519(4) .
C53D_8 C52D_8 1.540(4) .
C52D_8 C51D_8 1.513(4) .
O8W_9 O55W_9 1.3792 .
O8W_9 O58W_9 1.5595 .
O10W_9 O53W_9 0.8423 .
O11W_9 O35W_9 1.1486 .
O12W_9 O45W_9 1.1470 .
O13W_9 O34W_9 1.0557 .
O14W_9 O56W_9 0.6458 .
O17W_9 O37W_9 0.8716 .
O18W_9 O26W_9 1.2957 .
O19W_9 O38W_9 1.2836 .
O20W_9 O42W_9 1.4894 .
O21W_9 O46W_9 1.6786 2_665
O22W_9 O29W_9 1.5782 .
O23W_9 O27W_9 1.1215 .
O30W_9 O54W_9 0.8089 2_665
O30W_9 O46W_9 1.0563 2_665
O32W_9 O33W_9 0.6684 .
O36W_9 O40W_9 1.1983 .
O41W_9 O51W_9 1.4553 .
O41W_9 O59W_9 1.6777 .
O43W_9 O49W_9 0.8326 .
O46W_9 O30W_9 1.0564 2_665
O46W_9 O21W_9 1.6784 2_665
O46W_9 O54W_9 1.7458 .
O47W_9 O47W_9 1.4325 2_665
O51W_9 O59W_9 1.1806 .
O54W_9 O30W_9 0.8088 2_665
O54W_9 O59W_9 1.8080 .
C1K_1 C2K_1 1.508(10) .
C1K_1 C7K_1 1.530(10) .
C1K_1 C6K_1 1.535(11) .
C2K_1 C3K_1 1.502(10) .
C3K_1 C4K_1 1.516(10) .
C3K_1 C0K_1 1.546(10) .
C4K_1 C5K_1 1.505(11) .
C5K_1 C6K_1 1.503(11) .
C5K_1 C9K_1 1.580(10) .
C7K_1 C8K_1 1.532(11) .
C8K_1 C9K_1 1.486(11) .
C8K_1 C0K_1 1.537(11) .
C1KA_1 C6KA_1 1.527(13) .
C1KA_1 C7KA_1 1.532(13) .
C1KA_1 C2KA_1 1.532(13) .
C2KA_1 C3KA_1 1.532(13) .
C3KA_1 C4KA_1 1.497(13) .
C3KA_1 C0KA_1 1.526(13) .
C4KA_1 C5KA_1 1.535(13) .
C5KA_1 C6KA_1 1.529(13) .
C5KA_1 C9KA_1 1.541(13) .
C7KA_1 C8KA_1 1.510(13) .
C8KA_1 C9KA_1 1.538(13) .
C8KA_1 C0KA_1 1.551(13) .
C1KB_1 C7KB_1 1.527(13) .
C1KB_1 C2KB_1 1.536(13) .
C1KB_1 C6KB_1 1.541(14) .
C2KB_1 C3KB_1 1.528(12) .
C3KB_1 C0KB_1 1.510(13) .
C3KB_1 C4KB_1 1.538(14) .
C4KB_1 C5KB_1 1.532(13) .
C5KB_1 C9KB_1 1.527(13) .
C5KB_1 C6KB_1 1.544(12) .
C7KB_1 C8KB_1 1.521(12) .
C8KB_1 C9KB_1 1.513(14) .
C8KB_1 C0KB_1 1.539(13) .
C1KC_1 C7KC_1 1.523(13) .
C1KC_1 C6KC_1 1.534(13) .
C1KC_1 C2KC_1 1.549(12) .
C2KC_1 C3KC_1 1.512(13) .
C3KC_1 C4KC_1 1.522(13) .
C3KC_1 C0KC_1 1.545(14) .
C4KC_1 C5KC_1 1.536(12) .
C5KC_1 C9KC_1 1.517(13) .
C5KC_1 C6KC_1 1.524(13) .
C7KC_1 C8KC_1 1.532(13) .
C8KC_1 C9KC_1 1.531(13) .
C8KC_1 C0KC_1 1.540(12) .
C1L_2 C7L_2 1.519(13) .
C1L_2 C6L_2 1.531(13) .
C1L_2 C2L_2 1.544(12) .
C2L_2 C3L_2 1.519(11) .
C3L_2 C4L_2 1.523(13) .
C3L_2 C0L_2 1.542(13) .
C4L_2 C5L_2 1.531(12) .
C5L_2 C6L_2 1.518(12) .
C5L_2 C9L_2 1.522(13) .
C7L_2 C8L_2 1.513(12) .
C8L_2 C9L_2 1.527(13) .
C8L_2 C0L_2 1.535(12) .
C1LA_2 C7LA_2 1.501(12) .
C1LA_2 C2LA_2 1.530(12) .
C1LA_2 C6LA_2 1.544(12) .
C2LA_2 C3LA_2 1.542(12) .
C3LA_2 C4LA_2 1.520(12) .
C3LA_2 C0LA_2 1.526(12) .
C4LA_2 C5LA_2 1.540(12) .
C5LA_2 C6LA_2 1.496(12) .
C5LA_2 C9LA_2 1.555(13) .
C7LA_2 C8LA_2 1.540(12) .
C8LA_2 C0LA_2 1.504(12) .
C8LA_2 C9LA_2 1.529(12) .
C1LB_2 C6LB_2 1.508(12) .
C1LB_2 C7LB_2 1.517(12) .
C1LB_2 C2LB_2 1.552(12) .
C2LB_2 C3LB_2 1.506(12) .
C3LB_2 C4LB_2 1.545(12) .
C3LB_2 C0LB_2 1.553(12) .
C4LB_2 C5LB_2 1.524(12) .
C5LB_2 C9LB_2 1.518(12) .
C5LB_2 C6LB_2 1.543(12) .
C7LB_2 C8LB_2 1.553(12) .
C8LB_2 C9LB_2 1.511(12) .
C8LB_2 C0LB_2 1.525(12) .
C1M_3 C2M_3 1.527(13) .
C1M_3 C6M_3 1.527(13) .
C1M_3 C7M_3 1.535(12) .
C2M_3 C3M_3 1.521(13) .
C3M_3 C0M_3 1.525(12) .
C3M_3 C4M_3 1.534(13) .
C4M_3 C5M_3 1.525(13) .
C5M_3 C9M_3 1.534(12) .
C5M_3 C6M_3 1.535(13) .
C7M_3 C8M_3 1.538(13) .
C8M_3 C0M_3 1.534(14) .
C8M_3 C9M_3 1.543(13) .
C1MA_3 C7MA_3 1.525(13) .
C1MA_3 C6MA_3 1.530(13) .
C1MA_3 C2MA_3 1.538(13) .
C2MA_3 C3MA_3 1.529(13) .
C3MA_3 C4MA_3 1.531(13) .
C3MA_3 C0MA_3 1.538(13) .
C4MA_3 C5MA_3 1.534(13) .
C5MA_3 C6MA_3 1.516(13) .
C5MA_3 C9MA_3 1.519(13) .
C7MA_3 C8MA_3 1.550(13) .
C8MA_3 C0MA_3 1.522(13) .
C8MA_3 C9MA_3 1.531(13) .
C1MB_3 C7MB_3 1.525(13) .
C1MB_3 C6MB_3 1.541(13) .
C1MB_3 C2MB_3 1.553(14) .
C2MB_3 C3MB_3 1.528(12) .
C3MB_3 C4MB_3 1.529(13) .
C3MB_3 C0MB_3 1.546(13) .
C4MB_3 C5MB_3 1.533(14) .
C5MB_3 C6MB_3 1.518(12) .
C5MB_3 C9MB_3 1.519(13) .
C7MB_3 C8MB_3 1.532(12) .
C8MB_3 C0MB_3 1.523(13) .
C8MB_3 C9MB_3 1.538(13) .
C1N_4 C6N_4 1.525(12) .
C1N_4 C2N_4 1.533(11) .
C1N_4 C7N_4 1.539(11) .
C2N_4 C3N_4 1.516(12) .
C3N_4 C4N_4 1.513(13) .
C3N_4 C0N_4 1.559(12) .
C4N_4 C5N_4 1.542(12) .
C5N_4 C9N_4 1.528(12) .
C5N_4 C6N_4 1.543(12) .
C7N_4 C8N_4 1.512(12) .
C8N_4 C0N_4 1.525(12) .
C8N_4 C9N_4 1.528(12) .
C1NA_4 C7NA_4 1.510(13) .
C1NA_4 C2NA_4 1.538(13) .
C1NA_4 C6NA_4 1.551(12) .
C2NA_4 C3NA_4 1.532(13) .
C3NA_4 C4NA_4 1.519(12) .
C3NA_4 C0NA_4 1.535(13) .
C4NA_4 C5NA_4 1.525(13) .
C5NA_4 C6NA_4 1.524(13) .
C5NA_4 C9NA_4 1.535(13) .
C7NA_4 C8NA_4 1.534(13) .
C8NA_4 C9NA_4 1.523(12) .
C8NA_4 C0NA_4 1.534(13) .
C1NB_4 C2NB_4 1.531(12) .
C1NB_4 C7NB_4 1.538(12) .
C1NB_4 C6NB_4 1.541(12) .
C2NB_4 C3NB_4 1.538(13) .
C3NB_4 C4NB_4 1.511(12) .
C3NB_4 C0NB_4 1.549(12) .
C4NB_4 C5NB_4 1.525(12) .
C5NB_4 C6NB_4 1.512(13) .
C5NB_4 C9NB_4 1.531(12) .
C7NB_4 C8NB_4 1.522(13) .
C8NB_4 C9NB_4 1.521(12) .
C8NB_4 C0NB_4 1.534(12) .
